data_7713232
loop_
_publ_author_name
'Chen, Leyi'
'Sun, Fang'
'Shen, Quanli'
'Wang, Lei'
'Liu, Yonggang'
'Fan, Hao'
'Tang, Qing'
'Tang, Zhenghua'

_publ_section_title
;
 Structure, optical properties, and catalytic applications of
 alkynyl-protected M<sub>4</sub>Rh<sub>2</sub> (M = Ag/Au) nanoclusters
 with atomic precision: a comparative study.
;
_journal_name_full 'Dalton transactions (Cambridge, England : 2003)'
_journal_paper_doi 10.1039/d3dt01326j
_journal_year 2023
_chemical_formula_moiety 'C115 H54 Ag4 F49 P2 Rh2, C116 H54 Ag4 F48 P2 Rh2, 5(C7 H8)'
_chemical_formula_sum 'C266 H148 Ag8 F97 P4 Rh4'
_chemical_formula_weight 6585.32
_space_group_crystal_system monoclinic
_space_group_IT_number 14
_space_group_name_Hall '-P 2yn'
_space_group_name_H-M_alt 'P 1 21/n 1'
_atom_sites_solution_hydrogens geom
_atom_sites_solution_primary dual
_audit_creation_date 2022-06-27
_audit_creation_method
;
Olex2 1.5
(compiled 2022.04.07 svn.rca3783a0 for OlexSys, GUI svn.r6498)
;
_audit_update_record
;
2022-06-27 deposited with the CCDC.	2023-06-09 downloaded from the CCDC.
;
_cell_angle_alpha 90
_cell_angle_beta 111.6840(10)
_cell_angle_gamma 90
_cell_formula_units_Z 4
_cell_length_a 27.0491(3)
_cell_length_b 29.5409(3)
_cell_length_c 34.5184(4)
_cell_measurement_reflns_used 32661
_cell_measurement_temperature 149.99(10)
_cell_measurement_theta_max 74.0120
_cell_measurement_theta_min 2.9640
_cell_volume 25630.3(5)
_computing_cell_refinement 'CrysAlisPro 1.171.39.46 (Rigaku OD, 2018)'
_computing_data_collection 'CrysAlisPro 1.171.39.46 (Rigaku OD, 2018)'
_computing_data_reduction 'CrysAlisPro 1.171.39.46 (Rigaku OD, 2018)'
_computing_molecular_graphics 'Olex2 1.5 (Dolomanov et al., 2009)'
_computing_publication_material 'Olex2 1.5 (Dolomanov et al., 2009)'
_computing_structure_refinement 'SHELXL 2018/3 (Sheldrick, 2015)'
_computing_structure_solution 'SHELXT 2018/2 (Sheldrick, 2018)'
_diffrn_ambient_environment N~2~
_diffrn_ambient_temperature 149.99(10)
_diffrn_detector 'CCD plate'
_diffrn_detector_area_resol_mean 5.2913
_diffrn_detector_type AtlasS2
_diffrn_measured_fraction_theta_full 0.996
_diffrn_measured_fraction_theta_max 0.968
_diffrn_measurement_details
;
List of Runs (angles in degrees, time in seconds):

  # Type    Start    End  Width  t~exp~   \w     \q     \k     \f   Frames
#--------------------------------------------------------------------------
  1  \w    -62.00  35.00   1.00    6.50    --  -41.14  77.00-120.00   97
  2  \w   -109.00 -20.00   1.00    6.50    --  -41.14 -57.00 120.00   89
  3  \w    -33.00  14.00   1.00    9.00    --   41.14 -38.00   0.00   47
  4  \w     41.00 107.00   1.00   30.00    --  107.79-125.00   0.00   66
  5  \w     53.00 118.00   1.00   30.00    --  107.79-125.00-150.00   65
  6  \w     95.00 178.00   1.00   30.00    --  107.79  30.00  60.00   83
  7  \w    142.00 169.00   1.00   30.00    --  107.79 125.00 120.00   27
  8  \w     96.00 121.00   1.00   30.00    --  107.79 125.00 120.00   25
  9  \w     44.00  99.00   1.00   30.00    --  107.79-125.00 -60.00   55
 10  \w    106.00 174.00   1.00   30.00    --  107.79 125.00-150.00   68
 11  \w     37.00 123.00   1.00   30.00    --  107.79 -45.00 -60.00   86
;
_diffrn_measurement_device 'four-circle diffractometer'
_diffrn_measurement_device_type 'SuperNova, Dual, Cu at home/near, AtlasS2'
_diffrn_measurement_method '\w scans'
_diffrn_orient_matrix_type 'CrysAlisPro convention (1999,Acta A55,543-557)'
_diffrn_orient_matrix_UB_11 0.0107613000
_diffrn_orient_matrix_UB_12 -0.0508832000
_diffrn_orient_matrix_UB_13 -0.0027183000
_diffrn_orient_matrix_UB_21 0.0090806000
_diffrn_orient_matrix_UB_22 -0.0055086000
_diffrn_orient_matrix_UB_23 0.0465100000
_diffrn_orient_matrix_UB_31 -0.0596634000
_diffrn_orient_matrix_UB_32 -0.0100356000
_diffrn_orient_matrix_UB_33 -0.0116905000
_diffrn_radiation_monochromator mirror
_diffrn_radiation_probe x-ray
_diffrn_radiation_type 'Cu K\a'
_diffrn_radiation_wavelength 1.54178
_diffrn_reflns_av_R_equivalents 0.0455
_diffrn_reflns_av_unetI/netI 0.0625
_diffrn_reflns_Laue_measured_fraction_full 0.996
_diffrn_reflns_Laue_measured_fraction_max 0.968
_diffrn_reflns_limit_h_max 23
_diffrn_reflns_limit_h_min -33
_diffrn_reflns_limit_k_max 36
_diffrn_reflns_limit_k_min -36
_diffrn_reflns_limit_l_max 42
_diffrn_reflns_limit_l_min -42
_diffrn_reflns_number 108374
_diffrn_reflns_point_group_measured_fraction_full 0.996
_diffrn_reflns_point_group_measured_fraction_max 0.968
_diffrn_reflns_theta_full 67.679
_diffrn_reflns_theta_max 74.302
_diffrn_reflns_theta_min 3.003
_diffrn_source 'micro-focus sealed X-ray tube'
_diffrn_source_type 'SuperNova (Cu) X-ray Source'
_exptl_absorpt_coefficient_mu 8.157
_exptl_absorpt_correction_T_max 1.00000
_exptl_absorpt_correction_T_min 0.20232
_exptl_absorpt_correction_type multi-scan
_exptl_absorpt_process_details
;
CrysAlisPro 1.171.39.46 (Rigaku Oxford Diffraction, 2018)
Empirical absorption correction using spherical harmonics,
 implemented in SCALE3 ABSPACK scaling algorithm.
;
_exptl_crystal_colour 'dark red'
_exptl_crystal_density_diffrn 1.707
_exptl_crystal_description prism
_exptl_crystal_F_000 12932
_exptl_crystal_size_max 0.7
_exptl_crystal_size_mid 0.1
_exptl_crystal_size_min 0.08
_refine_diff_density_max 2.070
_refine_diff_density_min -1.573
_refine_diff_density_rms 0.164
_refine_ls_extinction_method none
_refine_ls_goodness_of_fit_ref 1.032
_refine_ls_hydrogen_treatment constr
_refine_ls_matrix_type full
_refine_ls_number_parameters 3624
_refine_ls_number_reflns 50559
_refine_ls_number_restraints 8282
_refine_ls_restrained_S_all 1.026
_refine_ls_R_factor_all 0.1053
_refine_ls_R_factor_gt 0.0730
_refine_ls_shift/su_max 0.004
_refine_ls_shift/su_mean 0.000
_refine_ls_structure_factor_coef Fsqd
_refine_ls_weighting_details 'w=1/[\s^2^(Fo^2^)+(0.0656P)^2^+289.6361P] where P=(Fo^2^+2Fc^2^)/3'
_refine_ls_weighting_scheme calc
_refine_ls_wR_factor_gt 0.1707
_refine_ls_wR_factor_ref 0.1984
_reflns_Friedel_coverage 0.000
_reflns_number_gt 35690
_reflns_number_total 50559
_reflns_threshold_expression 'I > 2\s(I)'
_cod_data_source_file d3dt01326j2.cif
_cod_data_source_block 2206b0019
_cod_database_code 7713232
_shelx_shelxl_version_number 2018/3
_chemical_oxdiff_formula AgRhCHFP
_chemical_oxdiff_usercomment CLY-0518.4
_shelx_space_group_comment
;
The symmetry employed for this shelxl refinement is uniquely defined
by the following loop, which should always be used as a source of
symmetry information in preference to the above space-group names.
They are only intended as comments.
;
_olex2_refinement_description
;
1. Fixed Uiso
 At 1.2 times of:
  All C(H) groups
 At 1.5 times of:
  All C(H,H,H) groups
2. Restrained distances
 C215-C27
 1.53 with sigma of 0.02
 C7-F87
 1.35 with sigma of 0.02
 C27-F73
 1.36 with sigma of 0.02
 C27-F37
 1.37 with sigma of 0.02
 C27-F75
 1.35 with sigma of 0.02
 C217-C109
 1.53 with sigma of 0.02
 C109-F19
 1.36 with sigma of 0.02
 C109-F77
 1.37 with sigma of 0.02
 C109-F39
 1.35 with sigma of 0.02
 C219-C55
 1.53 with sigma of 0.02
 C55-F79
 1.36 with sigma of 0.02
 C55-F5
 1.37 with sigma of 0.02
 C55-F81
 1.35 with sigma of 0.02
 C221-C111
 1.53 with sigma of 0.02
 C111-F41
 1.36 with sigma of 0.02
 C111-F83
 1.37 with sigma of 0.02
 C111-F21
 1.35 with sigma of 0.02
 C223-C7
 1.53 with sigma of 0.02
 C7-F85
 1.36 with sigma of 0.02
 C7-F43
 1.37 with sigma of 0.02
 C225-C113
 1.53 with sigma of 0.02
 C113-F11
 1.36 with sigma of 0.02
 C113-F89
 1.37 with sigma of 0.02
 C113-F45
 1.35 with sigma of 0.02
 C227-C57
 1.53 with sigma of 0.02
 C57-F91
 1.36 with sigma of 0.02
 C57-F23
 1.37 with sigma of 0.02
 C57-F93
 1.35 with sigma of 0.02
 C229-C115
 1.53 with sigma of 0.02
 C115-F47
 1.36 with sigma of 0.02
 C115-F95
 1.37 with sigma of 0.02
 C115-F3
 1.35 with sigma of 0.02
 C231-C29
 1.51 with sigma of 0.02
 C29-C233 = C29-C237 = C117-C235
 1.39 with sigma of 0.02
 C233-C117 = C235-C59 = C59-C237
 1.38 with sigma of 0.02
 C119-C239
 1.51 with sigma of 0.02
 C239-C15 = C239-C61 = C241-C121
 1.39 with sigma of 0.02
 C15-C241 = C121-C243 = C243-C61
 1.38 with sigma of 0.02
 C245-C123
 1.51 with sigma of 0.02
 C123-C247 = C123-C251 = C31-C249
 1.39 with sigma of 0.02
 C247-C31 = C249-C125 = C125-C251
 1.38 with sigma of 0.02
 C63-C253
 1.51 with sigma of 0.02
 C253-C127 = C253-C129 = C255-C2
 1.39 with sigma of 0.02
 C127-C255 = C2-C257 = C257-C129
 1.38 with sigma of 0.02
 C259-C65
 1.51 with sigma of 0.02
 C65-C261 = C65-C265 = C131-C263
 1.39 with sigma of 0.02
 C261-C131 = C263-C33 = C33-C265
 1.38 with sigma of 0.02
 C247-C249
 2.39 with sigma of 0.04
 C223-F85 = C223-F87
 2.4 with sigma of 0.04
 C227-F23
 2.38 with sigma of 0.04
 C219-F5
 2.38 with sigma of 0.04
 C119-C15 = C119-C61
 2.52 with sigma of 0.04
 C65-C131
 2.42 with sigma of 0.04
 C215-F37
 2.38 with sigma of 0.04
 C223-F43
 2.38 with sigma of 0.04
 C29-C117
 2.42 with sigma of 0.04
 C241-C243 = C121-C61
 2.4 with sigma of 0.04
 C253-C257
 2.41 with sigma of 0.04
 C217-F77
 2.38 with sigma of 0.04
 C221-F83
 2.38 with sigma of 0.04
 C225-F89
 2.38 with sigma of 0.04
 C229-F95
 2.38 with sigma of 0.04
 C233-C235
 2.39 with sigma of 0.04
 C239-C243
 2.41 with sigma of 0.04
 C123-C31
 2.42 with sigma of 0.04
 C63-C127 = C63-C129
 2.52 with sigma of 0.04
 C255-C257 = C2-C129
 2.4 with sigma of 0.04
 C261-C263
 2.39 with sigma of 0.04
 C215-F73 = C215-F75
 2.4 with sigma of 0.04
 C217-F19 = C217-F39
 2.4 with sigma of 0.04
 C219-F79 = C219-F81
 2.4 with sigma of 0.04
 C221-F41 = C221-F21
 2.4 with sigma of 0.04
 C225-F11 = C225-F45
 2.4 with sigma of 0.04
 C227-F91 = C227-F93
 2.4 with sigma of 0.04
 C229-F47 = C229-F3
 2.4 with sigma of 0.04
 C231-C233 = C231-C237
 2.52 with sigma of 0.04
 C29-C59
 2.41 with sigma of 0.04
 C117-C59 = C235-C237
 2.4 with sigma of 0.04
 C239-C241
 2.42 with sigma of 0.04
 C15-C121
 2.39 with sigma of 0.04
 C245-C247 = C245-C251
 2.52 with sigma of 0.04
 C123-C125
 2.41 with sigma of 0.04
 C31-C125 = C249-C251
 2.4 with sigma of 0.04
 C253-C255
 2.42 with sigma of 0.04
 C127-C2
 2.39 with sigma of 0.04
 C259-C261 = C259-C265
 2.52 with sigma of 0.04
 C65-C33
 2.41 with sigma of 0.04
 C131-C33 = C263-C265
 2.4 with sigma of 0.04
 C65-C33 \\sim C65-C131 \\sim C265-C263 \\sim C261-C265 \\sim C131-C33 \\sim
C261-C263
 with sigma of 0.04
 F85-C7 \\sim F43-C7 \\sim F87-C7
 with sigma of 0.02
 F85-F43 \\sim F43-F87 \\sim F87-F85
 with sigma of 0.04
 F85-C223 \\sim F43-C223 \\sim F87-C223
 with sigma of 0.04
 C223-F87 \\sim C223-F87A
 with sigma of 0.04
 C7-F87 \\sim C7A-F87A
 with sigma of 0.02
 F85-F87 \\sim F85A-F87A
 with sigma of 0.04
 F43-F87 \\sim F43A-F87A
 with sigma of 0.04
 C123-C125 \\sim C123-C31 \\sim C251-C249 \\sim C247-C251 \\sim C31-C125 \\sim
C247-C249
 with sigma of 0.04
 C253-C257 \\sim C253-C255 \\sim C129-C2 \\sim C127-C129 \\sim C255-C257 \\sim
C127-C2
 with sigma of 0.04
 C119-C61 \\sim C119-C15
 with sigma of 0.04
 C245-C251 \\sim C245-C247
 with sigma of 0.04
 C63-C129 \\sim C63-C127
 with sigma of 0.04
 C259-C265 \\sim C259-C261
 with sigma of 0.04
 C123-C247 \\sim C247-C31 \\sim C31-C249 \\sim C249-C125 \\sim C125-C251 \\sim
C251-C123
 with sigma of 0.02
 C253-C127 \\sim C127-C255 \\sim C255-C2 \\sim C2-C257 \\sim C257-C129 \\sim
C129-C253
 with sigma of 0.02
 C65-C261 \\sim C261-C131 \\sim C131-C263 \\sim C263-C33 \\sim C33-C265 \\sim
C265-C65
 with sigma of 0.02
 F73-C27 \\sim F37-C27 \\sim F75-C27
 with sigma of 0.02
 F73-F37 \\sim F37-F75 \\sim F75-F73
 with sigma of 0.04
 F73-C215 \\sim F37-C215 \\sim F75-C215
 with sigma of 0.04
 F19-C109 \\sim F77-C109 \\sim F39-C109
 with sigma of 0.02
 F19-F77 \\sim F77-F39 \\sim F39-F19
 with sigma of 0.04
 F19-C217 \\sim F77-C217 \\sim F39-C217
 with sigma of 0.04
 F79-C55 \\sim F5-C55 \\sim F81-C55
 with sigma of 0.02
 F79-F5 \\sim F5-F81 \\sim F81-F79
 with sigma of 0.04
 F79-C219 \\sim F5-C219 \\sim F81-C219
 with sigma of 0.04
 F41-C111 \\sim F83-C111 \\sim F21-C111
 with sigma of 0.02
 F41-F83 \\sim F83-F21 \\sim F21-F41
 with sigma of 0.04
 F41-C221 \\sim F83-C221 \\sim F21-C221
 with sigma of 0.04
 F11-C113 \\sim F89-C113 \\sim F45-C113
 with sigma of 0.02
 F11-F89 \\sim F89-F45 \\sim F45-F11
 with sigma of 0.04
 F11-C225 \\sim F89-C225 \\sim F45-C225
 with sigma of 0.04
 F91-C57 \\sim F23-C57 \\sim F93-C57
 with sigma of 0.02
 F91-F23 \\sim F23-F93 \\sim F93-F91
 with sigma of 0.04
 F91-C227 \\sim F23-C227 \\sim F93-C227
 with sigma of 0.04
 F47-C115 \\sim F95-C115 \\sim F3-C115
 with sigma of 0.02
 F47-F95 \\sim F95-F3 \\sim F3-F47
 with sigma of 0.04
 F47-C229 \\sim F95-C229 \\sim F3-C229
 with sigma of 0.04
 C29-C233 \\sim C233-C117 \\sim C117-C235 \\sim C235-C59 \\sim C59-C237 \\sim
C237-C29
 with sigma of 0.02
 C29-C59 \\sim C29-C117 \\sim C237-C235 \\sim C233-C237 \\sim C117-C59 \\sim
C233-C235
 with sigma of 0.04
 C231-C237 \\sim C231-C233
 with sigma of 0.04
 C239-C15 \\sim C15-C241 \\sim C241-C121 \\sim C121-C243 \\sim C243-C61 \\sim
C61-C239
 with sigma of 0.02
 C239-C243 \\sim C239-C241 \\sim C61-C121 \\sim C15-C61 \\sim C241-C243 \\sim
C15-C121
 with sigma of 0.04
 C109-F39 \\sim C275-F39A
 with sigma of 0.02
 C217-C109 \\sim C217-C275
 with sigma of 0.02
 C225-C113 \\sim C225-C274
 with sigma of 0.02
 F5-F81 \\sim F5A-F81A
 with sigma of 0.04
 C109-F19 \\sim C275-F19A
 with sigma of 0.02
 C55-F79 \\sim C55A-F79A
 with sigma of 0.02
 C109-F77 \\sim C275-F77A
 with sigma of 0.02
 C113-F45 \\sim C274-F45A
 with sigma of 0.02
 C225-F89 \\sim C225-F89A
 with sigma of 0.04
 C219-F81 \\sim C219-F81A
 with sigma of 0.04
 C225-F11 \\sim C225-F11A
 with sigma of 0.04
 C113-F89 \\sim C274-F89A
 with sigma of 0.02
 F77-F39 \\sim F77A-F39A
 with sigma of 0.04
 C55-F81 \\sim C55A-F81A
 with sigma of 0.02
 C223-C7 \\sim C223-C7A
 with sigma of 0.02
 C225-F45 \\sim C225-F45A
 with sigma of 0.04
 F85-F43 \\sim F85A-F43A
 with sigma of 0.04
 C223-F43 \\sim C223-F43A
 with sigma of 0.04
 F79-F5 \\sim F79A-F5A
 with sigma of 0.04
 C7-F43 \\sim C7A-F43A
 with sigma of 0.02
 F25-C201 \\sim F25A-C276
 with sigma of 0.02
 F19-F39 \\sim F19A-F39A
 with sigma of 0.04
 F11-F45 \\sim F11A-F45A
 with sigma of 0.04
 F11-F89 \\sim F11A-F89A
 with sigma of 0.04
 C217-F39 \\sim C217-F39A
 with sigma of 0.04
 F89-F45 \\sim F89A-F45A
 with sigma of 0.04
 C143-C201 \\sim C143-C276
 with sigma of 0.02
 F19-F77 \\sim F19A-F77A
 with sigma of 0.04
 F69-C201 \\sim F69A-C276
 with sigma of 0.02
 C113-F11 \\sim C274-F11A
 with sigma of 0.02
 F9-C201 \\sim F9A-C276
 with sigma of 0.02
 C219-C55 \\sim C219-C55A
 with sigma of 0.02
 F25-C143 \\sim F25A-C143
 with sigma of 0.04
 C55-F5 \\sim C55A-F5A
 with sigma of 0.02
 F25-F69 \\sim F25A-F69A
 with sigma of 0.04
 F25-F9 \\sim F25A-F9A
 with sigma of 0.04
 C143-F69 \\sim C143-F69A
 with sigma of 0.04
 C219-F79 \\sim C219-F79A
 with sigma of 0.04
 C143-F9 \\sim C143-F9A
 with sigma of 0.04
 C223-F85 \\sim C223-F85A
 with sigma of 0.04
 F69-F9 \\sim F69A-F9A
 with sigma of 0.04
 C219-F5 \\sim C219-F5A
 with sigma of 0.04
 F34-C169 \\sim F34A-C169
 with sigma of 0.02
 F63-C169 \\sim F63A-C169
 with sigma of 0.02
 F79-F81 \\sim F79A-F81A
 with sigma of 0.04
 C169-F65 \\sim C169-F65A
 with sigma of 0.02
 C217-F19 \\sim C217-F19A
 with sigma of 0.04
 C7-F85 \\sim C7A-F85A
 with sigma of 0.02
 C217-F77 \\sim C217-F77A
 with sigma of 0.04
3. Restrained planarity
 C259, C65, C261, C131, C263, C33, C265
 with sigma of 0.1
 C231, C29, C233, C117, C235, C59, C237
 with sigma of 0.1
 C245, C123, C247, C31, C249, C125, C251
 with sigma of 0.1
 C119, C239, C15, C241, C121, C243, C61
 with sigma of 0.1
 C63, C253, C127, C255, C2, C257, C129
 with sigma of 0.1
4. Rigid bond restraints
 C7, F85, F43, F87, C7A, F43A, F87A, F85A, C223
 with sigma for 1-2 distances of 0.005 and sigma for 1-3 distances of 0.01
 C55, F5, F81, C55A, F79A, F5A, F81A, F79, C219
 with sigma for 1-2 distances of 0.005 and sigma for 1-3 distances of 0.01
 C113, F11, F89, F45, C274, F11A, F89A, F45A, C225
 with sigma for 1-2 distances of 0.005 and sigma for 1-3 distances of 0.01
 F25, F69, F9, C201, F25A, F69A, F9A, C276, C143
 with sigma for 1-2 distances of 0.005 and sigma for 1-3 distances of 0.01
 F73, F75, C27, F37
 with sigma for 1-2 distances of 0.005 and sigma for 1-3 distances of 0.01
 F23, C57, F91, F93, C227
 with sigma for 1-2 distances of 0.005 and sigma for 1-3 distances of 0.01
 F75, F73, F37, C27, C215
 with sigma for 1-2 distances of 0.005 and sigma for 1-3 distances of 0.01
 F97, F94, F13, C179, C42
 with sigma for 1-2 distances of 0.005 and sigma for 1-3 distances of 0.01
5. Uiso/Uaniso restraints and constraints
C223 \\sim C7 \\sim F85 \\sim F43 \\sim F87: within 2A with sigma of 0.04 and
sigma for terminal atoms of 0.08 within 2A
C223 \\sim C7 \\sim F85 \\sim F43 \\sim F87 \\sim C7A \\sim F43A \\sim F87A
\\sim F85A: within 1.7A with sigma of 0.01 and sigma for terminal atoms of 0.02
within 1.7A
C229 \\sim C115 \\sim F47 \\sim F95 \\sim F3: within 2A with sigma of 0.04 and
sigma for terminal atoms of 0.08 within 2A
C221 \\sim C111 \\sim F41 \\sim F83 \\sim F21: within 2A with sigma of 0.04 and
sigma for terminal atoms of 0.08 within 2A
C63 \\sim C253 \\sim C127 \\sim C255 \\sim C2 \\sim C257 \\sim C129: within 2A
with sigma of 0.04 and sigma for terminal atoms of 0.08 within 2A
C217 \\sim C109 \\sim F19 \\sim F77 \\sim F39: within 2A with sigma of 0.04 and
sigma for terminal atoms of 0.08 within 2A
C225 \\sim C113 \\sim F11 \\sim F89 \\sim F45: within 2A with sigma of 0.04 and
sigma for terminal atoms of 0.08 within 2A
C119 \\sim C239 \\sim C15 \\sim C241 \\sim C121 \\sim C243 \\sim C61: within 2A
with sigma of 0.04 and sigma for terminal atoms of 0.08 within 2A
C215 \\sim C27 \\sim F73 \\sim F37 \\sim F75: within 2A with sigma of 0.04 and
sigma for terminal atoms of 0.08 within 2A
C219 \\sim C55 \\sim F79 \\sim F5 \\sim F81: within 2A with sigma of 0.04 and
sigma for terminal atoms of 0.08 within 2A
C227 \\sim C57 \\sim F91 \\sim F23 \\sim F93: within 2A with sigma of 0.04 and
sigma for terminal atoms of 0.08 within 2A
C231 \\sim C29 \\sim C233 \\sim C117 \\sim C235 \\sim C59 \\sim C237: within 2A
with sigma of 0.04 and sigma for terminal atoms of 0.08 within 2A
C245 \\sim C123 \\sim C247 \\sim C31 \\sim C249 \\sim C125 \\sim C251: within
2A with sigma of 0.04 and sigma for terminal atoms of 0.08 within 2A
C259 \\sim C65 \\sim C261 \\sim C131 \\sim C263 \\sim C33 \\sim C265: within 2A
with sigma of 0.04 and sigma for terminal atoms of 0.08 within 2A
C109 \\sim F19 \\sim F77 \\sim C275 \\sim F19A \\sim F39A \\sim F77A \\sim F39
\\sim C217: within 1.7A with sigma of 0.01 and sigma for terminal atoms of 0.02
within 1.7A
C113 \\sim F11 \\sim F89 \\sim F45 \\sim C274 \\sim F11A \\sim F89A \\sim F45A
\\sim C225: within 1.7A with sigma of 0.01 and sigma for terminal atoms of 0.02
within 1.7A
F34 \\sim F63 \\sim C169 \\sim F65 \\sim F34A \\sim F63A \\sim F65A \\sim C100:
within 1.7A with sigma of 0.01 and sigma for terminal atoms of 0.02 within 1.7A
F69 \\sim F9 \\sim C201 \\sim F69A \\sim F9A \\sim C276 \\sim F25 \\sim F25A
\\sim C143: within 1.7A with sigma of 0.01 and sigma for terminal atoms of 0.02
within 1.7A
C55 \\sim F79 \\sim F5 \\sim F81 \\sim C55A \\sim F79A \\sim F5A \\sim F81A
\\sim C219: within 1.7A with sigma of 0.01 and sigma for terminal atoms of 0.02
within 1.7A
C1 \\sim C4 \\sim C6 \\sim C8 \\sim C10 \\sim C12 \\sim C14 \\sim C16 \\sim C18
\\sim C20 \\sim C22 \\sim C24 \\sim C26 \\sim C28 \\sim C30 \\sim C32 \\sim C34
\\sim C36 \\sim C38 \\sim C40 \\sim C42 \\sim C44 \\sim C46 \\sim C48 \\sim C50
\\sim C52 \\sim C54 \\sim C56 \\sim C58 \\sim C60 \\sim C62 \\sim C64 \\sim C66
\\sim C68 \\sim C70 \\sim C72 \\sim C74 \\sim C76 \\sim C78 \\sim C80 \\sim C82
\\sim C84 \\sim C86 \\sim C88 \\sim C90 \\sim C92 \\sim C94 \\sim C96 \\sim C98
\\sim C100 \\sim C102 \\sim C104 \\sim C106 \\sim C108 \\sim C110 \\sim C112
\\sim C114 \\sim C116 \\sim C118 \\sim C120 \\sim C122 \\sim C124 \\sim C126
\\sim C128 \\sim C130 \\sim C132 \\sim C134 \\sim C136 \\sim C138 \\sim C140
\\sim C142 \\sim C144 \\sim C146 \\sim C148 \\sim C150 \\sim C152 \\sim C154
\\sim C156 \\sim C158 \\sim C160 \\sim C162 \\sim C164 \\sim C166 \\sim C168
\\sim C170 \\sim C172 \\sim C174 \\sim C176 \\sim C178 \\sim C180 \\sim C182
\\sim C184 \\sim C186 \\sim C188 \\sim C190 \\sim C192 \\sim C194 \\sim C196
\\sim C198 \\sim C200 \\sim C202 \\sim C204 \\sim C206 \\sim C208 \\sim C210
\\sim C212 \\sim C214 \\sim C216 \\sim C218 \\sim C220 \\sim C222 \\sim C224
\\sim C226 \\sim C228 \\sim C230 \\sim C232 \\sim C234 \\sim C236 \\sim C238
\\sim C240 \\sim C242 \\sim C244 \\sim C246 \\sim C248 \\sim C250 \\sim C252
\\sim C254 \\sim C256 \\sim C258 \\sim C260 \\sim C262 \\sim C264 \\sim C266
\\sim C268 \\sim C270 \\sim C272 \\sim C273 \\sim C137 \\sim C69 \\sim C139
\\sim C35 \\sim C141 \\sim C71 \\sim C143 \\sim C9 \\sim C145 \\sim C73 \\sim
C147 \\sim C37 \\sim C149 \\sim C75 \\sim C151 \\sim C19 \\sim C153 \\sim C77
\\sim C155 \\sim C39 \\sim C157 \\sim C79 \\sim C159 \\sim C5 \\sim C161 \\sim
C81 \\sim C163 \\sim C41 \\sim C165 \\sim C83 \\sim C167 \\sim C21 \\sim C169
\\sim C85 \\sim C171 \\sim C43 \\sim C173 \\sim C87 \\sim C175 \\sim C11 \\sim
C177 \\sim C89 \\sim C179 \\sim C45 \\sim C181 \\sim C91 \\sim C183 \\sim C23
\\sim C185 \\sim C93 \\sim C187 \\sim C47 \\sim C189 \\sim C95 \\sim C191 \\sim
C3 \\sim C193 \\sim C97 \\sim C195 \\sim C49 \\sim C197 \\sim C99 \\sim C199
\\sim C25 \\sim C201 \\sim C101 \\sim C203 \\sim C51 \\sim C205 \\sim C103
\\sim C207 \\sim C13 \\sim C209 \\sim C105 \\sim C211 \\sim C53 \\sim C213
\\sim C107 \\sim C215 \\sim C27 \\sim C217 \\sim C109 \\sim C219 \\sim C55
\\sim C221 \\sim C111 \\sim C223 \\sim C7 \\sim C225 \\sim C113 \\sim C227
\\sim C57 \\sim C229 \\sim C115 \\sim C231 \\sim C29 \\sim C233 \\sim C117
\\sim C235 \\sim C59 \\sim C237 \\sim C119 \\sim C239 \\sim C15 \\sim C241
\\sim C121 \\sim C243 \\sim C61 \\sim C245 \\sim C123 \\sim C247 \\sim C31
\\sim C249 \\sim C125 \\sim C251 \\sim C63 \\sim C253 \\sim C127 \\sim C255
\\sim C2 \\sim C257 \\sim C129 \\sim C259 \\sim C65 \\sim C261 \\sim C131 \\sim
C263 \\sim C33 \\sim C265 \\sim C274 \\sim C55A \\sim C275 \\sim C7A \\sim
C276: within 3.8A with sigma of 0.01 and sigma for terminal atoms of 0.02
within 3.8A
F23 \\sim F93 \\sim F91 \\sim C227 \\sim C57: within 1.7A with sigma of 0.01
and sigma for terminal atoms of 0.02 within 1.7A
F73 \\sim F75 \\sim C27 \\sim F37 \\sim C215: within 1.7A with sigma of 0.01
and sigma for terminal atoms of 0.02 within 1.7A
F94 \\sim F97 \\sim F13 \\sim C179 \\sim C42: within 1.7A with sigma of 0.01
and sigma for terminal atoms of 0.02 within 1.7A
Uanis(F87A) = Uanis(F87)
6. Rigid body (RIGU) restrains
 C223, C7, F85, F43, F87
 with sigma for 1-2 distances of 0.004 and sigma for 1-3 distances of 0.004
 C219, C55, F79, F5, F81
 with sigma for 1-2 distances of 0.004 and sigma for 1-3 distances of 0.004
 C7, F85, F43, F87, C7A, F43A, F87A, F85A, C223
 with sigma for 1-2 distances of 0.0001 and sigma for 1-3 distances of 0.0001
 C245, C123, C247, C31, C249, C125, C251
 with sigma for 1-2 distances of 0.004 and sigma for 1-3 distances of 0.004
 C227, C57, F91, F23, F93
 with sigma for 1-2 distances of 0.004 and sigma for 1-3 distances of 0.004
 C215, C27, F73, F37, F75
 with sigma for 1-2 distances of 0.004 and sigma for 1-3 distances of 0.004
 C231, C29, C233, C117, C235, C59, C237
 with sigma for 1-2 distances of 0.004 and sigma for 1-3 distances of 0.004
 C259, C65, C261, C131, C263, C33, C265
 with sigma for 1-2 distances of 0.004 and sigma for 1-3 distances of 0.004
 C217, C109, F19, F77, F39
 with sigma for 1-2 distances of 0.004 and sigma for 1-3 distances of 0.004
 C221, C111, F41, F83, F21
 with sigma for 1-2 distances of 0.004 and sigma for 1-3 distances of 0.004
 C225, C113, F11, F89, F45
 with sigma for 1-2 distances of 0.004 and sigma for 1-3 distances of 0.004
 C229, C115, F47, F95, F3
 with sigma for 1-2 distances of 0.004 and sigma for 1-3 distances of 0.004
 C119, C239, C15, C241, C121, C243, C61
 with sigma for 1-2 distances of 0.004 and sigma for 1-3 distances of 0.004
 C63, C253, C127, C255, C2, C257, C129
 with sigma for 1-2 distances of 0.004 and sigma for 1-3 distances of 0.004
 C109, F19, F77, F39, C275, F19A, F39A, F77A, C217
 with sigma for 1-2 distances of 0.0002 and sigma for 1-3 distances of 0.0002
 F11, F89, F45, C274, F11A, F89A, F45A, C113, C225
 with sigma for 1-2 distances of 0.0002 and sigma for 1-3 distances of 0.0002
 F34, F63, C169, F65, F34A, F63A, F65A, C100
 with sigma for 1-2 distances of 0.0002 and sigma for 1-3 distances of 0.0002
 F27, F57, C5, F35, C105
 with sigma for 1-2 distances of 0.0002 and sigma for 1-3 distances of 0.0002
 C57, F91, F93, F23, C227
 with sigma for 1-2 distances of 0.0002 and sigma for 1-3 distances of 0.0002
 F94, F97, F13, C179, C42
 with sigma for 1-2 distances of 0.0002 and sigma for 1-3 distances of 0.0002
 F75, C27, F37, F73, C215
 with sigma for 1-2 distances of 0.0002 and sigma for 1-3 distances of 0.0002
7. Others
 Sof(C274)=Sof(F11A)=Sof(F89A)=Sof(F45A)=1-FVAR(1)
 Sof(C113)=Sof(F11)=Sof(F89)=Sof(F45)=FVAR(1)
 Sof(C55A)=Sof(F79A)=Sof(F5A)=Sof(F81A)=1-FVAR(2)
 Sof(C55)=Sof(F79)=Sof(F5)=Sof(F81)=FVAR(2)
 Sof(C275)=Sof(F19A)=Sof(F39A)=Sof(F77A)=1-FVAR(3)
 Sof(C109)=Sof(F19)=Sof(F77)=Sof(F39)=FVAR(3)
 Sof(C7A)=Sof(F43A)=Sof(F87A)=Sof(F85A)=1-FVAR(4)
 Sof(C7)=Sof(F85)=Sof(F43)=Sof(F87)=FVAR(4)
 Sof(F25A)=Sof(F69A)=Sof(F9A)=Sof(C276)=1-FVAR(5)
 Sof(F25)=Sof(F69)=Sof(F9)=Sof(C201)=FVAR(5)
 Sof(F34A)=Sof(F63A)=Sof(F65A)=1-FVAR(6)
 Sof(F34)=Sof(F63)=Sof(F65)=FVAR(6)
8.a Aromatic/amide H refined with riding coordinates:
 C38(H38), C50(H50), C54(H54), C56(H56), C86(H86), C88(H88), C94(H94),
 C98(H98), C102(H102), C104(H104), C106(H106), C108(H108), C110(H110),
 C112(H112), C114(H114), C118(H118), C120(H120), C122(H122), C126(H126),
 C128(H128), C130(H130), C132(H132), C140(H140), C144(H144), C146(H146),
 C148(H148), C150(H150), C152(H152), C156(H156), C158(H158), C162(H162),
 C164(H164), C166(H166), C168(H168), C172(H172), C174(H174), C180(H180),
 C182(H182), C184(H184), C186(H186), C188(H188), C196(H196), C202(H202),
 C204(H204), C210(H210), C212(H212), C216(H216), C220(H220), C222(H222),
 C224(H224), C226(H226), C228(H228), C230(H230), C232(H232), C234(H234),
 C236(H236), C238(H238), C240(H240), C242(H242), C244(H244), C246(H246),
 C248(H248), C250(H250), C252(H252), C258(H258), C260(H260), C262(H262),
 C264(H264), C266(H266), C270(H270), C69(H69), C139(H139), C71(H71), C9(H9),
 C145(H145), C37(H37), C151(H151), C19(H19), C153(H153), C39(H39), C79(H79),
 C161(H161), C165(H165), C83(H83), C167(H167), C21(H21), C171(H171), C43(H43),
 C173(H173), C87(H87), C11(H11), C177(H177), C89(H89), C45(H45), C181(H181),
 C91(H91), C23(H23), C185(H185), C187(H187), C47(H47), C189(H189), C97(H97),
 C99(H99), C25(H25), C101(H101), C103(H103), C13(H13), C107(H107), C233(H233),
 C117(H117), C235(H235), C59(H59), C237(H237), C15(H15), C241(H241), C121(H121),
  C243(H243), C61(H61), C247(H247), C31(H31), C249(H249), C125(H125),
 C251(H251), C127(H127), C255(H255), C2(H2), C257(H257), C129(H129), C261(H261),
  C131(H131), C263(H263), C33(H33), C265(H265)
8.b Idealised Me refined as rotating group:
 C231(H23A,H23B,H23C), C119(H11A,H11B,H11C), C245(H24A,H24B,H24C), C63(H63A,
 H63B,H63C), C259(H25A,H25B,H25C)
;
_smtbx_masks_void_probe_radius 1.2
_smtbx_masks_void_truncation_radius 1.2
_olex2_submission_special_instructions 'No special instructions were received'
_oxdiff_exptl_absorpt_empirical_details
;
Empirical correction (ABSPACK) includes:
- Absorption correction using spherical harmonics
- Frame scaling
;
_oxdiff_exptl_absorpt_empirical_full_max 2.446
_oxdiff_exptl_absorpt_empirical_full_min 0.532

loop_
_space_group_symop_operation_xyz
'x, y, z'
'-x+1/2, y+1/2, -z+1/2'
'-x, -y, -z'
'x-1/2, -y-1/2, z-1/2'

loop_
_atom_site_label
_atom_site_type_symbol
_atom_site_fract_x
_atom_site_fract_y
_atom_site_fract_z
_atom_site_U_iso_or_equiv
_atom_site_adp_type
_atom_site_occupancy
_atom_site_site_symmetry_order
_atom_site_calc_flag
_atom_site_refinement_flags_posn
_atom_site_refinement_flags_adp
_atom_site_refinement_flags_occupancy
_atom_site_disorder_assembly
_atom_site_disorder_group
Ag8 Ag 1.56520(2) 0.77829(2) 0.40358(2) 0.02386(11) Uani 1 1 d . . . . .
Ag10 Ag 1.15847(2) 0.69648(2) 0.38299(2) 0.02480(11) Uani 1 1 d . . . . .
Ag12 Ag 1.63185(2) 0.71226(2) 0.33467(2) 0.02373(11) Uani 1 1 d . . . . .
Ag3 Ag 1.53658(2) 0.69967(2) 0.35226(2) 0.02426(11) Uani 1 1 d . . . . .
Ag7 Ag 1.13140(2) 0.77457(2) 0.33055(2) 0.02480(12) Uani 1 1 d . . . . .
Ag2 Ag 1.65990(2) 0.79050(2) 0.38659(2) 0.02397(11) Uani 1 1 d . . . . .
Ag5 Ag 1.03385(2) 0.78477(2) 0.34493(2) 0.02615(12) Uani 1 1 d . . . . .
Ag11 Ag 1.06106(2) 0.70715(2) 0.39794(2) 0.02673(12) Uani 1 1 d . . . . .
P1 P 1.01192(7) 0.64771(6) 0.25387(5) 0.0205(3) Uani 1 1 d . . . . .
P4 P 1.51230(7) 0.83473(6) 0.25659(5) 0.0210(3) Uani 1 1 d . . . . .
P2 P 1.68742(7) 0.65734(6) 0.48269(5) 0.0217(3) Uani 1 1 d . . . . .
P3 P 1.17796(7) 0.83240(7) 0.47596(5) 0.0241(4) Uani 1 1 d . . . . .
F1 F 1.1695(3) 0.9121(2) 0.23601(18) 0.0577(16) Uani 1 1 d . . . . .
F4 F 1.5262(3) 0.9154(2) 0.50205(18) 0.0629(18) Uani 1 1 d . . . . .
F6 F 1.6565(3) 0.7396(3) 0.1072(2) 0.079(2) Uani 1 1 d . . . . .
F8 F 1.2975(3) 0.7272(3) 0.3348(3) 0.086(2) Uani 1 1 d . . . . .
F10 F 1.1220(4) 0.9106(2) 0.1705(2) 0.083(3) Uani 1 1 d . . . . .
C1 C 1.5814(3) 0.6580(2) 0.4065(2) 0.0227(12) Uani 1 1 d . U . . .
F12 F 1.5573(3) 0.4870(2) 0.4711(2) 0.077(2) Uani 1 1 d . . . . .
C4 C 1.6172(3) 0.8350(3) 0.3341(2) 0.0244(12) Uani 1 1 d . U . . .
F14 F 1.6559(4) 0.5737(2) 0.2256(2) 0.077(2) Uani 1 1 d . . . . .
F16 F 1.3498(3) 0.5733(3) 0.3054(4) 0.109(4) Uani 1 1 d . . . . .
F18 F 1.6083(3) 0.7367(3) 0.4595(2) 0.0680(18) Uani 1 1 d . . . . .
F20 F 1.2053(4) 0.9049(3) 0.1901(3) 0.098(3) Uani 1 1 d . . . . .
C6 C 1.5491(3) 0.8525(3) 0.2242(2) 0.0288(12) Uani 1 1 d . U . . .
F22 F 0.8268(3) 0.6862(3) 0.4025(3) 0.082(2) Uani 1 1 d . . . . .
F24 F 1.5103(3) 0.4409(2) 0.4236(3) 0.075(2) Uani 1 1 d . . . . .
C8 C 1.1172(3) 0.6521(2) 0.3296(2) 0.0222(11) Uani 1 1 d . U . . .
F26 F 0.9951(4) 0.5764(3) 0.4829(3) 0.090(3) Uani 1 1 d . . . . .
F28 F 1.5610(4) 0.9104(2) 0.5680(2) 0.084(3) Uani 1 1 d . . . . .
F30 F 0.8519(3) 0.8837(3) 0.1744(2) 0.084(2) Uani 1 1 d . . . . .
C10 C 1.1986(3) 0.7409(3) 0.4365(2) 0.0272(12) Uani 1 1 d . U . . .
C12 C 1.7196(4) 0.6229(3) 0.3443(3) 0.0392(14) Uani 1 1 d . U . . .
F32 F 0.8217(3) 0.6280(3) 0.4369(3) 0.096(3) Uani 1 1 d . . . . .
C14 C 1.5892(3) 0.7550(3) 0.2797(2) 0.0234(12) Uani 1 1 d . U . . .
C16 C 1.2283(4) 0.8611(3) 0.3471(3) 0.0401(15) Uani 1 1 d . U . . .
F34 F 0.7905(5) 0.7582(4) 0.3233(4) 0.0669(15) Uani 0.650(10) 1 d D U P A 1
C18 C 1.4665(3) 0.8587(3) 0.3913(3) 0.0336(13) Uani 1 1 d . U . . .
F36 F 1.4742(3) 0.4776(3) 0.4596(3) 0.084(2) Uani 1 1 d . . . . .
C20 C 1.1733(3) 0.8176(3) 0.3852(2) 0.0271(12) Uani 1 1 d . U . . .
C22 C 1.1023(3) 0.7503(3) 0.4529(2) 0.0298(13) Uani 1 1 d . U . . .
F38 F 1.4772(4) 0.9040(3) 0.5368(3) 0.102(3) Uani 1 1 d . . . . .
C24 C 1.5207(3) 0.8212(3) 0.3493(2) 0.0247(12) Uani 1 1 d . U . . .
F40 F 1.6036(4) 0.5809(2) 0.1627(3) 0.099(3) Uani 1 1 d . . . . .
C26 C 0.9555(4) 0.6282(3) 0.3782(3) 0.0358(14) Uani 1 1 d . U . . .
C28 C 1.0894(3) 0.7309(2) 0.2754(2) 0.0209(12) Uani 1 1 d . U . . .
C30 C 1.0748(3) 0.8295(3) 0.3977(3) 0.0322(13) Uani 1 1 d . U . . .
C32 C 0.9924(3) 0.7397(3) 0.2918(2) 0.0251(12) Uani 1 1 d . U . . .
F42 F 1.2966(4) 1.0064(3) 0.3340(3) 0.089(3) Uani 1 1 d . . . . .
F44 F 0.8784(3) 0.9864(2) 0.2681(3) 0.093(3) Uani 1 1 d . . . . .
C34 C 1.6520(3) 0.6412(3) 0.5164(2) 0.0298(12) Uani 1 1 d . U . . .
C36 C 1.0173(3) 0.6648(3) 0.3430(2) 0.0261(12) Uani 1 1 d . U . . .
F46 F 0.9534(3) 0.4881(2) 0.3850(3) 0.085(2) Uani 1 1 d . . . . .
C38 C 1.1466(3) 0.7492(3) 0.2017(2) 0.0319(13) Uani 1 1 d . U . . .
H38 H 1.142400 0.717934 0.201688 0.038 Uiso 1 1 calc R U . . .
F48 F 0.7737(4) 0.8799(3) 0.1713(3) 0.104(3) Uani 1 1 d . . . . .
F50 F 0.8864(3) 0.6753(3) 0.4620(2) 0.084(2) Uani 1 1 d . . . . .
F52 F 1.6854(4) 0.5824(2) 0.1767(3) 0.104(3) Uani 1 1 d . . . . .
C40 C 1.7031(3) 0.7472(3) 0.4399(2) 0.0257(12) Uani 1 1 d . U . . .
C42 C 1.5233(5) 0.7692(4) 0.5573(4) 0.0584(12) Uani 1 1 d . U . . .
C44 C 1.6097(3) 0.7314(3) 0.2605(2) 0.0290(13) Uani 1 1 d . U . . .
C46 C 0.9924(3) 0.6514(3) 0.3635(2) 0.0301(13) Uani 1 1 d . U . . .
C48 C 1.0482(3) 0.6307(3) 0.2206(2) 0.0294(12) Uani 1 1 d . U . . .
C50 C 1.5202(4) 0.8732(3) 0.1856(3) 0.0341(14) Uani 1 1 d . U . . .
H50 H 1.483445 0.875839 0.176737 0.041 Uiso 1 1 calc R U . . .
C52 C 1.1386(3) 0.8512(3) 0.5063(3) 0.0350(13) Uani 1 1 d . U . . .
F54 F 0.8514(3) 0.9189(3) 0.2671(3) 0.110(4) Uani 1 1 d . . . . .
C54 C 1.4683(4) 0.9056(3) 0.3946(3) 0.0382(14) Uani 1 1 d . U . . .
H54 H 1.490009 0.921968 0.384163 0.046 Uiso 1 1 calc R U . . .
F56 F 0.8776(4) 0.4986(3) 0.3361(3) 0.092(3) Uani 1 1 d . . . . .
C56 C 1.2257(3) 0.7773(3) 0.5442(2) 0.0346(14) Uani 1 1 d . U . . .
H56 H 1.193851 0.779607 0.548580 0.042 Uiso 1 1 calc R U . . .
C58 C 1.6604(4) 0.7201(3) 0.1743(3) 0.0339(14) Uani 1 1 d . U . . .
C60 C 1.1953(3) 0.8341(3) 0.3636(2) 0.0317(13) Uani 1 1 d . U . . .
C62 C 1.4949(3) 0.7450(3) 0.2993(2) 0.0253(12) Uani 1 1 d . U . . .
C64 C 1.5845(3) 0.7591(3) 0.4768(2) 0.0294(13) Uani 1 1 d . U . . .
C66 C 1.6288(3) 0.7111(3) 0.2304(2) 0.0303(13) Uani 1 1 d . U . . .
C68 C 1.1666(4) 0.7692(3) 0.1740(3) 0.0352(14) Uani 1 1 d . U . . .
F58 F 0.9166(4) 0.9318(3) 0.2483(3) 0.103(3) Uani 1 1 d . . . . .
C70 C 1.6760(3) 0.6697(3) 0.3891(2) 0.0260(12) Uani 1 1 d . U . . .
F60 F 0.8046(4) 0.8276(3) 0.1455(2) 0.104(4) Uani 1 1 d . . . . .
C72 C 1.4979(3) 0.8357(3) 0.3716(2) 0.0298(13) Uani 1 1 d . U . . .
C74 C 0.9036(3) 0.7877(3) 0.2707(3) 0.0371(14) Uani 1 1 d . U . . .
C76 C 1.6940(3) 0.6525(3) 0.3653(3) 0.0325(14) Uani 1 1 d . U . . .
F62 F 1.2845(4) 0.6587(3) 0.3336(3) 0.111(3) Uani 1 1 d . . . . .
C78 C 1.1326(4) 0.7758(3) 0.2297(2) 0.0328(13) Uani 1 1 d . U . . .
C80 C 1.4581(3) 0.7192(3) 0.2938(3) 0.0315(13) Uani 1 1 d . U . . .
F64 F 1.7647(4) 0.4855(3) 0.3742(3) 0.097(3) Uani 1 1 d . . . . .
F66 F 1.7307(3) 0.7466(4) 0.1561(3) 0.104(3) Uani 1 1 d . . . . .
C82 C 1.4067(3) 0.6962(3) 0.2800(3) 0.0364(14) Uani 1 1 d . U . . .
C84 C 1.2348(3) 0.7139(3) 0.4427(2) 0.0309(13) Uani 1 1 d . U . . .
C86 C 1.7401(3) 0.7158(3) 0.5472(3) 0.0370(14) Uani 1 1 d . U . . .
H86 H 1.708699 0.716595 0.552323 0.044 Uiso 1 1 calc R U . . .
C88 C 1.5455(4) 0.7510(3) 0.5304(3) 0.0390(14) Uani 1 1 d . U . . .
H88 H 1.550431 0.719869 0.529894 0.047 Uiso 1 1 calc R U . . .
C90 C 1.1558(3) 0.6283(3) 0.3438(2) 0.0297(13) Uani 1 1 d . U . . .
C92 C 1.5603(4) 0.7790(3) 0.5043(3) 0.0371(14) Uani 1 1 d . U . . .
C94 C 1.6624(4) 0.6739(3) 0.1699(3) 0.0364(15) Uani 1 1 d . U . . .
H94 H 1.673704 0.661477 0.149893 0.044 Uiso 1 1 calc R U . . .
F68 F 1.3644(3) 0.5030(2) 0.3018(4) 0.133(5) Uani 1 1 d . . . . .
C96 C 1.0787(4) 0.7271(4) 0.4700(3) 0.0416(15) Uani 1 1 d . U . . .
C98 C 1.6437(3) 0.7390(3) 0.2038(2) 0.0326(13) Uani 1 1 d . U . . .
H98 H 1.642252 0.770283 0.206094 0.039 Uiso 1 1 calc R U . . .
C100 C 0.8183(4) 0.8002(4) 0.2765(4) 0.0542(11) Uani 1 1 d . U . . .
C102 C 1.5728(4) 0.6272(3) 0.5307(3) 0.0356(15) Uani 1 1 d . U . . .
H102 H 1.536007 0.628796 0.522423 0.043 Uiso 1 1 calc R U . . .
C104 C 0.9540(3) 0.6987(3) 0.1854(3) 0.0373(14) Uani 1 1 d . U . . .
H104 H 0.984765 0.698778 0.179273 0.045 Uiso 1 1 calc R U . . .
C106 C 1.7473(4) 0.6410(3) 0.3209(3) 0.0399(14) Uani 1 1 d . U . . .
H106 H 1.749270 0.672109 0.317825 0.048 Uiso 1 1 calc R U . . .
C108 C 0.8686(3) 0.7819(3) 0.2914(3) 0.0398(15) Uani 1 1 d . U . . .
H108 H 0.879455 0.765115 0.315962 0.048 Uiso 1 1 calc R U . . .
C110 C 1.2558(4) 0.8417(3) 0.3241(3) 0.0407(14) Uani 1 1 d . U . . .
H110 H 1.252473 0.810984 0.317845 0.049 Uiso 1 1 calc R U . . .
C112 C 1.1016(3) 0.6391(3) 0.2306(2) 0.0275(12) Uani 1 1 d . U . . .
H112 H 1.120598 0.655612 0.254349 0.033 Uiso 1 1 calc R U . . .
C114 C 0.8625(3) 0.6989(3) 0.2038(3) 0.0391(15) Uani 1 1 d . U . . .
H114 H 0.831846 0.698676 0.210035 0.047 Uiso 1 1 calc R U . . .
C116 C 1.7101(3) 0.6019(3) 0.4729(3) 0.0331(13) Uani 1 1 d . U . . .
C118 C 1.6311(3) 0.6646(3) 0.2263(3) 0.0329(13) Uani 1 1 d . U . . .
H118 H 1.621898 0.645550 0.243945 0.039 Uiso 1 1 calc R U . . .
F70 F 1.1646(4) 0.7560(3) 0.1068(2) 0.106(3) Uani 1 1 d . . . . .
C120 C 1.6038(3) 0.8482(3) 0.2366(3) 0.0317(13) Uani 1 1 d . U . . .
H120 H 1.623314 0.834298 0.261774 0.038 Uiso 1 1 calc R U . . .
C122 C 1.5969(3) 0.6433(3) 0.5038(3) 0.0308(13) Uani 1 1 d . U . . .
H122 H 1.576342 0.655205 0.477864 0.037 Uiso 1 1 calc R U . . .
C124 C 1.1115(3) 0.7547(3) 0.2580(2) 0.0306(13) Uani 1 1 d . U . . .
C126 C 1.7928(3) 0.6878(3) 0.5093(3) 0.0362(14) Uani 1 1 d . U . . .
H126 H 1.796403 0.669594 0.488565 0.043 Uiso 1 1 calc R U . . .
F72 F 1.6686(5) 0.7926(3) 0.1497(3) 0.129(5) Uani 1 1 d . . . . .
F74 F 1.7586(5) 0.4731(2) 0.3136(3) 0.121(4) Uani 1 1 d . . . . .
C128 C 1.7171(4) 0.5766(3) 0.3484(3) 0.0406(14) Uani 1 1 d . U . . .
H128 H 1.698570 0.564692 0.363962 0.049 Uiso 1 1 calc R U . . .
C130 C 1.5157(4) 0.8154(3) 0.5584(3) 0.0430(15) Uani 1 1 d . U . . .
H130 H 1.501534 0.827758 0.576830 0.052 Uiso 1 1 calc R U . . .
C132 C 1.2960(4) 0.6625(3) 0.4964(3) 0.0408(15) Uani 1 1 d . U . . .
H132 H 1.270691 0.659661 0.508623 0.049 Uiso 1 1 calc R U . . .
C134 C 1.6548(3) 0.8602(3) 0.3491(3) 0.0349(14) Uani 1 1 d . U . . .
C136 C 1.0377(4) 0.8542(3) 0.3818(3) 0.0404(15) Uani 1 1 d . U . . .
C138 C 1.7386(3) 0.7746(3) 0.4454(2) 0.0346(14) Uani 1 1 d . U . . .
F76 F 1.3017(5) 0.9879(3) 0.3952(3) 0.104(3) Uani 1 1 d . . . . .
C140 C 0.8861(4) 0.8122(3) 0.2333(3) 0.0400(14) Uani 1 1 d . U . . .
H140 H 0.908309 0.816381 0.218512 0.048 Uiso 1 1 calc R U . . .
F78 F 1.4137(5) 0.9987(3) 0.3815(3) 0.110(3) Uani 1 1 d . . . . .
C142 C 0.9553(3) 0.7652(3) 0.2851(3) 0.0342(13) Uani 1 1 d . U . . .
C144 C 1.6011(4) 0.8853(3) 0.1735(3) 0.0375(15) Uani 1 1 d . U . . .
H144 H 1.618552 0.896207 0.156700 0.045 Uiso 1 1 calc R U . . .
C146 C 1.2653(4) 0.7482(3) 0.5685(3) 0.0390(16) Uani 1 1 d . U . . .
H146 H 1.259483 0.730073 0.588448 0.047 Uiso 1 1 calc R U . . .
C148 C 1.3226(4) 0.6912(4) 0.4422(3) 0.0443(16) Uani 1 1 d . U . . .
H148 H 1.315782 0.707997 0.418018 0.053 Uiso 1 1 calc R U . . .
C150 C 1.0276(4) 0.5676(3) 0.3005(3) 0.0340(13) Uani 1 1 d . U . . .
H150 H 1.059272 0.581004 0.317550 0.041 Uiso 1 1 calc R U . . .
C152 C 1.4646(4) 0.7760(3) 0.1912(3) 0.0379(15) Uani 1 1 d . U . . .
H152 H 1.496780 0.776739 0.187232 0.045 Uiso 1 1 calc R U . . .
C154 C 1.3204(3) 0.6851(3) 0.2848(3) 0.0426(16) Uani 1 1 d . U . . .
C156 C 1.2338(4) 0.9071(3) 0.3559(3) 0.0439(15) Uani 1 1 d . U . . .
H156 H 1.215322 0.920318 0.370957 0.053 Uiso 1 1 calc R U . . .
C158 C 1.3227(3) 0.7721(3) 0.5336(3) 0.0378(15) Uani 1 1 d . U . . .
H158 H 1.355582 0.770937 0.530792 0.045 Uiso 1 1 calc R U . . .
C160 C 1.6472(4) 0.6464(3) 0.1958(3) 0.0357(14) Uani 1 1 d . U . . .
C162 C 0.9258(4) 0.6512(3) 0.3970(3) 0.0401(14) Uani 1 1 d . U . . .
H162 H 0.930713 0.682163 0.401943 0.048 Uiso 1 1 calc R U . . .
C164 C 1.2823(3) 0.8003(3) 0.5080(3) 0.0334(13) Uani 1 1 d . U . . .
H164 H 1.287822 0.817167 0.487194 0.040 Uiso 1 1 calc R U . . .
F80 F 1.3174(4) 0.6146(4) 0.5679(3) 0.131(5) Uani 1 1 d . . . . .
C166 C 1.1725(4) 0.8154(3) 0.1735(3) 0.0372(15) Uani 1 1 d . U . . .
H166 H 1.185361 0.828751 0.154689 0.045 Uiso 1 1 calc R U . . .
C168 C 1.1397(4) 0.8224(3) 0.2295(3) 0.0352(13) Uani 1 1 d . U . . .
H168 H 1.131308 0.840563 0.248183 0.042 Uiso 1 1 calc R U . . .
C170 C 1.2337(3) 0.8031(3) 0.5133(2) 0.0312(13) Uani 1 1 d . U . . .
C172 C 1.6977(4) 0.9161(3) 0.3204(3) 0.0476(16) Uani 1 1 d . U . . .
H172 H 1.675510 0.907173 0.293824 0.057 Uiso 1 1 calc R U . . .
C174 C 1.5518(4) 0.8248(3) 0.5044(3) 0.0374(14) Uani 1 1 d . U . . .
H174 H 1.560683 0.843709 0.486436 0.045 Uiso 1 1 calc R U . . .
C176 C 1.1946(3) 0.5927(3) 0.3470(3) 0.0358(14) Uani 1 1 d . U . . .
C178 C 1.7449(3) 0.6871(3) 0.5168(2) 0.0331(13) Uani 1 1 d . U . . .
F82 F 0.8833(5) 0.4877(3) 0.3993(4) 0.113(4) Uani 1 1 d . . . . .
C180 C 1.1270(3) 0.6225(3) 0.2048(3) 0.0322(14) Uani 1 1 d . U . . .
H180 H 1.163150 0.627977 0.211746 0.039 Uiso 1 1 calc R U . . .
C182 C 1.4343(4) 0.8351(3) 0.4078(3) 0.0375(14) Uani 1 1 d . U . . .
H182 H 1.433098 0.803613 0.406957 0.045 Uiso 1 1 calc R U . . .
C184 C 0.9059(3) 0.6748(3) 0.2283(3) 0.0333(13) Uani 1 1 d . U . . .
H184 H 0.904963 0.658856 0.251270 0.040 Uiso 1 1 calc R U . . .
C186 C 1.3708(3) 0.7040(3) 0.3003(3) 0.0386(15) Uani 1 1 d . U . . .
H186 H 1.381006 0.721838 0.324110 0.046 Uiso 1 1 calc R U . . .
C188 C 1.8342(3) 0.7154(3) 0.5326(3) 0.0410(15) Uani 1 1 d . U . . .
H188 H 1.865861 0.715286 0.527813 0.049 Uiso 1 1 calc R U . . .
F84 F 1.1632(6) 0.7001(3) 0.1406(4) 0.166(7) Uani 1 1 d . . . . .
F86 F 1.3964(4) 0.5517(3) 0.2721(3) 0.111(3) Uani 1 1 d . . . . .
C190 C 1.5104(3) 0.5923(3) 0.3857(3) 0.0371(14) Uani 1 1 d . U . . .
C192 C 1.5446(3) 0.6322(3) 0.3926(3) 0.0304(13) Uani 1 1 d . U . . .
C194 C 1.4870(3) 0.8890(3) 0.2665(3) 0.0310(13) Uani 1 1 d . U . . .
C196 C 1.3131(4) 0.7462(3) 0.5630(3) 0.0422(16) Uani 1 1 d . U . . .
H196 H 1.339532 0.726839 0.579669 0.051 Uiso 1 1 calc R U . . .
C198 C 1.2020(3) 0.8870(3) 0.4656(3) 0.0342(13) Uani 1 1 d . U . . .
C200 C 0.9918(3) 0.5920(3) 0.2670(3) 0.0316(12) Uani 1 1 d . U . . .
C202 C 1.0996(4) 0.5986(3) 0.1695(3) 0.0370(15) Uani 1 1 d . U . . .
H202 H 1.117083 0.587793 0.152632 0.044 Uiso 1 1 calc R U . . .
C204 C 1.1897(4) 0.5706(3) 0.3104(3) 0.0377(14) Uani 1 1 d . U . . .
H204 H 1.162180 0.578399 0.285642 0.045 Uiso 1 1 calc R U . . .
C206 C 1.1593(4) 0.8419(3) 0.2013(3) 0.0362(14) Uani 1 1 d . U . . .
C208 C 1.6938(4) 0.8961(3) 0.3551(3) 0.0437(15) Uani 1 1 d . U . . .
C210 C 1.0843(4) 0.8859(3) 0.5542(3) 0.0454(17) Uani 1 1 d . U . . .
H210 H 1.065773 0.897382 0.569982 0.054 Uiso 1 1 calc R U . . .
F88 F 1.4269(6) 0.9947(3) 0.4463(4) 0.144(5) Uani 1 1 d . . . . .
C212 C 1.0196(4) 0.6059(3) 0.1842(3) 0.0350(14) Uani 1 1 d . U . . .
H212 H 0.983529 0.600026 0.177333 0.042 Uiso 1 1 calc R U . . .
C214 C 0.9522(3) 0.6741(3) 0.2186(2) 0.0312(13) Uani 1 1 d . U . . .
C216 C 1.1669(4) 0.9140(3) 0.4334(3) 0.0394(14) Uani 1 1 d . U . . .
H216 H 1.135086 0.901730 0.415290 0.047 Uiso 1 1 calc R U . . .
C218 C 1.6795(4) 0.7501(3) 0.1472(3) 0.0426(17) Uani 1 1 d . U . . .
C220 C 1.0160(4) 0.5233(3) 0.3085(3) 0.0420(16) Uani 1 1 d . U . . .
H220 H 1.040003 0.506977 0.330414 0.050 Uiso 1 1 calc R U . . .
C222 C 1.6021(4) 0.6092(3) 0.5688(3) 0.0381(16) Uani 1 1 d . U . . .
H222 H 1.585303 0.598565 0.586089 0.046 Uiso 1 1 calc R U . . .
C224 C 1.5170(4) 0.9150(3) 0.3011(3) 0.0356(14) Uani 1 1 d . U . . .
H224 H 1.548411 0.903256 0.320337 0.043 Uiso 1 1 calc R U . . .
F90 F 1.2798(5) 0.5974(4) 0.1860(4) 0.148(5) Uani 1 1 d . . . . .
C226 C 1.3897(4) 0.6683(3) 0.2448(3) 0.0406(15) Uani 1 1 d . U . . .
H226 H 1.412755 0.661650 0.231224 0.049 Uiso 1 1 calc R U . . .
C228 C 0.9489(4) 0.5815(3) 0.3721(3) 0.0405(15) Uani 1 1 d . U . . .
H228 H 0.968998 0.565938 0.359683 0.049 Uiso 1 1 calc R U . . .
F92 F 0.9438(5) 0.5934(4) 0.5138(4) 0.135(5) Uani 1 1 d . . . . .
C230 C 1.0578(4) 0.8613(4) 0.5189(3) 0.0473(17) Uani 1 1 d . U . . .
H230 H 1.021548 0.856044 0.511187 0.057 Uiso 1 1 calc R U . . .
C232 C 1.6813(4) 0.6217(3) 0.5551(3) 0.0365(14) Uani 1 1 d . U . . .
H232 H 1.717943 0.618499 0.563238 0.044 Uiso 1 1 calc R U . . .
C234 C 1.6566(4) 0.6070(3) 0.5814(3) 0.0390(16) Uani 1 1 d . U . . .
H234 H 1.676788 0.595684 0.607647 0.047 Uiso 1 1 calc R U . . .
C236 C 1.1655(4) 0.8765(3) 0.5426(3) 0.0393(14) Uani 1 1 d . U . . .
H236 H 1.201802 0.881773 0.550598 0.047 Uiso 1 1 calc R U . . .
F94 F 1.4562(4) 0.7336(3) 0.5734(3) 0.0971(15) Uani 1 1 d . U . . .
F96 F 1.2328(4) 0.7381(5) 0.1547(4) 0.152(6) Uani 1 1 d . . . . .
F97 F 1.5302(4) 0.7001(3) 0.5920(3) 0.0973(15) Uani 1 1 d . U . . .
F49 F 1.7785(5) 0.9498(4) 0.4713(3) 0.127(4) Uani 1 1 d . . . . .
C238 C 1.5260(4) 0.5580(3) 0.4159(3) 0.0388(15) Uani 1 1 d . U . . .
H238 H 1.556035 0.561644 0.440024 0.047 Uiso 1 1 calc R U . . .
C240 C 1.6295(4) 0.8650(3) 0.2110(3) 0.0358(15) Uani 1 1 d . U . . .
H240 H 1.666239 0.862415 0.219448 0.043 Uiso 1 1 calc R U . . .
F25 F 1.0249(8) 0.7903(5) 0.5836(6) 0.080(4) Uani 0.530(18) 1 d D U P B 1
C242 C 1.7827(4) 0.7435(4) 0.5700(3) 0.0462(17) Uani 1 1 d . U . . .
H242 H 1.779719 0.762537 0.590439 0.055 Uiso 1 1 calc R U . . .
C244 C 1.6763(4) 0.5754(3) 0.4405(3) 0.0345(13) Uani 1 1 d . U . . .
H244 H 1.645184 0.588015 0.421728 0.041 Uiso 1 1 calc R U . . .
C246 C 1.8227(4) 0.7962(4) 0.4374(3) 0.0520(17) Uani 1 1 d . U . . .
H246 H 1.812694 0.778813 0.413268 0.062 Uiso 1 1 calc R U . . .
F51 F 1.4912(4) 0.9942(3) 0.4252(4) 0.121(4) Uani 1 1 d . . . . .
C248 C 1.4536(4) 0.9754(3) 0.2790(3) 0.0438(17) Uani 1 1 d . U . . .
H248 H 1.442333 1.004117 0.283178 0.053 Uiso 1 1 calc R U . . .
C250 C 0.8634(4) 0.7233(4) 0.1704(3) 0.0443(16) Uani 1 1 d . U . . .
H250 H 0.833531 0.739563 0.154029 0.053 Uiso 1 1 calc R U . . .
C252 C 1.0847(4) 0.8438(3) 0.4943(3) 0.0407(14) Uani 1 1 d . U . . .
H252 H 1.066410 0.827388 0.470312 0.049 Uiso 1 1 calc R U . . .
C254 C 1.7882(4) 0.8007(4) 0.4589(3) 0.0446(15) Uani 1 1 d . U . . .
C256 C 1.2840(4) 0.6885(3) 0.4602(3) 0.0397(14) Uani 1 1 d . U . . .
C258 C 1.8036(4) 0.8274(4) 0.4947(3) 0.0459(15) Uani 1 1 d . U . . .
H258 H 1.781345 0.830325 0.509646 0.055 Uiso 1 1 calc R U . . .
C260 C 1.6882(4) 0.5305(3) 0.4357(3) 0.0433(17) Uani 1 1 d . U . . .
H260 H 1.664529 0.512889 0.414732 0.052 Uiso 1 1 calc R U . . .
F13 F 1.5206(4) 0.7548(3) 0.6236(3) 0.0873(14) Uani 1 1 d . U . . .
C262 C 1.5005(4) 0.9581(3) 0.3070(3) 0.0422(16) Uani 1 1 d . U . . .
H262 H 1.521004 0.975200 0.329877 0.051 Uiso 1 1 calc R U . . .
C264 C 0.9099(4) 0.7235(4) 0.1610(3) 0.0464(17) Uani 1 1 d . U . . .
H264 H 0.911003 0.740293 0.138544 0.056 Uiso 1 1 calc R U . . .
C266 C 0.8014(4) 0.8246(3) 0.2397(3) 0.0445(17) Uani 1 1 d . U . . .
H266 H 0.767431 0.837037 0.229296 0.053 Uiso 1 1 calc R U . . .
C268 C 1.4381(4) 0.9283(3) 0.4132(3) 0.0438(16) Uani 1 1 d . U . . .
C270 C 1.0452(4) 0.7353(4) 0.5265(3) 0.0490(15) Uani 1 1 d . U . . .
H270 H 1.056697 0.765213 0.529530 0.059 Uiso 1 1 calc R U . . .
C272 C 1.3444(4) 0.6411(4) 0.5144(3) 0.0493(17) Uani 1 1 d . U . . .
C273 C 1.2837(4) 0.6926(4) 0.3080(4) 0.0511(19) Uani 1 1 d . U . . .
F53 F 1.2276(5) 1.0013(3) 0.3483(5) 0.149(6) Uani 1 1 d . . . . .
F27 F 1.7866(4) 0.9901(3) 0.2945(3) 0.0887(14) Uani 1 1 d . . . . .
C137 C 1.4564(3) 0.8041(3) 0.2208(3) 0.0331(13) Uani 1 1 d . U . . .
C69 C 1.7695(4) 0.5652(4) 0.3059(3) 0.0478(16) Uani 1 1 d . U . . .
H69 H 1.785758 0.546162 0.292689 0.057 Uiso 1 1 calc R U . . .
F55 F 1.3974(5) 0.6318(4) 0.5847(3) 0.143(5) Uani 1 1 d . . . . .
C139 C 1.3822(4) 0.6441(4) 0.4966(3) 0.0533(18) Uani 1 1 d . U . . .
H139 H 1.414879 0.629654 0.508625 0.064 Uiso 1 1 calc R U . . .
F7 F 1.3680(5) 0.5728(3) 0.5517(3) 0.111(3) Uani 1 1 d . . . . .
F57 F 1.7399(4) 0.9376(3) 0.2592(3) 0.1005(16) Uani 1 1 d . . . . .
C35 C 1.3387(4) 0.6505(3) 0.2300(3) 0.0441(16) Uani 1 1 d . U . . .
C141 C 1.0533(4) 0.7086(4) 0.4968(3) 0.0458(16) Uani 1 1 d . U . . .
C71 C 1.3683(4) 0.7726(3) 0.2026(3) 0.0454(17) Uani 1 1 d . U . . .
H71 H 1.336082 0.771666 0.206458 0.054 Uiso 1 1 calc R U . . .
F29 F 1.3057(6) 0.6476(4) 0.1575(3) 0.136(5) Uani 1 1 d . . . . .
C143 C 1.0202(4) 0.7184(4) 0.5522(3) 0.0559(16) Uani 1 1 d D U . . .
C9 C 1.7703(4) 0.5381(3) 0.4949(3) 0.0491(19) Uani 1 1 d . U . . .
H9 H 1.801920 0.525517 0.513000 0.059 Uiso 1 1 calc R U . . .
C145 C 1.4056(4) 0.9052(3) 0.4286(3) 0.0445(16) Uani 1 1 d . U . . .
H145 H 1.385121 0.920435 0.440893 0.053 Uiso 1 1 calc R U . . .
C73 C 0.8352(4) 0.8301(3) 0.2186(3) 0.0439(16) Uani 1 1 d . U . . .
C147 C 1.4955(4) 0.5180(3) 0.4092(3) 0.0436(16) Uani 1 1 d . U . . .
C37 C 1.5467(4) 0.8894(3) 0.1610(3) 0.0372(16) Uani 1 1 d . U . . .
H37 H 1.527562 0.903292 0.135714 0.045 Uiso 1 1 calc R U . . .
C149 C 1.0008(4) 0.8919(4) 0.3716(4) 0.0521(17) Uani 1 1 d . U . . .
C75 C 1.5294(4) 0.8425(3) 0.5318(3) 0.0425(15) Uani 1 1 d . U . . .
C151 C 0.9681(4) 0.5042(3) 0.2833(3) 0.0444(17) Uani 1 1 d . U . . .
H151 H 0.959827 0.474918 0.288858 0.053 Uiso 1 1 calc R U . . .
C19 C 1.7575(4) 0.5824(3) 0.5002(3) 0.0395(15) Uani 1 1 d . U . . .
H19 H 1.780630 0.599518 0.522000 0.047 Uiso 1 1 calc R U . . .
C153 C 1.4397(4) 0.9074(3) 0.2378(3) 0.0369(14) Uani 1 1 d . U . . .
H153 H 1.419541 0.890900 0.214324 0.044 Uiso 1 1 calc R U . . .
C77 C 1.1827(4) 0.7398(3) 0.1453(3) 0.0428(17) Uani 1 1 d . U . . .
F59 F 1.7980(5) 1.0076(3) 0.4429(3) 0.145(5) Uani 1 1 d . . . . .
C155 C 0.8887(4) 0.6283(3) 0.4086(3) 0.0430(16) Uani 1 1 d . U . . .
C39 C 1.0454(4) 0.5903(3) 0.1588(3) 0.0393(16) Uani 1 1 d . U . . .
H39 H 1.026583 0.574356 0.134557 0.047 Uiso 1 1 calc R U . . .
C157 C 1.1634(4) 0.8925(3) 0.1999(3) 0.0427(17) Uani 1 1 d . U . . .
C79 C 1.2351(4) 0.5808(3) 0.3841(3) 0.0420(16) Uani 1 1 d . U . . .
H79 H 1.238481 0.595106 0.408969 0.050 Uiso 1 1 calc R U . . .
F15 F 1.6898(4) 0.4840(3) 0.3289(4) 0.114(4) Uani 1 1 d . . . . .
C159 C 1.4431(5) 0.9788(4) 0.4172(4) 0.0515(19) Uani 1 1 d . U . . .
F61 F 1.0239(6) 0.5740(4) 0.5486(3) 0.142(5) Uani 1 1 d . . . . .
C5 C 1.7357(5) 0.9503(5) 0.3256(4) 0.0703(13) Uani 1 1 d . U . . .
C161 C 1.4082(3) 0.8014(3) 0.2271(3) 0.0396(15) Uani 1 1 d . U . . .
H161 H 1.402917 0.818862 0.247644 0.048 Uiso 1 1 calc R U . . .
C81 C 1.4356(4) 0.5474(3) 0.3453(3) 0.0462(17) Uani 1 1 d . U . . .
C163 C 1.7419(4) 0.5475(4) 0.3297(3) 0.0480(16) Uani 1 1 d . U . . .
F31 F 1.3569(4) 0.5964(4) 0.1875(3) 0.145(5) Uani 1 1 d . . . . .
C41 C 1.2665(4) 0.9335(4) 0.3423(3) 0.0505(17) Uani 1 1 d . U . . .
C165 C 1.7356(4) 0.5124(3) 0.4624(3) 0.0478(18) Uani 1 1 d . U . . .
H165 H 1.744445 0.482717 0.458643 0.057 Uiso 1 1 calc R U . . .
F63 F 0.7922(5) 0.8302(4) 0.3301(4) 0.0674(15) Uani 0.650(10) 1 d D U P A 1
C83 C 1.2941(4) 0.9142(4) 0.3195(3) 0.0507(17) Uani 1 1 d . U . . .
H83 H 1.316121 0.931699 0.310336 0.061 Uiso 1 1 calc R U . . .
C167 C 1.3048(4) 0.6584(3) 0.2500(3) 0.0468(18) Uani 1 1 d . U . . .
H167 H 1.270906 0.645667 0.239955 0.056 Uiso 1 1 calc R U . . .
C21 C 0.9654(4) 0.8994(4) 0.3309(4) 0.0551(18) Uani 1 1 d . U . . .
H21 H 0.964237 0.878786 0.310218 0.066 Uiso 1 1 calc R U . . .
C169 C 0.7814(4) 0.7950(4) 0.2992(4) 0.0610(11) Uani 1 1 d D U . . .
C85 C 0.8944(5) 0.9429(4) 0.2750(4) 0.066(2) Uani 1 1 d . U . . .
C171 C 1.4239(4) 0.7465(4) 0.1674(3) 0.052(2) Uani 1 1 d . U . . .
H171 H 1.429005 0.727478 0.147791 0.063 Uiso 1 1 calc R U . . .
C43 C 1.3755(4) 0.7461(4) 0.1737(3) 0.0514(18) Uani 1 1 d . U . . .
H43 H 1.348064 0.727309 0.157496 0.062 Uiso 1 1 calc R U . . .
C173 C 0.9331(4) 0.5274(3) 0.2506(3) 0.0464(18) Uani 1 1 d . U . . .
H173 H 0.901237 0.513911 0.234016 0.056 Uiso 1 1 calc R U . . .
C87 C 1.1385(4) 0.8937(3) 0.5665(3) 0.0447(17) Uani 1 1 d . U . . .
H87 H 1.156463 0.910254 0.590456 0.054 Uiso 1 1 calc R U . . .
F2 F 1.8308(5) 0.8978(4) 0.5526(3) 0.135(4) Uani 1 1 d . . . . .
F65 F 0.7330(4) 0.8048(5) 0.2789(3) 0.0685(15) Uani 0.650(10) 1 d D U P A 1
C175 C 0.8165(4) 0.8548(4) 0.1772(3) 0.0501(19) Uani 1 1 d . U . . .
C11 C 1.2271(4) 0.9764(4) 0.4551(3) 0.0501(19) Uani 1 1 d . U . . .
H11 H 1.235572 1.006250 0.451732 0.060 Uiso 1 1 calc R U . . .
F33 F 1.8911(6) 0.8518(4) 0.5804(3) 0.162(6) Uani 1 1 d . . . . .
C177 C 1.1791(4) 0.9585(3) 0.4285(3) 0.0475(17) Uani 1 1 d . U . . .
H177 H 1.155496 0.976308 0.407555 0.057 Uiso 1 1 calc R U . . .
C89 C 1.8291(4) 0.7428(4) 0.5624(3) 0.0464(17) Uani 1 1 d . U . . .
H89 H 1.857336 0.761309 0.577868 0.056 Uiso 1 1 calc R U . . .
C179 C 1.5070(6) 0.7387(5) 0.5849(5) 0.0743(12) Uani 1 1 d . U . . .
C45 C 0.8820(4) 0.5812(4) 0.4028(3) 0.0464(16) Uani 1 1 d . U . . .
H45 H 0.857644 0.565706 0.411177 0.056 Uiso 1 1 calc R U . . .
C181 C 1.0045(4) 0.6739(5) 0.5493(3) 0.0590(18) Uani 1 1 d . U . . .
H181 H 0.988950 0.662488 0.567185 0.071 Uiso 1 1 calc R U . . .
F67 F 1.2354(3) 0.6961(6) 0.2840(3) 0.185(8) Uani 1 1 d . . . . .
C91 C 1.0368(4) 0.6628(4) 0.4930(3) 0.0514(15) Uani 1 1 d . U . . .
H91 H 1.042460 0.644040 0.473395 0.062 Uiso 1 1 calc R U . . .
C183 C 1.5101(4) 0.4814(4) 0.4409(4) 0.053(2) Uani 1 1 d . U . . .
C23 C 1.4232(4) 0.9502(3) 0.2444(3) 0.0455(18) Uani 1 1 d . U . . .
H23 H 1.391616 0.962042 0.225524 0.055 Uiso 1 1 calc R U . . .
C185 C 1.2666(4) 0.5249(3) 0.3468(3) 0.0472(17) Uani 1 1 d . U . . .
H185 H 1.290850 0.502546 0.346808 0.057 Uiso 1 1 calc R U . . .
C93 C 1.7381(5) 0.4975(4) 0.3354(3) 0.0530(19) Uani 1 1 d . U . . .
C187 C 1.4657(4) 0.5863(3) 0.3502(3) 0.0417(16) Uani 1 1 d . U . . .
H187 H 1.455846 0.608371 0.329539 0.050 Uiso 1 1 calc R U . . .
C47 C 0.9446(4) 0.5715(3) 0.2416(3) 0.0379(14) Uani 1 1 d . U . . .
H47 H 0.920827 0.587075 0.218929 0.046 Uiso 1 1 calc R U . . .
C189 C 1.2622(4) 0.9507(4) 0.4861(3) 0.0513(19) Uani 1 1 d . U . . .
H189 H 1.294254 0.963230 0.503415 0.062 Uiso 1 1 calc R U . . .
C95 C 0.8568(4) 0.6540(4) 0.4287(3) 0.0493(18) Uani 1 1 d . U . . .
F17 F 1.9025(6) 0.9086(5) 0.5491(4) 0.175(7) Uani 1 1 d . . . . .
C191 C 0.9128(4) 0.5584(3) 0.3843(3) 0.0451(16) Uani 1 1 d . U . . .
C3 C 1.0119(4) 0.6459(4) 0.5192(3) 0.0552(17) Uani 1 1 d . U . . .
C193 C 1.3868(4) 0.5437(4) 0.3064(4) 0.060(2) Uani 1 1 d . U . . .
C97 C 1.7671(5) 0.9652(4) 0.3643(4) 0.0592(19) Uani 1 1 d . U . . .
H97 H 1.792127 0.987865 0.367204 0.071 Uiso 1 1 calc R U . . .
F69 F 0.9658(6) 0.7423(8) 0.5859(6) 0.088(4) Uani 0.530(18) 1 d D U P B 1
F35 F 1.7057(4) 0.9969(4) 0.2698(3) 0.1069(16) Uani 1 1 d . . . . .
F71 F 1.8454(4) 0.9479(5) 0.4539(4) 0.154(5) Uani 1 1 d . . . . .
C195 C 1.6488(4) 0.5961(3) 0.1910(3) 0.0452(17) Uani 1 1 d . U . . .
C49 C 1.8529(4) 0.8497(4) 0.5082(3) 0.0557(18) Uani 1 1 d . U . . .
C197 C 1.7616(5) 0.9467(4) 0.3991(4) 0.0578(19) Uani 1 1 d . U . . .
F9 F 1.0430(7) 0.7326(7) 0.6246(4) 0.086(4) Uani 0.530(18) 1 d D U P B 1
C99 C 1.8865(4) 0.8451(4) 0.4867(4) 0.0620(19) Uani 1 1 d . U . . .
H99 H 1.918854 0.860294 0.495386 0.074 Uiso 1 1 calc R U . . .
C199 C 1.5230(5) 0.8927(4) 0.5342(3) 0.0506(18) Uani 1 1 d . U . . .
C25 C 1.2503(4) 0.9061(3) 0.4920(3) 0.0431(15) Uani 1 1 d . U . . .
H25 H 1.274190 0.888976 0.513350 0.052 Uiso 1 1 calc R U . . .
C201 C 1.0138(8) 0.7465(7) 0.5868(5) 0.064(2) Uani 0.530(18) 1 d D U P B 1
C101 C 1.0016(5) 0.9220(4) 0.4019(4) 0.0613(18) Uani 1 1 d . U . . .
H101 H 1.024724 0.917971 0.429383 0.074 Uiso 1 1 calc R U . . .
C203 C 1.3208(4) 0.6228(4) 0.1908(4) 0.053(2) Uani 1 1 d . U . . .
C51 C 0.9061(5) 0.5076(4) 0.3758(4) 0.054(2) Uani 1 1 d . U . . .
C205 C 1.3566(4) 0.6152(4) 0.5542(3) 0.055(2) Uani 1 1 d . U . . .
C103 C 1.4500(4) 0.5134(3) 0.3735(3) 0.0482(18) Uani 1 1 d . U . . .
H103 H 1.429569 0.487181 0.369022 0.058 Uiso 1 1 calc R U . . .
C207 C 0.9316(5) 0.9369(4) 0.3202(4) 0.0634(19) Uani 1 1 d . U . . .
C13 C 1.7258(4) 0.9111(3) 0.3951(3) 0.0491(17) Uani 1 1 d . U . . .
H13 H 1.723305 0.897525 0.418631 0.059 Uiso 1 1 calc R U . . .
C209 C 1.7959(5) 0.9627(4) 0.4423(4) 0.068(2) Uani 1 1 d . U . . .
C105 C 1.7412(7) 0.9697(6) 0.2879(5) 0.0841(13) Uani 1 1 d . U . . .
C211 C 1.2715(5) 0.9825(4) 0.3535(4) 0.062(2) Uani 1 1 d . U . . .
C53 C 0.9940(5) 0.5978(5) 0.5158(4) 0.069(2) Uani 1 1 d . U . . .
C213 C 1.8704(5) 0.8758(5) 0.5481(4) 0.064(2) Uani 1 1 d . U . . .
C107 C 0.9326(5) 0.9669(4) 0.3514(4) 0.071(2) Uani 1 1 d . U . . .
H107 H 0.910191 0.991946 0.345118 0.085 Uiso 1 1 calc R U . . .
C215 C 1.2879(5) 0.8687(4) 0.3109(4) 0.0614(13) Uani 1 1 d D U . . .
C27 C 1.3184(4) 0.8471(4) 0.2877(3) 0.0725(13) Uani 1 1 d D U . . .
F73 F 1.3443(4) 0.8749(3) 0.2728(3) 0.1000(16) Uani 1 1 d D U . . .
F37 F 1.2894(4) 0.8214(3) 0.2563(3) 0.0985(16) Uani 1 1 d D U . . .
F75 F 1.3546(3) 0.8177(3) 0.3095(2) 0.0858(14) Uani 1 1 d D U . . .
C217 C 1.3704(4) 0.6692(4) 0.4601(3) 0.0609(12) Uani 1 1 d D U . . .
C109 C 1.4095(5) 0.6729(5) 0.4379(4) 0.0663(13) Uani 0.503(8) 1 d D U P C 1
F19 F 1.4060(5) 0.7116(5) 0.4169(4) 0.0718(16) Uani 0.503(8) 1 d D U P C 1
F77 F 1.3989(5) 0.6430(5) 0.4068(4) 0.0727(16) Uani 0.503(8) 1 d D U P C 1
F39 F 1.4598(4) 0.6700(6) 0.4640(4) 0.0735(17) Uani 0.503(8) 1 d D U P C 1
C219 C 1.2706(4) 0.5470(3) 0.3835(3) 0.0484(17) Uani 1 1 d D U . . .
C55 C 1.3173(5) 0.5376(5) 0.4239(4) 0.063(2) Uani 0.504(11) 1 d D U P D 1
F79 F 1.3607(5) 0.5619(6) 0.4281(5) 0.091(4) Uani 0.504(11) 1 d D U P D 1
F5 F 1.3320(7) 0.4939(5) 0.4253(6) 0.098(5) Uani 0.504(11) 1 d D U P D 1
F81 F 1.3036(7) 0.5450(6) 0.4569(4) 0.080(4) Uani 0.504(11) 1 d D U P D 1
C221 C 1.2254(4) 0.5371(3) 0.3102(3) 0.0452(16) Uani 1 1 d D U . . .
C111 C 1.2212(3) 0.5177(3) 0.2690(3) 0.0527(18) Uani 1 1 d D U . . .
F41 F 1.2415(4) 0.5462(4) 0.2484(3) 0.108(3) Uani 1 1 d D U . . .
F83 F 1.1720(2) 0.5124(3) 0.2428(2) 0.0702(19) Uani 1 1 d D U . . .
F21 F 1.2479(5) 0.4813(4) 0.2716(3) 0.171(6) Uani 1 1 d D U . . .
C223 C 0.9662(6) 0.9594(4) 0.3906(4) 0.0798(12) Uani 1 1 d D U . . .
C7 C 0.9798(7) 0.9980(6) 0.4222(5) 0.0808(11) Uani 0.383(8) 1 d D U P E 1
F85 F 0.9924(8) 1.0390(5) 0.4111(6) 0.0813(13) Uani 0.383(8) 1 d D U P E 1
F43 F 1.0194(7) 0.9911(6) 0.4589(5) 0.0815(13) Uani 0.383(8) 1 d D U P E 1
F87 F 0.9382(8) 1.0073(7) 0.4336(6) 0.0814(11) Uani 0.383(8) 1 d D U P E 1
C225 C 1.8712(4) 0.8174(4) 0.4517(4) 0.0667(13) Uani 1 1 d D U . . .
C113 C 1.9051(5) 0.8120(5) 0.4250(4) 0.0748(14) Uani 0.552(9) 1 d D U P F 1
F11 F 1.9571(4) 0.8202(6) 0.4471(4) 0.0773(17) Uani 0.552(9) 1 d D U P F 1
F89 F 1.8931(5) 0.8435(5) 0.3948(4) 0.0809(17) Uani 0.552(9) 1 d D U P F 1
F45 F 1.9013(5) 0.7709(5) 0.4073(4) 0.0755(17) Uani 0.552(9) 1 d D U P F 1
C227 C 1.7720(5) 0.6114(4) 0.3024(3) 0.0580(13) Uani 1 1 d D U . . .
C57 C 1.8032(4) 0.6310(4) 0.2790(3) 0.0710(13) Uani 1 1 d D U . . .
F91 F 1.8381(4) 0.6621(3) 0.2992(3) 0.0942(16) Uani 1 1 d D U . . .
F23 F 1.7744(3) 0.6538(3) 0.2462(3) 0.1012(16) Uani 1 1 d D U . . .
F93 F 1.8338(4) 0.6028(3) 0.2693(3) 0.0977(15) Uani 1 1 d D U . . .
C229 C 1.4039(4) 0.8591(3) 0.4255(3) 0.0422(15) Uani 1 1 d D U . . .
C115 C 1.3688(4) 0.8334(3) 0.4428(3) 0.0504(17) Uani 1 1 d D U . . .
F47 F 1.3392(4) 0.8023(3) 0.4173(3) 0.113(3) Uani 1 1 d D U . . .
F95 F 1.3310(5) 0.8582(3) 0.4474(5) 0.160(5) Uani 1 1 d D U . . .
F3 F 1.3942(4) 0.8123(5) 0.4765(3) 0.157(5) Uani 1 1 d D U . . .
C231 C 0.7878(6) 0.6041(6) 0.1433(4) 0.099(3) Uani 1 1 d D U . . .
H23A H 0.806212 0.617979 0.169931 0.149 Uiso 1 1 calc R U . . .
H23B H 0.767809 0.578600 0.146774 0.149 Uiso 1 1 calc R U . . .
H23C H 0.763992 0.625705 0.124939 0.149 Uiso 1 1 calc R U . . .
C29 C 0.8259(4) 0.5892(4) 0.1257(3) 0.090(3) Uani 1 1 d D U . . .
C233 C 0.8436(5) 0.6195(5) 0.1040(4) 0.084(2) Uani 1 1 d D U . . .
H233 H 0.830675 0.648994 0.101138 0.101 Uiso 1 1 calc R U . . .
C117 C 0.8802(5) 0.6083(5) 0.0860(4) 0.091(3) Uani 1 1 d D U . . .
H117 H 0.892371 0.629609 0.071722 0.110 Uiso 1 1 calc R U . . .
C235 C 0.8977(6) 0.5641(5) 0.0904(4) 0.093(3) Uani 1 1 d D U . . .
H235 H 0.921014 0.554536 0.077938 0.112 Uiso 1 1 calc R U . . .
C59 C 0.8805(6) 0.5342(5) 0.1132(4) 0.097(3) Uani 1 1 d D U . . .
H59 H 0.894267 0.505034 0.116767 0.116 Uiso 1 1 calc R U . . .
C237 C 0.8441(5) 0.5446(5) 0.1313(4) 0.094(3) Uani 1 1 d D U . . .
H237 H 0.832572 0.523457 0.146106 0.113 Uiso 1 1 calc R U . . .
C119 C 1.1857(6) 0.6332(6) 0.5519(5) 0.118(4) Uani 1 1 d D U . . .
H11A H 1.175205 0.623313 0.574165 0.178 Uiso 1 1 calc R U . . .
H11B H 1.177427 0.664764 0.546497 0.178 Uiso 1 1 calc R U . . .
H11C H 1.223348 0.628854 0.559623 0.178 Uiso 1 1 calc R U . . .
C239 C 1.1568(4) 0.6067(4) 0.5138(4) 0.083(2) Uani 1 1 d D U . . .
C15 C 1.1359(5) 0.5650(4) 0.5173(4) 0.083(2) Uani 1 1 d D U . . .
H15 H 1.141690 0.553262 0.543654 0.099 Uiso 1 1 calc R U . . .
C241 C 1.1067(6) 0.5405(5) 0.4828(4) 0.089(3) Uani 1 1 d D U . . .
H241 H 1.091482 0.513167 0.485681 0.107 Uiso 1 1 calc R U . . .
C121 C 1.0999(6) 0.5565(5) 0.4436(4) 0.090(2) Uani 1 1 d D U . . .
H121 H 1.080263 0.539992 0.419986 0.107 Uiso 1 1 calc R U . . .
C243 C 1.1226(5) 0.5969(4) 0.4401(4) 0.083(2) Uani 1 1 d D U . . .
H243 H 1.118725 0.607502 0.413739 0.100 Uiso 1 1 calc R U . . .
C61 C 1.1509(5) 0.6223(4) 0.4744(3) 0.077(2) Uani 1 1 d D U . . .
H61 H 1.165980 0.649654 0.471373 0.093 Uiso 1 1 calc R U . . .
C245 C 1.0838(6) 0.9379(5) 0.3005(5) 0.103(4) Uani 1 1 d D U . . .
H24A H 1.108104 0.957516 0.294318 0.154 Uiso 1 1 calc R U . . .
H24B H 1.103333 0.917429 0.322492 0.154 Uiso 1 1 calc R U . . .
H24C H 1.060024 0.955608 0.309280 0.154 Uiso 1 1 calc R U . . .
C123 C 1.0528(4) 0.9118(4) 0.2630(4) 0.084(2) Uani 1 1 d D U . . .
C247 C 1.0329(5) 0.9335(4) 0.2246(4) 0.087(3) Uani 1 1 d D U . . .
H247 H 1.039728 0.964109 0.222560 0.104 Uiso 1 1 calc R U . . .
C31 C 1.0031(6) 0.9097(4) 0.1896(4) 0.089(3) Uani 1 1 d D U . . .
H31 H 0.988330 0.924885 0.164334 0.107 Uiso 1 1 calc R U . . .
C249 C 0.9946(6) 0.8638(4) 0.1910(4) 0.087(3) Uani 1 1 d D U . . .
H249 H 0.976386 0.847569 0.166854 0.104 Uiso 1 1 calc R U . . .
C125 C 1.0138(5) 0.8427(4) 0.2292(3) 0.0683(18) Uani 1 1 d D U . . .
H125 H 1.007439 0.811962 0.231075 0.082 Uiso 1 1 calc R U . . .
C251 C 1.0423(5) 0.8663(4) 0.2646(3) 0.071(2) Uani 1 1 d D U . . .
H251 H 1.054678 0.851471 0.290152 0.085 Uiso 1 1 calc R U . . .
C63 C 1.2010(5) 0.3762(5) 0.3457(4) 0.095(3) Uani 1 1 d D U . . .
H63A H 1.217086 0.399189 0.334607 0.143 Uiso 1 1 calc R U . . .
H63B H 1.178315 0.357620 0.323368 0.143 Uiso 1 1 calc R U . . .
H63C H 1.228279 0.357745 0.365017 0.143 Uiso 1 1 calc R U . . .
C253 C 1.1701(4) 0.3970(4) 0.3668(3) 0.088(3) Uani 1 1 d D U . . .
C127 C 1.1706(5) 0.4443(4) 0.3717(4) 0.090(3) Uani 1 1 d D U . . .
H127 H 1.190453 0.463375 0.361583 0.108 Uiso 1 1 calc R U . . .
C255 C 1.1396(6) 0.4602(5) 0.3924(4) 0.091(2) Uani 1 1 d D U . . .
H255 H 1.138822 0.491380 0.395963 0.110 Uiso 1 1 calc R U . . .
C2 C 1.1097(6) 0.4340(4) 0.4084(4) 0.090(3) Uani 1 1 d D U . . .
H2 H 1.089817 0.447314 0.422358 0.108 Uiso 1 1 calc R U . . .
C257 C 1.1096(5) 0.3877(4) 0.4034(4) 0.090(3) Uani 1 1 d D U . . .
H257 H 1.089909 0.368796 0.413860 0.108 Uiso 1 1 calc R U . . .
C129 C 1.1404(5) 0.3703(4) 0.3820(4) 0.085(3) Uani 1 1 d D U . . .
H129 H 1.140580 0.339156 0.378000 0.102 Uiso 1 1 calc R U . . .
C259 C 0.9325(7) 1.0401(6) 0.1892(6) 0.150(6) Uani 1 1 d D U . . .
H25A H 0.915434 1.060060 0.166141 0.225 Uiso 1 1 calc R U . . .
H25B H 0.906434 1.020630 0.193216 0.225 Uiso 1 1 calc R U . . .
H25C H 0.958522 1.022092 0.183348 0.225 Uiso 1 1 calc R U . . .
C65 C 0.9594(5) 1.0674(5) 0.2278(5) 0.129(4) Uani 1 1 d D U . . .
C261 C 0.9596(6) 1.1140(5) 0.2255(5) 0.122(4) Uani 1 1 d D U . . .
H261 H 0.943210 1.128585 0.200091 0.146 Uiso 1 1 calc R U . . .
C131 C 0.9844(6) 1.1385(5) 0.2613(5) 0.128(4) Uani 1 1 d D U . . .
H131 H 0.985009 1.169936 0.259881 0.154 Uiso 1 1 calc R U . . .
C263 C 1.0082(7) 1.1173(5) 0.2992(5) 0.131(4) Uani 1 1 d D U . . .
H263 H 1.023889 1.134393 0.323265 0.157 Uiso 1 1 calc R U . . .
C33 C 1.0089(7) 1.0707(5) 0.3015(5) 0.133(5) Uani 1 1 d D U . . .
H33 H 1.026482 1.056205 0.326769 0.160 Uiso 1 1 calc R U . . .
C265 C 0.9833(7) 1.0457(5) 0.2657(5) 0.134(5) Uani 1 1 d D U . . .
H265 H 0.982174 1.014267 0.267220 0.160 Uiso 1 1 calc R U . . .
Rh9A Rh 1.13828(2) 0.78647(2) 0.42062(2) 0.02134(11) Uani 1 1 d . . . . .
Rh1A Rh 1.05385(2) 0.69486(2) 0.30811(2) 0.01838(11) Uani 1 1 d . . . . .
Rh4A Rh 1.64385(2) 0.70109(2) 0.42646(2) 0.01790(11) Uani 1 1 d . . . . .
Rh6A Rh 1.55483(2) 0.79098(2) 0.31319(2) 0.01774(11) Uani 1 1 d . . . . .
C274 C 1.9130(6) 0.8093(6) 0.4331(5) 0.0728(14) Uani 0.448(9) 1 d D U P F 2
F11A F 1.9557(6) 0.7859(6) 0.4572(5) 0.0779(18) Uani 0.448(9) 1 d D U P F 2
F89A F 1.9330(7) 0.8496(6) 0.4275(6) 0.0788(18) Uani 0.448(9) 1 d D U P F 2
F45A F 1.8918(6) 0.7919(7) 0.3949(5) 0.0773(19) Uani 0.448(9) 1 d D U P F 2
C55A C 1.3113(6) 0.5286(5) 0.4237(5) 0.059(2) Uani 0.496(11) 1 d D U P D 2
F79A F 1.3566(5) 0.5176(7) 0.4184(5) 0.087(4) Uani 0.496(11) 1 d D U P D 2
F5A F 1.2970(7) 0.4912(5) 0.4380(5) 0.084(4) Uani 0.496(11) 1 d D U P D 2
F81A F 1.3252(8) 0.5596(6) 0.4539(5) 0.091(5) Uani 0.496(11) 1 d D U P D 2
C275 C 1.4139(6) 0.6732(5) 0.4427(5) 0.0665(14) Uani 0.497(8) 1 d D U P C 2
F19A F 1.4443(5) 0.7089(5) 0.4576(5) 0.0761(18) Uani 0.497(8) 1 d D U P C 2
F39A F 1.4452(5) 0.6373(5) 0.4506(5) 0.0720(16) Uani 0.497(8) 1 d D U P C 2
F77A F 1.3941(5) 0.6789(6) 0.4018(4) 0.0726(17) Uani 0.497(8) 1 d D U P C 2
C7A C 0.9590(6) 0.9879(5) 0.4249(5) 0.0811(11) Uani 0.617(8) 1 d D U P E 2
F43A F 0.9703(5) 0.9672(4) 0.4610(4) 0.0834(13) Uani 0.617(8) 1 d D U P E 2
F87A F 0.9106(5) 1.0068(4) 0.4137(4) 0.0814(11) Uani 0.617(8) 1 d D U P E 2
F85A F 0.9963(5) 1.0207(4) 0.4341(4) 0.0840(13) Uani 0.617(8) 1 d D U P E 2
F25A F 1.0451(8) 0.7835(7) 0.5953(7) 0.079(4) Uani 0.470(18) 1 d D U P B 2
F69A F 0.9602(6) 0.7680(8) 0.5668(6) 0.082(4) Uani 0.470(18) 1 d D U P B 2
F9A F 1.0116(10) 0.7308(8) 0.6164(6) 0.095(4) Uani 0.470(18) 1 d D U P B 2
C276 C 1.0075(8) 0.7516(7) 0.5811(6) 0.063(2) Uani 0.470(18) 1 d D U P B 2
F34A F 0.7380(6) 0.7699(8) 0.2755(6) 0.0636(18) Uani 0.350(10) 1 d D U P A 2
F63A F 0.8033(9) 0.7672(8) 0.3351(6) 0.0636(17) Uani 0.350(10) 1 d D U P A 2
F65A F 0.7624(8) 0.8295(6) 0.3084(7) 0.0657(15) Uani 0.350(10) 1 d D U P A 2

loop_
_atom_site_aniso_label
_atom_site_aniso_U_11
_atom_site_aniso_U_22
_atom_site_aniso_U_33
_atom_site_aniso_U_23
_atom_site_aniso_U_13
_atom_site_aniso_U_12
Ag8 0.0258(2) 0.0263(3) 0.0199(2) 0.00093(19) 0.0088(2) -0.0003(2)
Ag10 0.0254(3) 0.0303(3) 0.0185(2) -0.00182(19) 0.0078(2) 0.0007(2)
Ag12 0.0251(2) 0.0261(3) 0.0195(2) 0.00083(19) 0.00779(19) 0.0000(2)
Ag3 0.0248(2) 0.0269(3) 0.0206(2) -0.00062(19) 0.0079(2) -0.0007(2)
Ag7 0.0262(3) 0.0300(3) 0.0186(2) -0.00264(19) 0.0088(2) 0.0017(2)
Ag2 0.0248(2) 0.0261(3) 0.0209(2) 0.00005(19) 0.0083(2) -0.0007(2)
Ag5 0.0264(3) 0.0304(3) 0.0217(2) -0.0021(2) 0.0090(2) 0.0026(2)
Ag11 0.0277(3) 0.0348(3) 0.0191(2) -0.0020(2) 0.0104(2) 0.0006(2)
P1 0.0214(8) 0.0258(9) 0.0166(8) -0.0014(6) 0.0096(7) 0.0005(7)
P4 0.0210(8) 0.0273(9) 0.0157(8) -0.0006(7) 0.0080(6) 0.0011(7)
P2 0.0220(8) 0.0269(9) 0.0174(8) 0.0006(7) 0.0088(7) 0.0012(7)
P3 0.0286(9) 0.0284(10) 0.0193(8) -0.0040(7) 0.0133(7) -0.0016(7)
F1 0.095(5) 0.042(3) 0.047(3) -0.014(3) 0.039(3) -0.017(3)
F4 0.110(5) 0.042(3) 0.044(3) 0.005(3) 0.038(4) 0.017(3)
F6 0.108(6) 0.100(6) 0.043(3) 0.008(4) 0.042(4) -0.017(5)
F8 0.082(5) 0.077(5) 0.127(7) -0.005(5) 0.074(5) 0.000(4)
F10 0.147(8) 0.037(4) 0.050(4) 0.008(3) 0.022(4) 0.008(4)
C1 0.029(2) 0.017(2) 0.027(2) -0.005(2) 0.017(2) 0.002(2)
F12 0.080(5) 0.057(4) 0.082(5) 0.024(4) 0.018(4) -0.010(4)
C4 0.029(2) 0.024(2) 0.027(2) -0.004(2) 0.019(2) 0.002(2)
F14 0.151(7) 0.032(3) 0.068(4) 0.005(3) 0.064(5) 0.009(4)
F16 0.043(4) 0.050(4) 0.186(10) 0.020(5) -0.015(5) 0.002(3)
F18 0.058(4) 0.083(5) 0.056(4) 0.001(4) 0.012(3) -0.004(4)
F20 0.158(8) 0.064(5) 0.126(7) -0.035(5) 0.115(7) -0.061(5)
C6 0.036(2) 0.029(2) 0.026(2) 0.001(2) 0.017(2) 0.001(2)
F22 0.070(5) 0.086(6) 0.104(6) -0.022(5) 0.051(5) 0.015(4)
F24 0.095(5) 0.039(4) 0.095(5) 0.008(3) 0.040(5) -0.002(4)
C8 0.029(2) 0.021(2) 0.023(2) -0.001(2) 0.018(2) 0.003(2)
F26 0.113(7) 0.062(5) 0.111(7) 0.024(5) 0.061(6) -0.005(5)
F28 0.161(8) 0.045(4) 0.044(3) -0.014(3) 0.035(4) -0.015(4)
F30 0.095(6) 0.081(5) 0.057(4) 0.024(4) 0.006(4) -0.014(4)
C10 0.028(2) 0.036(3) 0.022(2) -0.003(2) 0.014(2) 0.000(2)
C12 0.054(3) 0.042(3) 0.034(3) 0.001(3) 0.030(2) 0.003(3)
F32 0.103(6) 0.109(7) 0.122(7) -0.026(5) 0.096(6) -0.024(5)
C14 0.028(2) 0.026(3) 0.020(2) 0.000(2) 0.012(2) 0.002(2)
C16 0.049(3) 0.044(3) 0.035(3) 0.000(3) 0.025(3) -0.004(3)
F34 0.055(4) 0.080(3) 0.072(3) 0.006(2) 0.031(3) 0.013(3)
C18 0.039(3) 0.033(3) 0.037(3) -0.001(2) 0.024(2) 0.004(2)
F36 0.097(6) 0.070(5) 0.104(6) 0.010(4) 0.060(5) -0.023(4)
C20 0.033(3) 0.030(3) 0.023(2) -0.002(2) 0.016(2) 0.003(2)
C22 0.031(2) 0.044(3) 0.021(2) -0.004(2) 0.017(2) 0.000(2)
F38 0.141(8) 0.051(4) 0.163(9) 0.006(5) 0.115(8) 0.032(5)
C24 0.030(3) 0.024(3) 0.024(2) -0.001(2) 0.015(2) 0.004(2)
F40 0.146(8) 0.045(4) 0.087(6) -0.023(4) 0.022(6) -0.015(5)
C26 0.042(3) 0.040(3) 0.037(3) 0.004(3) 0.028(2) -0.002(3)
C28 0.027(2) 0.024(3) 0.016(2) -0.005(2) 0.012(2) -0.002(2)
C30 0.038(3) 0.034(3) 0.031(3) -0.002(2) 0.021(2) 0.005(2)
C32 0.024(2) 0.031(3) 0.025(2) 0.000(2) 0.014(2) 0.001(2)
F42 0.138(8) 0.060(5) 0.089(5) 0.004(4) 0.065(6) -0.040(5)
F44 0.088(5) 0.045(4) 0.110(6) 0.004(4) -0.006(5) 0.027(4)
C34 0.035(2) 0.033(3) 0.026(2) 0.002(2) 0.017(2) -0.002(2)
C36 0.030(3) 0.028(3) 0.024(2) 0.000(2) 0.014(2) 0.000(2)
F46 0.101(6) 0.043(4) 0.125(7) 0.026(4) 0.057(6) 0.014(4)
C38 0.045(3) 0.031(3) 0.026(2) 0.002(2) 0.020(2) -0.002(2)
F48 0.095(6) 0.113(7) 0.097(6) 0.050(6) 0.025(5) 0.062(6)
F50 0.072(5) 0.120(7) 0.076(5) -0.044(5) 0.047(4) -0.014(4)
F52 0.183(9) 0.042(4) 0.153(8) 0.009(4) 0.140(8) 0.032(5)
C40 0.028(2) 0.032(3) 0.022(2) -0.006(2) 0.014(2) -0.003(2)
C42 0.071(3) 0.057(3) 0.053(2) -0.001(2) 0.029(2) 0.001(2)
C44 0.034(3) 0.030(3) 0.025(3) 0.000(2) 0.014(2) 0.004(3)
C46 0.038(3) 0.034(3) 0.030(3) 0.000(2) 0.027(2) -0.001(2)
C48 0.034(2) 0.031(3) 0.028(2) -0.002(2) 0.017(2) 0.002(2)
C50 0.038(3) 0.038(3) 0.030(3) 0.005(2) 0.017(2) 0.002(3)
C52 0.040(3) 0.040(3) 0.031(2) -0.005(2) 0.020(2) 0.002(2)
F54 0.071(5) 0.062(5) 0.147(9) -0.014(5) -0.019(5) -0.001(4)
C54 0.049(3) 0.033(3) 0.041(3) 0.002(3) 0.027(3) 0.003(3)
F56 0.112(7) 0.049(4) 0.108(7) -0.016(4) 0.032(6) -0.010(4)
C56 0.035(3) 0.045(3) 0.027(3) -0.006(2) 0.014(2) 0.000(3)
C58 0.043(3) 0.036(3) 0.031(3) -0.002(2) 0.024(2) 0.005(3)
C60 0.040(3) 0.035(3) 0.028(3) -0.003(2) 0.022(2) -0.002(2)
C62 0.029(2) 0.027(3) 0.024(2) -0.001(2) 0.014(2) 0.003(2)
C64 0.039(3) 0.036(3) 0.028(3) -0.002(2) 0.029(2) 0.005(3)
C66 0.040(3) 0.031(3) 0.025(3) -0.006(2) 0.017(2) 0.004(2)
C68 0.048(3) 0.038(3) 0.029(3) 0.000(2) 0.025(2) -0.004(3)
F58 0.111(7) 0.102(7) 0.070(5) -0.005(5) 0.003(5) 0.043(6)
C70 0.031(2) 0.027(3) 0.024(2) -0.002(2) 0.015(2) -0.002(2)
F60 0.183(10) 0.054(4) 0.039(4) 0.005(3) -0.003(5) -0.002(5)
C72 0.038(3) 0.028(3) 0.032(3) 0.002(2) 0.023(2) 0.007(2)
C74 0.030(2) 0.043(3) 0.035(3) -0.001(2) 0.009(2) 0.004(2)
C76 0.042(3) 0.034(3) 0.030(3) 0.000(2) 0.023(2) 0.004(3)
F62 0.143(9) 0.097(7) 0.136(8) 0.003(6) 0.103(8) -0.019(6)
C78 0.044(3) 0.034(3) 0.026(2) 0.003(2) 0.020(2) -0.002(2)
C80 0.029(3) 0.031(3) 0.033(3) 0.002(2) 0.010(2) -0.004(2)
F64 0.163(9) 0.052(4) 0.084(6) 0.018(4) 0.056(6) 0.019(5)
F66 0.079(5) 0.151(9) 0.098(6) 0.032(6) 0.052(5) -0.024(6)
C82 0.029(2) 0.036(3) 0.037(3) 0.000(2) 0.004(2) -0.005(2)
C84 0.030(3) 0.038(3) 0.021(2) -0.003(2) 0.006(2) 0.002(2)
C86 0.033(3) 0.051(3) 0.027(3) -0.005(3) 0.012(2) -0.004(3)
C88 0.052(3) 0.039(3) 0.037(3) -0.001(3) 0.030(2) 0.005(3)
C90 0.031(3) 0.029(3) 0.032(3) 0.000(2) 0.016(2) 0.007(2)
C92 0.052(3) 0.039(3) 0.031(3) -0.004(3) 0.028(3) 0.004(3)
C94 0.047(3) 0.039(3) 0.032(3) -0.007(3) 0.025(3) 0.006(3)
F68 0.087(6) 0.036(4) 0.186(10) 0.007(5) -0.057(6) -0.029(4)
C96 0.040(3) 0.064(3) 0.030(3) 0.003(3) 0.022(2) 0.000(3)
C98 0.043(3) 0.033(3) 0.029(2) -0.002(2) 0.021(2) 0.003(2)
C100 0.038(2) 0.065(3) 0.055(2) -0.005(2) 0.0123(18) 0.003(2)
C102 0.039(3) 0.038(3) 0.035(3) 0.003(3) 0.021(3) -0.004(3)
C104 0.034(3) 0.049(3) 0.031(3) 0.003(3) 0.014(2) 0.004(3)
C106 0.052(3) 0.043(3) 0.036(3) 0.001(3) 0.029(2) 0.004(3)
C108 0.034(3) 0.046(3) 0.037(3) 0.000(3) 0.011(3) 0.004(3)
C110 0.048(3) 0.049(3) 0.036(3) -0.001(3) 0.028(2) -0.001(3)
C112 0.034(2) 0.031(3) 0.025(2) -0.003(2) 0.019(2) -0.001(2)
C114 0.032(3) 0.050(3) 0.036(3) -0.004(3) 0.012(2) 0.004(3)
C116 0.038(2) 0.033(3) 0.032(2) 0.002(2) 0.018(2) 0.005(2)
C118 0.042(3) 0.033(3) 0.031(3) 0.000(2) 0.022(2) 0.006(2)
F70 0.163(9) 0.122(8) 0.049(4) -0.009(4) 0.058(5) 0.033(7)
C120 0.038(3) 0.032(3) 0.030(2) 0.000(2) 0.018(2) 0.000(2)
C122 0.036(3) 0.032(3) 0.029(2) 0.001(2) 0.017(2) -0.002(2)
C124 0.039(3) 0.035(3) 0.024(3) -0.001(2) 0.018(2) -0.001(3)
C126 0.030(3) 0.051(3) 0.030(3) 0.001(2) 0.015(2) -0.003(2)
F72 0.274(14) 0.045(4) 0.156(9) 0.016(5) 0.183(10) 0.013(6)
F74 0.243(13) 0.034(4) 0.161(9) 0.000(5) 0.163(10) 0.019(5)
C128 0.054(3) 0.040(3) 0.037(3) 0.000(2) 0.028(2) 0.003(3)
C130 0.058(3) 0.046(3) 0.040(3) -0.003(3) 0.035(3) 0.009(3)
C132 0.039(3) 0.049(3) 0.030(3) -0.004(3) 0.008(2) 0.005(3)
C134 0.035(3) 0.035(3) 0.041(3) -0.003(3) 0.022(3) -0.012(3)
C136 0.046(3) 0.040(3) 0.042(3) -0.005(3) 0.024(2) 0.012(3)
C138 0.031(3) 0.043(3) 0.025(2) -0.004(2) 0.005(2) -0.012(2)
F76 0.178(10) 0.069(5) 0.088(6) -0.027(4) 0.078(7) -0.043(6)
C140 0.035(3) 0.045(3) 0.039(3) 0.001(2) 0.012(2) 0.003(2)
F78 0.146(9) 0.049(5) 0.138(9) 0.028(5) 0.055(7) 0.018(5)
C142 0.032(2) 0.040(3) 0.029(2) -0.001(2) 0.010(2) 0.002(2)
C144 0.049(3) 0.038(3) 0.034(3) 0.003(3) 0.025(3) 0.000(3)
C146 0.042(3) 0.046(4) 0.025(3) -0.001(3) 0.008(3) 0.003(3)
C148 0.038(3) 0.054(3) 0.039(3) -0.003(3) 0.012(3) 0.005(3)
C150 0.043(3) 0.030(3) 0.034(3) 0.000(2) 0.020(2) 0.000(2)
C152 0.040(3) 0.044(3) 0.028(3) 0.000(3) 0.011(2) -0.006(3)
C154 0.029(3) 0.044(3) 0.048(3) 0.004(3) 0.006(3) -0.007(3)
C156 0.051(3) 0.047(3) 0.041(3) 0.000(3) 0.025(3) -0.002(3)
C158 0.033(3) 0.048(3) 0.029(3) -0.008(3) 0.006(2) 0.005(3)
C160 0.046(3) 0.035(3) 0.031(3) -0.002(3) 0.019(2) 0.002(3)
C162 0.045(3) 0.045(3) 0.042(3) -0.001(3) 0.029(2) -0.001(3)
C164 0.033(3) 0.040(3) 0.028(2) -0.005(2) 0.013(2) 0.000(2)
F80 0.129(8) 0.196(12) 0.086(6) 0.085(7) 0.060(6) 0.087(8)
C166 0.050(3) 0.039(3) 0.031(3) 0.005(3) 0.025(3) -0.007(3)
C168 0.046(3) 0.037(3) 0.032(2) 0.002(2) 0.026(2) -0.002(2)
C170 0.033(2) 0.039(3) 0.024(2) -0.005(2) 0.013(2) -0.002(2)
C172 0.051(3) 0.042(3) 0.055(3) -0.003(3) 0.026(3) -0.015(3)
C174 0.052(3) 0.038(3) 0.035(3) -0.003(3) 0.030(3) 0.005(3)
C176 0.034(3) 0.034(3) 0.039(3) 0.003(2) 0.014(2) 0.007(2)
C178 0.032(2) 0.044(3) 0.024(2) -0.002(2) 0.012(2) -0.004(2)
F82 0.172(10) 0.052(5) 0.169(10) 0.010(5) 0.126(9) -0.023(5)
C180 0.036(3) 0.036(3) 0.032(3) -0.002(3) 0.020(2) 0.000(3)
C182 0.047(3) 0.035(3) 0.041(3) 0.001(3) 0.028(2) 0.004(3)
C184 0.031(3) 0.042(3) 0.030(3) 0.001(2) 0.014(2) 0.002(2)
C186 0.031(3) 0.040(3) 0.040(3) 0.003(3) 0.007(3) -0.005(3)
C188 0.030(3) 0.059(3) 0.031(3) 0.002(3) 0.007(2) -0.008(3)
F84 0.342(19) 0.066(6) 0.218(12) -0.060(7) 0.252(14) -0.060(8)
F86 0.096(6) 0.106(7) 0.082(6) -0.017(5) -0.023(5) -0.016(6)
C190 0.032(3) 0.030(3) 0.051(3) -0.004(3) 0.017(3) -0.005(2)
C192 0.032(3) 0.025(3) 0.039(3) -0.001(2) 0.019(2) -0.007(2)
C194 0.035(2) 0.032(3) 0.033(2) 0.002(2) 0.021(2) 0.004(2)
C196 0.040(3) 0.047(3) 0.030(3) -0.008(3) 0.002(3) 0.004(3)
C198 0.041(3) 0.037(3) 0.032(2) -0.004(2) 0.022(2) -0.003(2)
C200 0.037(2) 0.033(3) 0.032(2) -0.001(2) 0.022(2) -0.002(2)
C202 0.045(3) 0.040(3) 0.032(3) -0.005(3) 0.021(3) 0.001(3)
C204 0.036(3) 0.037(3) 0.040(3) -0.001(2) 0.013(2) 0.007(2)
C206 0.048(3) 0.035(3) 0.030(3) 0.002(3) 0.021(3) -0.007(3)
C208 0.042(3) 0.039(3) 0.054(3) -0.003(3) 0.023(3) -0.009(3)
C210 0.053(4) 0.050(4) 0.041(3) -0.011(3) 0.026(3) 0.005(3)
F88 0.269(15) 0.040(4) 0.215(12) -0.024(6) 0.198(12) -0.006(6)
C212 0.038(3) 0.040(3) 0.031(3) -0.004(2) 0.018(2) -0.002(3)
C214 0.032(2) 0.038(3) 0.027(2) 0.001(2) 0.015(2) 0.001(2)
C216 0.048(3) 0.038(3) 0.037(3) -0.001(2) 0.021(2) 0.001(2)
C218 0.057(4) 0.046(4) 0.036(3) -0.003(3) 0.030(3) 0.002(3)
C220 0.054(3) 0.034(3) 0.041(3) 0.002(3) 0.022(3) 0.001(3)
C222 0.047(3) 0.039(3) 0.033(3) 0.006(3) 0.021(3) -0.007(3)
C224 0.045(3) 0.034(3) 0.032(3) 0.000(2) 0.019(2) 0.004(3)
F90 0.156(10) 0.163(11) 0.136(9) -0.097(8) 0.066(8) -0.119(9)
C226 0.036(3) 0.038(3) 0.041(3) -0.001(3) 0.006(2) -0.005(3)
C228 0.047(3) 0.041(3) 0.044(3) 0.006(3) 0.029(3) 0.002(3)
F92 0.139(9) 0.098(7) 0.225(13) 0.011(8) 0.134(10) -0.030(7)
C230 0.046(3) 0.060(4) 0.043(3) -0.013(3) 0.025(3) 0.003(3)
C232 0.040(3) 0.042(3) 0.030(3) 0.002(2) 0.016(2) -0.001(3)
C234 0.047(3) 0.043(3) 0.029(3) 0.006(3) 0.016(3) -0.003(3)
C236 0.043(3) 0.045(3) 0.037(3) -0.010(3) 0.023(2) -0.003(3)
F94 0.088(2) 0.134(4) 0.078(3) 0.040(3) 0.041(2) -0.003(2)
F96 0.091(7) 0.226(14) 0.150(10) -0.099(10) 0.059(7) 0.033(8)
F97 0.141(4) 0.088(3) 0.100(3) 0.037(2) 0.087(3) 0.031(3)
F49 0.178(11) 0.109(8) 0.068(5) -0.031(5) 0.016(6) -0.076(8)
C238 0.037(3) 0.032(3) 0.051(3) -0.002(3) 0.019(3) -0.005(3)
C240 0.040(3) 0.037(3) 0.036(3) 0.000(3) 0.020(3) 0.000(3)
F25 0.083(9) 0.107(6) 0.064(8) -0.020(6) 0.041(7) 0.000(7)
C242 0.041(3) 0.062(4) 0.032(3) -0.010(3) 0.010(3) -0.011(3)
C244 0.043(3) 0.032(3) 0.033(2) 0.001(2) 0.019(2) 0.002(2)
C246 0.041(3) 0.070(3) 0.042(3) -0.011(3) 0.013(3) -0.014(3)
F51 0.120(8) 0.039(4) 0.228(13) -0.030(6) 0.093(9) -0.014(5)
C248 0.053(4) 0.037(4) 0.046(3) 0.004(3) 0.023(3) 0.011(3)
C250 0.040(3) 0.051(3) 0.037(3) 0.003(3) 0.008(3) 0.006(3)
C252 0.042(3) 0.051(3) 0.036(3) -0.008(3) 0.023(2) 0.005(3)
C254 0.038(3) 0.059(3) 0.035(3) -0.003(3) 0.011(2) -0.013(3)
C256 0.038(3) 0.045(3) 0.032(2) -0.008(2) 0.008(2) 0.003(2)
C258 0.039(3) 0.058(3) 0.036(3) -0.008(3) 0.009(2) -0.014(3)
C260 0.055(3) 0.034(3) 0.042(3) 0.001(3) 0.019(3) 0.004(3)
F13 0.116(3) 0.090(3) 0.074(2) 0.011(2) 0.057(2) -0.015(3)
C262 0.053(3) 0.037(3) 0.040(3) 0.005(3) 0.021(3) 0.007(3)
C264 0.043(3) 0.057(4) 0.035(3) 0.008(3) 0.010(3) 0.007(3)
C266 0.034(3) 0.046(3) 0.048(3) 0.001(3) 0.008(3) 0.010(3)
C268 0.055(3) 0.035(3) 0.049(3) 0.000(3) 0.029(3) 0.008(3)
C270 0.047(3) 0.075(3) 0.035(3) 0.000(3) 0.026(2) -0.003(3)
C272 0.043(3) 0.055(3) 0.041(3) -0.002(3) 0.005(3) 0.008(3)
C273 0.032(3) 0.056(4) 0.063(4) 0.003(4) 0.014(3) -0.010(3)
F53 0.131(9) 0.031(4) 0.315(18) 0.014(7) 0.117(11) 0.003(5)
F27 0.099(3) 0.091(4) 0.088(4) -0.002(2) 0.048(2) -0.028(3)
C137 0.034(2) 0.038(3) 0.028(2) 0.002(2) 0.012(2) -0.002(2)
C69 0.063(3) 0.050(3) 0.045(3) -0.003(3) 0.037(3) 0.008(3)
F55 0.164(10) 0.143(10) 0.057(5) 0.037(6) -0.033(6) -0.049(8)
C139 0.042(3) 0.060(3) 0.048(3) -0.003(3) 0.005(3) 0.014(3)
F7 0.168(10) 0.070(6) 0.100(7) 0.033(5) 0.056(7) 0.039(6)
F57 0.136(4) 0.086(3) 0.103(3) -0.005(2) 0.071(3) -0.048(3)
C35 0.036(3) 0.040(3) 0.046(3) -0.002(3) 0.002(3) -0.009(3)
C141 0.044(3) 0.072(4) 0.029(3) 0.004(3) 0.023(3) -0.001(3)
C71 0.037(3) 0.051(3) 0.040(3) 0.009(3) 0.004(3) -0.009(3)
F29 0.211(13) 0.104(8) 0.060(5) -0.023(5) 0.011(7) -0.046(8)
C143 0.053(3) 0.085(4) 0.040(3) 0.002(3) 0.029(3) -0.004(3)
C9 0.050(4) 0.041(4) 0.050(4) 0.007(3) 0.010(3) 0.015(3)
C145 0.056(3) 0.039(3) 0.050(3) -0.002(3) 0.033(3) 0.011(3)
C73 0.038(3) 0.045(3) 0.042(3) 0.002(3) 0.008(3) 0.006(3)
C147 0.039(3) 0.031(3) 0.060(3) -0.001(3) 0.018(3) -0.007(3)
C37 0.048(3) 0.037(3) 0.029(3) 0.010(3) 0.017(3) 0.002(3)
C149 0.054(3) 0.047(3) 0.057(3) -0.009(3) 0.024(3) 0.011(3)
C75 0.057(3) 0.042(3) 0.038(3) -0.003(3) 0.029(3) 0.006(3)
C151 0.055(4) 0.035(3) 0.049(3) -0.002(3) 0.026(3) -0.003(3)
C19 0.043(3) 0.036(3) 0.037(3) 0.003(3) 0.013(3) 0.008(3)
C153 0.037(3) 0.038(3) 0.038(3) 0.004(3) 0.016(2) 0.009(3)
C77 0.058(4) 0.043(4) 0.037(3) 0.000(3) 0.029(3) -0.003(3)
F59 0.216(13) 0.072(6) 0.093(7) -0.018(5) -0.007(8) -0.076(7)
C155 0.047(3) 0.047(3) 0.045(3) -0.002(3) 0.030(3) -0.002(3)
C39 0.048(3) 0.043(3) 0.029(3) -0.011(3) 0.017(3) -0.005(3)
C157 0.059(4) 0.041(4) 0.036(3) 0.001(3) 0.028(3) -0.007(3)
C79 0.039(3) 0.036(3) 0.044(3) -0.001(3) 0.007(3) 0.009(3)
F15 0.124(8) 0.043(4) 0.188(11) -0.009(5) 0.074(8) -0.013(5)
C159 0.063(4) 0.041(4) 0.057(4) 0.000(3) 0.030(3) 0.008(3)
F61 0.215(14) 0.114(8) 0.089(7) 0.064(6) 0.047(8) 0.011(8)
C5 0.069(3) 0.062(3) 0.079(3) -0.001(2) 0.026(2) -0.022(3)
C161 0.036(3) 0.045(3) 0.035(3) 0.006(3) 0.008(2) -0.002(3)
C81 0.037(3) 0.033(3) 0.062(3) -0.003(3) 0.010(3) -0.006(3)
C163 0.064(3) 0.049(3) 0.042(3) -0.002(3) 0.032(3) 0.005(3)
F31 0.099(7) 0.179(11) 0.114(8) -0.109(8) -0.009(6) 0.018(7)
C41 0.059(3) 0.052(3) 0.048(3) 0.003(3) 0.028(3) -0.007(3)
C165 0.055(4) 0.039(4) 0.048(4) 0.001(3) 0.018(3) 0.013(3)
F63 0.055(3) 0.082(3) 0.071(3) -0.007(3) 0.030(3) 0.002(3)
C83 0.057(3) 0.056(4) 0.049(3) 0.005(3) 0.031(3) -0.010(3)
C167 0.032(3) 0.044(3) 0.053(3) 0.003(3) 0.002(3) -0.009(3)
C21 0.054(3) 0.048(3) 0.061(3) -0.006(3) 0.017(3) 0.014(3)
C169 0.0447(19) 0.075(2) 0.063(2) -0.0005(19) 0.0199(17) 0.0065(19)
C85 0.062(4) 0.055(4) 0.069(4) -0.003(4) 0.011(4) 0.020(4)
C171 0.054(4) 0.055(4) 0.036(3) -0.002(3) 0.003(3) -0.010(3)
C43 0.048(3) 0.050(3) 0.041(3) 0.005(3) -0.001(3) -0.013(3)
C173 0.050(4) 0.038(4) 0.052(4) -0.003(3) 0.021(3) -0.007(3)
C87 0.052(4) 0.050(4) 0.039(3) -0.015(3) 0.025(3) -0.001(3)
F2 0.123(8) 0.147(10) 0.109(8) -0.080(7) 0.015(7) -0.002(8)
F65 0.0454(19) 0.097(4) 0.064(3) 0.004(2) 0.0215(18) 0.011(2)
C175 0.042(3) 0.050(4) 0.048(4) 0.003(3) 0.005(3) 0.004(3)
C11 0.058(4) 0.044(4) 0.051(4) 0.000(3) 0.024(3) -0.008(3)
F33 0.249(16) 0.121(9) 0.053(5) -0.026(6) -0.018(7) 0.002(10)
C177 0.060(4) 0.040(3) 0.045(3) -0.004(3) 0.022(3) -0.005(3)
C89 0.039(3) 0.062(4) 0.032(3) -0.001(3) 0.006(3) -0.013(3)
C179 0.087(2) 0.074(3) 0.073(2) 0.0137(19) 0.043(2) 0.004(2)
C45 0.050(3) 0.053(3) 0.049(3) 0.007(3) 0.033(3) -0.004(3)
C181 0.056(3) 0.088(4) 0.043(3) 0.010(3) 0.030(3) -0.004(3)
F67 0.035(4) 0.43(2) 0.086(7) 0.000(10) 0.018(4) 0.048(8)
C91 0.051(3) 0.072(3) 0.041(3) 0.010(3) 0.028(2) 0.001(3)
C183 0.049(4) 0.037(4) 0.067(4) 0.004(3) 0.016(3) -0.008(3)
C23 0.046(3) 0.045(4) 0.047(3) 0.007(3) 0.019(3) 0.016(3)
C185 0.042(3) 0.041(3) 0.054(3) -0.003(3) 0.011(3) 0.013(3)
C93 0.070(4) 0.046(4) 0.051(4) -0.002(3) 0.032(3) 0.004(4)
C187 0.034(3) 0.030(3) 0.057(3) -0.002(3) 0.012(3) -0.006(3)
C47 0.042(3) 0.032(3) 0.042(3) 0.001(3) 0.018(2) -0.005(3)
C189 0.055(4) 0.045(4) 0.052(4) -0.004(3) 0.018(3) -0.010(3)
C95 0.050(4) 0.058(4) 0.053(4) -0.006(3) 0.034(3) -0.004(3)
F17 0.192(13) 0.197(13) 0.138(10) -0.093(10) 0.063(9) -0.152(11)
C191 0.051(3) 0.045(3) 0.048(3) 0.004(3) 0.030(3) -0.001(3)
C3 0.052(3) 0.079(4) 0.043(3) 0.012(3) 0.027(3) -0.005(3)
C193 0.047(4) 0.039(4) 0.074(4) -0.004(4) 0.000(4) -0.010(3)
C97 0.057(3) 0.050(4) 0.071(4) -0.006(3) 0.024(3) -0.021(3)
F69 0.061(5) 0.147(9) 0.071(7) -0.026(7) 0.044(5) -0.003(6)
F35 0.105(3) 0.120(3) 0.115(3) 0.045(3) 0.064(3) 0.006(3)
F71 0.086(7) 0.175(12) 0.143(10) 0.013(9) -0.026(7) -0.034(8)
C195 0.058(4) 0.042(4) 0.039(3) -0.004(3) 0.023(3) 0.002(3)
C49 0.045(3) 0.068(4) 0.045(3) -0.010(3) 0.008(3) -0.020(3)
C197 0.056(3) 0.046(3) 0.068(3) -0.002(3) 0.018(3) -0.018(3)
F9 0.072(8) 0.148(9) 0.037(5) -0.014(5) 0.018(5) -0.013(8)
C99 0.045(3) 0.078(4) 0.055(3) -0.007(3) 0.010(3) -0.023(3)
C199 0.068(4) 0.048(4) 0.044(3) -0.003(3) 0.030(3) 0.005(3)
C25 0.046(3) 0.043(3) 0.043(3) -0.003(3) 0.019(3) -0.007(3)
C201 0.058(4) 0.104(4) 0.043(4) -0.004(4) 0.033(3) -0.001(4)
C101 0.072(3) 0.053(3) 0.058(3) -0.014(3) 0.022(3) 0.017(3)
C203 0.041(4) 0.051(4) 0.052(4) -0.006(3) -0.001(3) -0.011(3)
C51 0.060(4) 0.051(4) 0.058(4) 0.009(4) 0.030(4) -0.005(4)
C205 0.049(4) 0.062(4) 0.043(4) 0.001(3) 0.005(3) 0.014(3)
C103 0.040(3) 0.033(3) 0.067(4) -0.001(3) 0.014(3) -0.010(3)
C207 0.063(3) 0.054(3) 0.068(3) -0.009(3) 0.018(3) 0.014(3)
C13 0.049(3) 0.040(3) 0.057(3) 0.000(3) 0.018(3) -0.015(3)
C209 0.064(4) 0.052(4) 0.074(4) -0.008(4) 0.009(4) -0.025(4)
C105 0.091(3) 0.079(3) 0.086(3) 0.007(2) 0.037(2) -0.020(2)
C211 0.067(4) 0.059(4) 0.063(4) 0.005(4) 0.027(4) -0.011(4)
C53 0.070(4) 0.086(5) 0.056(4) 0.017(4) 0.030(4) -0.007(4)
C213 0.051(4) 0.077(4) 0.054(4) -0.015(4) 0.007(4) -0.020(4)
C107 0.074(4) 0.059(4) 0.072(4) -0.011(3) 0.017(3) 0.020(3)
C215 0.061(3) 0.075(3) 0.056(2) -0.005(2) 0.032(2) -0.004(2)
C27 0.079(3) 0.087(3) 0.068(2) -0.0047(19) 0.0457(19) 0.003(2)
F73 0.111(3) 0.097(3) 0.133(4) 0.013(3) 0.093(3) 0.013(2)
F37 0.100(3) 0.123(3) 0.083(3) -0.032(3) 0.045(2) 0.005(3)
F75 0.095(3) 0.103(3) 0.078(3) 0.002(3) 0.054(2) 0.021(3)
C217 0.048(2) 0.071(3) 0.057(2) -0.006(2) 0.0118(19) 0.008(2)
C109 0.053(2) 0.079(3) 0.065(2) -0.002(2) 0.0180(19) 0.010(2)
F19 0.060(3) 0.082(3) 0.075(3) 0.004(3) 0.027(3) 0.015(3)
F77 0.061(3) 0.088(3) 0.073(3) -0.011(3) 0.029(3) 0.001(3)
F39 0.052(2) 0.100(5) 0.066(3) 0.001(3) 0.019(2) 0.012(3)
C219 0.043(3) 0.040(3) 0.052(3) 0.000(3) 0.005(3) 0.009(3)
C55 0.054(4) 0.050(4) 0.062(4) 0.002(4) -0.005(3) 0.015(3)
F79 0.056(5) 0.093(7) 0.092(8) -0.002(7) -0.012(5) -0.001(5)
F5 0.090(8) 0.060(5) 0.099(8) 0.005(6) -0.019(7) 0.037(5)
F81 0.074(8) 0.085(9) 0.055(5) 0.010(6) -0.007(5) 0.020(7)
C221 0.041(3) 0.043(3) 0.048(3) -0.002(3) 0.012(3) 0.009(3)
C111 0.047(3) 0.053(4) 0.055(4) -0.009(3) 0.016(3) 0.014(3)
F41 0.099(6) 0.160(8) 0.085(6) -0.034(5) 0.057(5) -0.049(6)
F83 0.060(3) 0.089(5) 0.066(4) -0.040(4) 0.028(3) -0.022(3)
F21 0.234(13) 0.149(8) 0.086(6) -0.037(6) 0.007(7) 0.139(9)
C223 0.088(2) 0.069(2) 0.073(2) -0.0184(17) 0.0180(17) 0.0178(18)
C7 0.089(2) 0.069(2) 0.074(2) -0.0192(16) 0.0183(16) 0.0180(18)
F85 0.090(2) 0.069(2) 0.074(3) -0.0196(18) 0.018(2) 0.0173(19)
F43 0.090(2) 0.070(3) 0.074(2) -0.0195(18) 0.0177(17) 0.018(2)
F87 0.090(2) 0.070(2) 0.074(2) -0.0188(17) 0.0190(17) 0.0189(18)
C225 0.049(2) 0.085(3) 0.059(2) -0.010(2) 0.012(2) -0.021(2)
C113 0.060(2) 0.094(3) 0.070(3) -0.004(2) 0.023(2) -0.015(2)
F11 0.059(2) 0.105(4) 0.070(3) -0.012(3) 0.027(2) -0.015(3)
F89 0.069(3) 0.100(4) 0.077(3) 0.003(3) 0.032(3) -0.008(3)
F45 0.059(4) 0.095(3) 0.077(4) -0.007(3) 0.031(3) -0.017(3)
C227 0.071(3) 0.064(3) 0.048(3) -0.003(2) 0.034(2) -0.002(2)
C57 0.080(2) 0.082(3) 0.067(2) 0.010(2) 0.0457(19) 0.0023(19)
F91 0.102(3) 0.105(3) 0.096(3) 0.000(3) 0.060(3) -0.025(3)
F23 0.083(3) 0.149(4) 0.090(3) 0.050(3) 0.054(2) 0.014(3)
F93 0.123(3) 0.088(3) 0.126(4) 0.021(2) 0.097(3) 0.013(3)
C229 0.052(3) 0.039(3) 0.047(3) 0.002(3) 0.032(3) 0.004(3)
C115 0.057(4) 0.051(4) 0.059(3) 0.006(3) 0.040(3) 0.003(3)
F47 0.111(7) 0.120(7) 0.124(7) 0.003(5) 0.061(6) -0.056(6)
F95 0.193(11) 0.103(7) 0.291(15) 0.050(8) 0.216(12) 0.037(7)
F3 0.090(6) 0.263(14) 0.108(6) 0.117(8) 0.026(5) -0.044(7)
C231 0.088(7) 0.117(8) 0.077(6) -0.022(6) 0.011(5) -0.009(6)
C29 0.081(5) 0.099(5) 0.072(5) -0.009(4) 0.008(4) -0.011(4)
C233 0.077(4) 0.088(5) 0.067(4) -0.003(4) 0.004(3) -0.008(4)
C117 0.082(5) 0.097(5) 0.074(5) -0.010(5) 0.004(4) -0.005(5)
C235 0.082(5) 0.101(5) 0.076(5) -0.010(5) 0.007(4) -0.007(5)
C59 0.088(5) 0.103(6) 0.080(5) -0.003(5) 0.007(4) -0.007(5)
C237 0.086(5) 0.099(5) 0.076(5) -0.007(5) 0.005(4) -0.007(5)
C119 0.104(8) 0.125(8) 0.109(7) -0.004(7) 0.019(7) 0.005(7)
C239 0.074(4) 0.090(5) 0.084(4) 0.014(4) 0.031(4) 0.014(4)
C15 0.079(5) 0.089(5) 0.083(5) 0.025(4) 0.034(4) 0.017(4)
C241 0.082(5) 0.088(5) 0.095(5) 0.018(4) 0.030(4) 0.018(4)
C121 0.081(4) 0.093(5) 0.090(4) 0.011(4) 0.027(4) 0.019(4)
C243 0.077(5) 0.093(5) 0.083(5) 0.018(4) 0.034(4) 0.025(4)
C61 0.069(4) 0.082(4) 0.083(4) 0.020(4) 0.030(4) 0.014(4)
C245 0.090(7) 0.108(7) 0.101(7) 0.013(6) 0.025(6) 0.012(7)
C123 0.075(5) 0.091(5) 0.088(4) 0.025(4) 0.032(4) 0.010(4)
C247 0.079(5) 0.090(5) 0.089(4) 0.030(4) 0.028(4) 0.007(4)
C31 0.083(5) 0.090(5) 0.090(5) 0.030(4) 0.026(4) 0.006(4)
C249 0.078(5) 0.091(5) 0.090(4) 0.029(4) 0.029(4) 0.007(4)
C125 0.061(3) 0.072(3) 0.072(3) 0.018(3) 0.026(3) 0.004(3)
C251 0.065(4) 0.079(4) 0.077(4) 0.022(3) 0.034(3) 0.015(3)
C63 0.082(7) 0.109(8) 0.075(7) -0.008(6) 0.007(5) -0.015(6)
C253 0.079(5) 0.093(5) 0.075(5) 0.004(4) 0.008(4) -0.011(4)
C127 0.086(5) 0.092(5) 0.077(5) 0.001(5) 0.012(4) -0.011(5)
C255 0.086(5) 0.095(5) 0.080(5) 0.010(4) 0.015(4) -0.005(4)
C2 0.085(5) 0.094(5) 0.076(5) 0.005(5) 0.013(4) -0.004(5)
C257 0.084(5) 0.089(5) 0.075(5) 0.002(5) 0.005(4) -0.002(5)
C129 0.081(5) 0.087(5) 0.070(5) 0.011(4) 0.008(4) -0.012(4)
C259 0.115(9) 0.147(10) 0.199(12) 0.077(9) 0.070(9) 0.032(9)
C65 0.098(7) 0.127(8) 0.188(10) 0.086(8) 0.084(7) 0.038(6)
C261 0.091(7) 0.123(8) 0.185(10) 0.093(8) 0.090(7) 0.044(6)
C131 0.096(7) 0.125(8) 0.192(10) 0.088(7) 0.086(7) 0.040(6)
C263 0.100(7) 0.123(8) 0.192(10) 0.089(8) 0.081(7) 0.038(6)
C33 0.103(7) 0.126(8) 0.191(10) 0.089(8) 0.078(7) 0.036(6)
C265 0.105(7) 0.124(8) 0.191(10) 0.090(8) 0.076(7) 0.038(6)
Rh9A 0.0215(2) 0.0289(3) 0.0157(2) -0.00203(19) 0.00920(19) 0.0019(2)
Rh1A 0.0190(2) 0.0238(3) 0.0144(2) 0.00086(18) 0.00858(18) 0.00221(19)
Rh4A 0.0190(2) 0.0208(3) 0.0152(2) -0.00210(18) 0.00778(18) -0.00141(19)
Rh6A 0.0185(2) 0.0210(3) 0.0153(2) -0.00165(18) 0.00806(18) -0.00122(18)
C274 0.057(2) 0.092(3) 0.067(3) -0.002(2) 0.020(2) -0.014(2)
F11A 0.060(3) 0.103(4) 0.070(3) 0.002(3) 0.023(3) -0.007(3)
F89A 0.066(3) 0.092(3) 0.085(4) -0.002(3) 0.035(3) -0.013(3)
F45A 0.056(3) 0.107(5) 0.069(3) -0.007(3) 0.023(2) -0.014(3)
C55A 0.052(4) 0.049(4) 0.059(4) 0.002(3) -0.001(3) 0.014(4)
F79A 0.051(6) 0.105(9) 0.089(8) 0.021(7) 0.006(5) 0.026(6)
F5A 0.079(8) 0.073(7) 0.078(8) 0.026(6) 0.004(7) 0.008(6)
F81A 0.085(9) 0.075(7) 0.067(7) -0.010(6) -0.026(6) 0.019(7)
C275 0.052(2) 0.078(3) 0.066(3) -0.001(2) 0.018(2) 0.010(2)
F19A 0.061(3) 0.086(3) 0.083(4) -0.010(3) 0.029(3) 0.001(3)
F39A 0.060(3) 0.084(3) 0.074(4) 0.006(3) 0.027(3) 0.017(3)
F77A 0.056(3) 0.094(5) 0.067(3) 0.003(3) 0.021(2) 0.016(3)
C7A 0.089(2) 0.070(2) 0.073(2) -0.0197(16) 0.0177(17) 0.0179(17)
F43A 0.093(2) 0.074(3) 0.074(2) -0.0179(19) 0.0201(19) 0.022(2)
F87A 0.090(2) 0.070(2) 0.074(2) -0.0188(17) 0.0190(17) 0.0189(18)
F85A 0.091(2) 0.072(2) 0.078(3) -0.0221(19) 0.019(2) 0.016(2)
F25A 0.064(8) 0.121(9) 0.052(8) -0.028(6) 0.023(7) -0.008(7)
F69A 0.062(5) 0.111(10) 0.075(8) -0.019(7) 0.027(6) 0.007(6)
F9A 0.103(9) 0.150(9) 0.047(6) 0.003(6) 0.045(7) 0.002(8)
C276 0.058(4) 0.099(4) 0.044(4) -0.005(4) 0.032(4) -0.002(4)
F34A 0.046(2) 0.086(4) 0.062(3) -0.002(3) 0.024(2) 0.000(3)
F63A 0.048(3) 0.080(4) 0.064(3) 0.002(3) 0.022(2) 0.009(3)
F65A 0.054(3) 0.077(3) 0.070(4) 0.001(2) 0.028(3) 0.009(2)

loop_
_atom_type_symbol
_atom_type_description
_atom_type_scat_dispersion_real
_atom_type_scat_dispersion_imag
_atom_type_scat_source
C C 0.0181 0.0091 'International Tables Vol C Tables 4.2.6.8 and 6.1.1.4'
H H 0.0000 0.0000 'International Tables Vol C Tables 4.2.6.8 and 6.1.1.4'
Ag Ag 0.1306 4.2820 'International Tables Vol C Tables 4.2.6.8 and 6.1.1.4'
F F 0.0727 0.0534 'International Tables Vol C Tables 4.2.6.8 and 6.1.1.4'
P P 0.2955 0.4335 'International Tables Vol C Tables 4.2.6.8 and 6.1.1.4'
Rh Rh 0.0927 3.6045 'International Tables Vol C Tables 4.2.6.8 and 6.1.1.4'

loop_
_geom_angle_atom_site_label_1
_geom_angle_atom_site_label_2
_geom_angle_atom_site_label_3
_geom_angle
_geom_angle_site_symmetry_1
_geom_angle_site_symmetry_3
_geom_angle_publ_flag
Ag3 Ag8 Ag2 91.92(2) . . ?
Ag3 Ag8 Rh4A 63.264(18) . . ?
Ag3 Ag8 Rh6A 64.099(17) . . ?
Ag2 Ag8 Rh4A 63.247(18) . . ?
Ag2 Ag8 Rh6A 61.618(17) . . ?
F18 Ag8 Ag3 91.37(19) . . ?
F18 Ag8 Ag2 91.50(18) . . ?
F18 Ag8 C64 29.8(3) . . ?
F18 Ag8 C72 147.6(3) . . ?
F18 Ag8 Rh4A 42.41(19) . . ?
F18 Ag8 Rh6A 141.02(19) . . ?
C24 Ag8 Ag3 90.18(19) . . ?
C24 Ag8 Ag2 90.13(19) . . ?
C24 Ag8 F18 177.7(3) . . ?
C24 Ag8 C64 147.9(3) . . ?
C24 Ag8 C72 30.1(3) . . ?
C24 Ag8 Rh4A 139.88(18) . . ?
C24 Ag8 Rh6A 41.27(18) . . ?
C64 Ag8 Ag3 111.0(2) . . ?
C64 Ag8 Ag2 112.05(19) . . ?
C64 Ag8 Rh4A 72.18(18) . . ?
C64 Ag8 Rh6A 170.78(18) . . ?
C72 Ag8 Ag3 107.5(2) . . ?
C72 Ag8 Ag2 113.35(19) . . ?
C72 Ag8 C64 117.9(3) . . ?
C72 Ag8 Rh4A 169.11(18) . . ?
C72 Ag8 Rh6A 71.32(18) . . ?
Rh4A Ag8 Rh6A 98.63(2) . . ?
Ag7 Ag10 Ag11 89.30(2) . . ?
Ag7 Ag10 Rh9A 61.861(18) . . ?
Ag7 Ag10 Rh1A 62.272(18) . . ?
Ag11 Ag10 Rh9A 61.071(18) . . ?
Ag11 Ag10 Rh1A 61.956(17) . . ?
C8 Ag10 Ag7 91.06(19) . . ?
C8 Ag10 Ag11 90.05(18) . . ?
C8 Ag10 C84 150.0(3) . . ?
C8 Ag10 C90 29.7(3) . . ?
C8 Ag10 Rh9A 138.58(19) . . ?
C8 Ag10 Rh1A 41.89(19) . . ?
C10 Ag10 Ag7 88.9(2) . . ?
C10 Ag10 Ag11 89.16(19) . . ?
C10 Ag10 C8 179.2(3) . . ?
C10 Ag10 C84 30.6(3) . . ?
C10 Ag10 C90 150.8(3) . . ?
C10 Ag10 Rh9A 40.8(2) . . ?
C10 Ag10 Rh1A 137.5(2) . . ?
C84 Ag10 Ag7 108.2(2) . . ?
C84 Ag10 Ag11 112.4(2) . . ?
C84 Ag10 C90 120.3(3) . . ?
C84 Ag10 Rh9A 71.4(2) . . ?
C84 Ag10 Rh1A 167.8(2) . . ?
C90 Ag10 Ag7 111.76(19) . . ?
C90 Ag10 Ag11 110.59(19) . . ?
C90 Ag10 Rh9A 168.27(19) . . ?
C90 Ag10 Rh1A 71.63(19) . . ?
Rh1A Ag10 Rh9A 96.71(2) . . ?
Ag3 Ag12 Rh4A 62.104(17) . . ?
Ag3 Ag12 Rh6A 64.054(18) . . ?
Ag2 Ag12 Ag3 91.33(2) . . ?
Ag2 Ag12 Rh4A 62.475(17) . . ?
Ag2 Ag12 Rh6A 61.975(17) . . ?
C14 Ag12 Ag3 91.78(19) . . ?
C14 Ag12 Ag2 90.57(19) . . ?
C14 Ag12 C44 29.7(3) . . ?
C14 Ag12 C76 148.8(3) . . ?
C14 Ag12 Rh4A 139.97(18) . . ?
C14 Ag12 Rh6A 42.17(18) . . ?
C44 Ag12 Ag3 110.78(19) . . ?
C44 Ag12 Ag2 111.85(19) . . ?
C44 Ag12 Rh4A 169.59(18) . . ?
C44 Ag12 Rh6A 71.86(18) . . ?
C70 Ag12 Ag3 89.53(19) . . ?
C70 Ag12 Ag2 89.5(2) . . ?
C70 Ag12 C14 178.7(3) . . ?
C70 Ag12 C44 149.3(3) . . ?
C70 Ag12 C76 30.2(3) . . ?
C70 Ag12 Rh4A 41.02(19) . . ?
C70 Ag12 Rh6A 138.80(19) . . ?
C76 Ag12 Ag3 110.38(19) . . ?
C76 Ag12 Ag2 109.9(2) . . ?
C76 Ag12 C44 119.2(3) . . ?
C76 Ag12 Rh4A 71.19(18) . . ?
C76 Ag12 Rh6A 168.87(19) . . ?
Rh6A Ag12 Rh4A 97.80(2) . . ?
Ag8 Ag3 Ag12 88.11(2) . . ?
Ag8 Ag3 Rh4A 61.049(17) . . ?
Ag8 Ag3 Rh6A 61.076(17) . . ?
Ag12 Ag3 Rh4A 62.125(17) . . ?
Ag12 Ag3 Rh6A 60.206(17) . . ?
C1 Ag3 Ag8 89.38(18) . . ?
C1 Ag3 Ag12 89.77(19) . . ?
C1 Ag3 C62 176.5(3) . . ?
C1 Ag3 C80 153.1(3) . . ?
C1 Ag3 C192 30.1(3) . . ?
C1 Ag3 Rh4A 40.87(19) . . ?
C1 Ag3 Rh6A 136.39(19) . . ?
C62 Ag3 Ag8 87.6(2) . . ?
C62 Ag3 Ag12 88.33(19) . . ?
C62 Ag3 C80 30.1(3) . . ?
C62 Ag3 C192 153.4(3) . . ?
C62 Ag3 Rh4A 135.7(2) . . ?
C62 Ag3 Rh6A 40.2(2) . . ?
C80 Ag3 Ag8 106.3(2) . . ?
C80 Ag3 Ag12 112.0(2) . . ?
C80 Ag3 Rh4A 165.0(2) . . ?
C80 Ag3 Rh6A 70.27(19) . . ?
C192 Ag3 Ag8 111.8(2) . . ?
C192 Ag3 Ag12 109.53(19) . . ?
C192 Ag3 C80 123.4(3) . . ?
C192 Ag3 Rh4A 70.9(2) . . ?
C192 Ag3 Rh6A 166.2(2) . . ?
Rh4A Ag3 Rh6A 95.525(19) . . ?
Ag10 Ag7 Ag5 90.69(2) . . ?
Ag10 Ag7 Rh9A 62.899(18) . . ?
Ag10 Ag7 Rh1A 61.943(18) . . ?
Ag5 Ag7 Rh9A 61.877(17) . . ?
Ag5 Ag7 Rh1A 62.412(18) . . ?
C20 Ag7 Ag10 89.6(2) . . ?
C20 Ag7 Ag5 90.36(19) . . ?
C20 Ag7 C28 179.7(3) . . ?
C20 Ag7 C60 29.9(3) . . ?
C20 Ag7 C124 150.2(3) . . ?
C20 Ag7 Rh9A 41.2(2) . . ?
C20 Ag7 Rh1A 138.3(2) . . ?
C28 Ag7 Ag10 90.20(19) . . ?
C28 Ag7 Ag5 89.84(18) . . ?
C28 Ag7 C60 150.1(2) . . ?
C28 Ag7 C124 29.9(3) . . ?
C28 Ag7 Rh9A 138.76(18) . . ?
C28 Ag7 Rh1A 41.65(18) . . ?
C60 Ag7 Ag10 108.4(2) . . ?
C60 Ag7 Ag5 112.43(19) . . ?
C60 Ag7 Rh9A 71.09(18) . . ?
C60 Ag7 Rh1A 167.81(18) . . ?
C124 Ag7 Ag10 111.4(2) . . ?
C124 Ag7 Ag5 109.6(2) . . ?
C124 Ag7 C60 120.4(3) . . ?
C124 Ag7 Rh9A 168.5(2) . . ?
C124 Ag7 Rh1A 71.5(2) . . ?
Rh1A Ag7 Rh9A 97.13(2) . . ?
Ag8 Ag2 Rh4A 60.975(17) . . ?
Ag8 Ag2 Rh6A 62.386(17) . . ?
Ag12 Ag2 Ag8 88.63(2) . . ?
Ag12 Ag2 Rh4A 62.435(17) . . ?
Ag12 Ag2 Rh6A 61.863(17) . . ?
C4 Ag2 Ag8 90.40(19) . . ?
C4 Ag2 Ag12 91.72(19) . . ?
C4 Ag2 C40 178.9(3) . . ?
C4 Ag2 C134 30.1(3) . . ?
C4 Ag2 C138 148.7(3) . . ?
C4 Ag2 Rh4A 139.9(2) . . ?
C4 Ag2 Rh6A 42.3(2) . . ?
C40 Ag2 Ag8 89.65(19) . . ?
C40 Ag2 Ag12 89.42(19) . . ?
C40 Ag2 C134 149.1(3) . . ?
C40 Ag2 C138 30.5(3) . . ?
C40 Ag2 Rh4A 40.9(2) . . ?
C40 Ag2 Rh6A 138.5(2) . . ?
C134 Ag2 Ag8 109.9(2) . . ?
C134 Ag2 Ag12 114.0(2) . . ?
C134 Ag2 Rh4A 169.4(2) . . ?
C134 Ag2 Rh6A 72.3(2) . . ?
C138 Ag2 Ag8 112.7(2) . . ?
C138 Ag2 Ag12 108.8(2) . . ?
C138 Ag2 C134 118.8(3) . . ?
C138 Ag2 Rh4A 71.3(2) . . ?
C138 Ag2 Rh6A 168.6(2) . . ?
Rh6A Ag2 Rh4A 97.71(2) . . ?
Ag7 Ag5 Rh9A 62.119(17) . . ?
Ag7 Ag5 Rh1A 61.690(17) . . ?
Ag11 Ag5 Ag7 89.47(2) . . ?
Ag11 Ag5 Rh9A 61.813(18) . . ?
Ag11 Ag5 Rh1A 61.873(18) . . ?
C30 Ag5 Ag7 89.6(2) . . ?
C30 Ag5 Ag11 91.1(2) . . ?
C30 Ag5 C32 179.8(3) . . ?
C30 Ag5 C136 29.8(3) . . ?
C30 Ag5 C142 150.1(3) . . ?
C30 Ag5 Rh9A 42.0(2) . . ?
C30 Ag5 Rh1A 138.8(2) . . ?
C32 Ag5 Ag7 90.59(18) . . ?
C32 Ag5 Ag11 88.8(2) . . ?
C32 Ag5 C136 150.1(3) . . ?
C32 Ag5 C142 29.8(3) . . ?
C32 Ag5 Rh9A 138.1(2) . . ?
C32 Ag5 Rh1A 41.33(19) . . ?
C136 Ag5 Ag7 108.6(2) . . ?
C136 Ag5 Ag11 113.4(2) . . ?
C136 Ag5 C142 120.6(3) . . ?
C136 Ag5 Rh9A 71.8(2) . . ?
C136 Ag5 Rh1A 168.1(2) . . ?
C142 Ag5 Ag7 113.5(2) . . ?
C142 Ag5 Ag11 107.0(2) . . ?
C142 Ag5 Rh9A 167.0(2) . . ?
C142 Ag5 Rh1A 71.0(2) . . ?
Rh9A Ag5 Rh1A 96.85(2) . . ?
Ag10 Ag11 Rh9A 62.894(18) . . ?
Ag10 Ag11 Rh1A 61.667(17) . . ?
Ag5 Ag11 Ag10 90.54(2) . . ?
Ag5 Ag11 Rh9A 62.377(19) . . ?
Ag5 Ag11 Rh1A 62.638(18) . . ?
C22 Ag11 Ag10 90.72(19) . . ?
C22 Ag11 Ag5 90.9(2) . . ?
C22 Ag11 C46 149.1(3) . . ?
C22 Ag11 C96 30.1(3) . . ?
C22 Ag11 Rh9A 42.0(2) . . ?
C22 Ag11 Rh1A 139.6(2) . . ?
C36 Ag11 Ag10 91.12(19) . . ?
C36 Ag11 Ag5 88.6(2) . . ?
C36 Ag11 C22 178.1(3) . . ?
C36 Ag11 C46 29.6(3) . . ?
C36 Ag11 C96 148.8(3) . . ?
C36 Ag11 Rh9A 138.99(19) . . ?
C36 Ag11 Rh1A 41.46(19) . . ?
C46 Ag11 Ag10 114.90(18) . . ?
C46 Ag11 Ag5 105.1(2) . . ?
C46 Ag11 Rh9A 166.55(19) . . ?
C46 Ag11 Rh1A 70.95(17) . . ?
C96 Ag11 Ag10 111.3(2) . . ?
C96 Ag11 Ag5 111.6(2) . . ?
C96 Ag11 C46 119.3(3) . . ?
C96 Ag11 Rh9A 72.1(2) . . ?
C96 Ag11 Rh1A 169.7(2) . . ?
Rh9A Ag11 Rh1A 97.64(2) . . ?
C48 P1 C200 100.5(4) . . ?
C48 P1 Rh1A 117.7(3) . . ?
C200 P1 Rh1A 116.7(3) . . ?
C214 P1 C48 104.4(4) . . ?
C214 P1 C200 106.2(4) . . ?
C214 P1 Rh1A 110.0(3) . . ?
C6 P4 Rh6A 118.2(3) . . ?
C194 P4 C6 100.9(4) . . ?
C194 P4 Rh6A 116.4(3) . . ?
C137 P4 C6 103.5(4) . . ?
C137 P4 C194 106.9(4) . . ?
C137 P4 Rh6A 109.6(3) . . ?
C34 P2 C116 100.1(4) . . ?
C34 P2 Rh4A 117.8(3) . . ?
C116 P2 Rh4A 117.2(3) . . ?
C178 P2 C34 103.9(4) . . ?
C178 P2 C116 107.0(4) . . ?
C178 P2 Rh4A 109.5(3) . . ?
C52 P3 Rh9A 118.0(3) . . ?
C170 P3 C52 104.3(4) . . ?
C170 P3 C198 107.4(4) . . ?
C170 P3 Rh9A 109.1(3) . . ?
C198 P3 C52 99.6(4) . . ?
C198 P3 Rh9A 117.2(3) . . ?
C192 C1 Ag3 84.3(6) . . ?
C192 C1 Rh4A 176.7(7) . . ?
Rh4A C1 Ag3 93.9(3) . . ?
C134 C4 Ag2 85.0(6) . . ?
C134 C4 Rh6A 175.8(7) . . ?
Rh6A C4 Ag2 91.4(3) . . ?
C64 F18 Ag8 85.6(5) . . ?
C64 F18 Rh4A 175.6(7) . . ?
Rh4A F18 Ag8 90.2(3) . . ?
C50 C6 P4 117.7(6) . . ?
C120 C6 P4 123.1(6) . . ?
C120 C6 C50 119.2(7) . . ?
C90 C8 Ag10 84.9(6) . . ?
C90 C8 Rh1A 176.8(7) . . ?
Rh1A C8 Ag10 91.9(3) . . ?
C84 C10 Ag10 82.6(5) . . ?
C84 C10 Rh9A 174.6(7) . . ?
Rh9A C10 Ag10 94.1(3) . . ?
C106 C12 C76 120.8(8) . . ?
C128 C12 C76 119.5(8) . . ?
C128 C12 C106 119.7(8) . . ?
C44 C14 Ag12 86.8(5) . . ?
C44 C14 Rh6A 176.9(7) . . ?
Rh6A C14 Ag12 90.8(3) . . ?
C110 C16 C60 121.9(9) . . ?
C156 C16 C60 118.8(8) . . ?
C156 C16 C110 119.2(9) . . ?
C54 C18 C72 120.1(8) . . ?
C54 C18 C182 118.2(8) . . ?
C182 C18 C72 121.7(8) . . ?
C60 C20 Ag7 85.3(5) . . ?
C60 C20 Rh9A 176.6(7) . . ?
Rh9A C20 Ag7 92.7(3) . . ?
C96 C22 Ag11 84.5(6) . . ?
C96 C22 Rh9A 175.8(8) . . ?
Rh9A C22 Ag11 91.3(3) . . ?
C72 C24 Ag8 84.9(5) . . ?
C72 C24 Rh6A 173.9(7) . . ?
Rh6A C24 Ag8 92.3(3) . . ?
C162 C26 C46 121.8(8) . . ?
C162 C26 C228 119.5(8) . . ?
C228 C26 C46 118.8(8) . . ?
C124 C28 Ag7 84.2(5) . . ?
C124 C28 Rh1A 175.5(6) . . ?
Rh1A C28 Ag7 91.5(2) . . ?
C136 C30 Ag5 84.5(6) . . ?
C136 C30 Rh9A 175.7(7) . . ?
Rh9A C30 Ag5 92.3(3) . . ?
C142 C32 Ag5 85.1(6) . . ?
C142 C32 Rh1A 174.7(7) . . ?
Rh1A C32 Ag5 92.9(3) . . ?
C122 C34 P2 122.9(6) . . ?
C122 C34 C232 118.6(7) . . ?
C232 C34 P2 118.2(6) . . ?
C46 C36 Ag11 85.5(6) . . ?
C46 C36 Rh1A 172.5(7) . . ?
Rh1A C36 Ag11 92.1(3) . . ?
C68 C38 H38 119.7 . . ?
C68 C38 C78 120.5(8) . . ?
C78 C38 H38 119.7 . . ?
C138 C40 Ag2 83.5(6) . . ?
C138 C40 Rh4A 175.8(7) . . ?
Rh4A C40 Ag2 94.0(3) . . ?
C88 C42 C179 119.7(11) . . ?
C130 C42 C88 120.6(10) . . ?
C130 C42 C179 119.7(11) . . ?
C14 C44 Ag12 63.5(5) . . ?
C14 C44 C66 167.1(8) . . ?
C66 C44 Ag12 129.3(6) . . ?
C26 C46 Ag11 130.4(6) . . ?
C36 C46 Ag11 64.9(5) . . ?
C36 C46 C26 164.7(9) . . ?
C112 C48 P1 123.2(6) . . ?
C112 C48 C212 119.7(7) . . ?
C212 C48 P1 117.1(6) . . ?
C6 C50 H50 120.1 . . ?
C37 C50 C6 119.9(8) . . ?
C37 C50 H50 120.1 . . ?
C236 C52 P3 116.8(7) . . ?
C252 C52 P3 123.7(7) . . ?
C252 C52 C236 119.5(8) . . ?
C18 C54 H54 119.5 . . ?
C268 C54 C18 120.9(8) . . ?
C268 C54 H54 119.5 . . ?
C146 C56 H56 120.1 . . ?
C146 C56 C170 119.9(8) . . ?
C170 C56 H56 120.1 . . ?
C94 C58 C98 121.3(8) . . ?
C94 C58 C218 118.6(7) . . ?
C98 C58 C218 120.1(8) . . ?
C16 C60 Ag7 130.0(6) . . ?
C20 C60 Ag7 64.8(5) . . ?
C20 C60 C16 165.1(9) . . ?
C80 C62 Ag3 83.6(6) . . ?
C80 C62 Rh6A 174.5(7) . . ?
Rh6A C62 Ag3 95.2(3) . . ?
F18 C64 Ag8 64.7(5) . . ?
F18 C64 C92 168.1(9) . . ?
C92 C64 Ag8 127.0(6) . . ?
C98 C66 C44 119.3(7) . . ?
C118 C66 C44 121.9(7) . . ?
C118 C66 C98 118.7(7) . . ?
C38 C68 C77 119.4(8) . . ?
C166 C68 C38 120.3(8) . . ?
C166 C68 C77 120.3(7) . . ?
C76 C70 Ag12 83.5(6) . . ?
C76 C70 Rh4A 176.8(7) . . ?
Rh4A C70 Ag12 93.3(3) . . ?
C18 C72 Ag8 126.0(6) . . ?
C24 C72 Ag8 65.0(5) . . ?
C24 C72 C18 168.9(9) . . ?
C108 C74 C140 118.3(8) . . ?
C108 C74 C142 121.2(8) . . ?
C140 C74 C142 120.2(8) . . ?
C12 C76 Ag12 127.2(6) . . ?
C70 C76 Ag12 66.3(5) . . ?
C70 C76 C12 165.8(9) . . ?
C38 C78 C124 119.8(8) . . ?
C168 C78 C38 118.6(7) . . ?
C168 C78 C124 121.5(7) . . ?
C62 C80 Ag3 66.3(5) . . ?
C62 C80 C82 166.4(9) . . ?
C82 C80 Ag3 127.1(6) . . ?
C186 C82 C80 120.7(8) . . ?
C226 C82 C80 121.8(9) . . ?
C226 C82 C186 117.4(8) . . ?
C10 C84 Ag10 66.7(5) . . ?
C10 C84 C256 164.8(8) . . ?
C256 C84 Ag10 128.3(6) . . ?
C178 C86 H86 120.2 . . ?
C178 C86 C242 119.7(8) . . ?
C242 C86 H86 120.2 . . ?
C42 C88 H88 119.9 . . ?
C42 C88 C92 120.2(9) . . ?
C92 C88 H88 119.9 . . ?
C8 C90 Ag10 65.4(5) . . ?
C8 C90 C176 160.6(9) . . ?
C176 C90 Ag10 133.3(6) . . ?
C88 C92 C64 119.3(8) . . ?
C174 C92 C64 120.8(8) . . ?
C174 C92 C88 119.9(8) . . ?
C58 C94 H94 120.6 . . ?
C58 C94 C160 118.8(7) . . ?
C160 C94 H94 120.6 . . ?
C22 C96 Ag11 65.4(5) . . ?
C22 C96 C141 166.6(10) . . ?
C141 C96 Ag11 127.0(7) . . ?
C58 C98 C66 120.0(8) . . ?
C58 C98 H98 120.0 . . ?
C66 C98 H98 120.0 . . ?
C108 C100 C266 119.7(10) . . ?
C108 C100 C169 121.8(10) . . ?
C266 C100 C169 118.6(9) . . ?
C122 C102 H102 119.2 . . ?
C222 C102 H102 119.2 . . ?
C222 C102 C122 121.6(8) . . ?
C214 C104 H104 120.1 . . ?
C214 C104 C264 119.8(8) . . ?
C264 C104 H104 120.1 . . ?
C12 C106 H106 120.7 . . ?
C227 C106 C12 118.5(9) . . ?
C227 C106 H106 120.7 . . ?
C74 C108 H108 119.1 . . ?
C100 C108 C74 121.7(9) . . ?
C100 C108 H108 119.1 . . ?
C16 C110 H110 120.5 . . ?
C215 C110 C16 119.1(10) . . ?
C215 C110 H110 120.5 . . ?
C48 C112 H112 120.2 . . ?
C48 C112 C180 119.7(7) . . ?
C180 C112 H112 120.2 . . ?
C184 C114 H114 119.4 . . ?
C184 C114 C250 121.2(9) . . ?
C250 C114 H114 119.4 . . ?
C244 C116 P2 119.2(7) . . ?
C244 C116 C19 118.3(8) . . ?
C19 C116 P2 122.0(7) . . ?
C66 C118 H118 119.9 . . ?
C66 C118 C160 120.3(8) . . ?
C160 C118 H118 119.9 . . ?
C6 C120 H120 120.2 . . ?
C6 C120 C240 119.7(8) . . ?
C240 C120 H120 120.2 . . ?
C34 C122 C102 119.0(8) . . ?
C34 C122 H122 120.5 . . ?
C102 C122 H122 120.5 . . ?
C28 C124 Ag7 66.0(4) . . ?
C28 C124 C78 167.1(8) . . ?
C78 C124 Ag7 126.9(6) . . ?
C178 C126 H126 119.8 . . ?
C188 C126 H126 119.8 . . ?
C188 C126 C178 120.4(8) . . ?
C12 C128 H128 119.5 . . ?
C12 C128 C163 121.1(9) . . ?
C163 C128 H128 119.5 . . ?
C42 C130 H130 120.7 . . ?
C75 C130 C42 118.6(9) . . ?
C75 C130 H130 120.7 . . ?
C256 C132 H132 119.3 . . ?
C272 C132 H132 119.3 . . ?
C272 C132 C256 121.4(9) . . ?
C4 C134 Ag2 64.9(5) . . ?
C4 C134 C208 163.4(10) . . ?
C208 C134 Ag2 130.7(7) . . ?
C30 C136 Ag5 65.6(6) . . ?
C30 C136 C149 164.7(11) . . ?
C149 C136 Ag5 129.7(7) . . ?
C40 C138 Ag2 66.0(5) . . ?
C40 C138 C254 167.5(10) . . ?
C254 C138 Ag2 126.3(6) . . ?
C74 C140 H140 120.4 . . ?
C73 C140 C74 119.1(9) . . ?
C73 C140 H140 120.4 . . ?
C32 C142 Ag5 65.1(5) . . ?
C32 C142 C74 166.9(9) . . ?
C74 C142 Ag5 127.5(6) . . ?
C240 C144 H144 120.2 . . ?
C240 C144 C37 119.6(8) . . ?
C37 C144 H144 120.2 . . ?
C56 C146 H146 120.1 . . ?
C196 C146 C56 119.9(9) . . ?
C196 C146 H146 120.1 . . ?
C256 C148 H148 119.8 . . ?
C217 C148 H148 119.8 . . ?
C217 C148 C256 120.4(10) . . ?
C200 C150 H150 119.8 . . ?
C220 C150 H150 119.8 . . ?
C220 C150 C200 120.5(9) . . ?
C137 C152 H152 120.2 . . ?
C137 C152 C171 119.6(9) . . ?
C171 C152 H152 120.2 . . ?
C186 C154 C273 119.1(9) . . ?
C167 C154 C186 120.6(10) . . ?
C167 C154 C273 120.2(8) . . ?
C16 C156 H156 119.7 . . ?
C41 C156 C16 120.5(9) . . ?
C41 C156 H156 119.7 . . ?
C164 C158 H158 120.6 . . ?
C196 C158 H158 120.6 . . ?
C196 C158 C164 118.9(8) . . ?
C94 C160 C118 120.9(8) . . ?
C94 C160 C195 119.1(8) . . ?
C118 C160 C195 120.0(8) . . ?
C26 C162 H162 119.9 . . ?
C155 C162 C26 120.1(9) . . ?
C155 C162 H162 119.9 . . ?
C158 C164 H164 119.8 . . ?
C170 C164 C158 120.4(8) . . ?
C170 C164 H164 119.8 . . ?
C68 C166 H166 120.2 . . ?
C68 C166 C206 119.5(7) . . ?
C206 C166 H166 120.2 . . ?
C78 C168 H168 119.9 . . ?
C78 C168 C206 120.2(8) . . ?
C206 C168 H168 119.9 . . ?
C56 C170 P3 118.9(6) . . ?
C56 C170 C164 119.3(8) . . ?
C164 C170 P3 121.0(6) . . ?
C208 C172 H172 120.5 . . ?
C208 C172 C5 119.1(11) . . ?
C5 C172 H172 120.5 . . ?
C92 C174 H174 120.5 . . ?
C92 C174 C75 119.1(8) . . ?
C75 C174 H174 120.5 . . ?
C204 C176 C90 116.4(8) . . ?
C204 C176 C79 120.0(8) . . ?
C79 C176 C90 123.6(8) . . ?
C86 C178 P2 119.6(6) . . ?
C86 C178 C126 118.3(8) . . ?
C126 C178 P2 121.2(6) . . ?
C112 C180 H180 119.5 . . ?
C202 C180 C112 121.1(8) . . ?
C202 C180 H180 119.5 . . ?
C18 C182 H182 120.4 . . ?
C229 C182 C18 119.2(8) . . ?
C229 C182 H182 120.4 . . ?
C114 C184 H184 120.1 . . ?
C114 C184 C214 119.8(8) . . ?
C214 C184 H184 120.1 . . ?
C82 C186 H186 119.8 . . ?
C154 C186 C82 120.4(9) . . ?
C154 C186 H186 119.8 . . ?
C126 C188 H188 119.8 . . ?
C89 C188 C126 120.5(9) . . ?
C89 C188 H188 119.8 . . ?
C238 C190 C192 117.5(8) . . ?
C187 C190 C192 122.9(9) . . ?
C187 C190 C238 119.5(8) . . ?
C1 C192 Ag3 65.6(5) . . ?
C1 C192 C190 162.9(9) . . ?
C190 C192 Ag3 131.3(6) . . ?
C224 C194 P4 120.1(6) . . ?
C224 C194 C153 118.6(8) . . ?
C153 C194 P4 120.9(7) . . ?
C146 C196 H196 119.2 . . ?
C158 C196 C146 121.6(9) . . ?
C158 C196 H196 119.2 . . ?
C216 C198 P3 118.0(7) . . ?
C25 C198 P3 122.8(7) . . ?
C25 C198 C216 118.5(9) . . ?
C150 C200 P1 119.1(6) . . ?
C47 C200 P1 121.3(7) . . ?
C47 C200 C150 119.3(8) . . ?
C180 C202 H202 120.1 . . ?
C180 C202 C39 119.8(8) . . ?
C39 C202 H202 120.1 . . ?
C176 C204 H204 119.7 . . ?
C176 C204 C221 120.5(8) . . ?
C221 C204 H204 119.7 . . ?
C166 C206 C168 120.8(8) . . ?
C166 C206 C157 120.0(7) . . ?
C168 C206 C157 119.2(8) . . ?
C172 C208 C134 118.4(9) . . ?
C172 C208 C13 120.2(9) . . ?
C13 C208 C134 121.3(9) . . ?
C230 C210 H210 119.8 . . ?
C230 C210 C87 120.4(9) . . ?
C87 C210 H210 119.8 . . ?
C48 C212 H212 120.1 . . ?
C39 C212 C48 119.7(8) . . ?
C39 C212 H212 120.1 . . ?
C104 C214 P1 119.5(6) . . ?
C104 C214 C184 119.9(8) . . ?
C184 C214 P1 120.0(6) . . ?
C198 C216 H216 119.6 . . ?
C177 C216 C198 120.8(9) . . ?
C177 C216 H216 119.6 . . ?
F6 C218 C58 111.9(8) . . ?
F66 C218 F6 106.0(8) . . ?
F66 C218 C58 112.5(9) . . ?
F72 C218 F6 105.3(10) . . ?
F72 C218 C58 112.8(7) . . ?
F72 C218 F66 107.8(11) . . ?
C150 C220 H220 120.5 . . ?
C151 C220 C150 119.0(9) . . ?
C151 C220 H220 120.5 . . ?
C102 C222 H222 120.1 . . ?
C102 C222 C234 119.7(8) . . ?
C234 C222 H222 120.1 . . ?
C194 C224 H224 119.6 . . ?
C262 C224 C194 120.7(9) . . ?
C262 C224 H224 119.6 . . ?
C82 C226 H226 119.7 . . ?
C35 C226 C82 120.6(9) . . ?
C35 C226 H226 119.7 . . ?
C26 C228 H228 119.7 . . ?
C191 C228 C26 120.7(9) . . ?
C191 C228 H228 119.7 . . ?
C210 C230 H230 119.5 . . ?
C210 C230 C252 121.0(9) . . ?
C252 C230 H230 119.5 . . ?
C34 C232 H232 119.5 . . ?
C234 C232 C34 121.1(8) . . ?
C234 C232 H232 119.5 . . ?
C222 C234 C232 119.9(8) . . ?
C222 C234 H234 120.0 . . ?
C232 C234 H234 120.0 . . ?
C52 C236 H236 119.6 . . ?
C87 C236 C52 120.7(9) . . ?
C87 C236 H236 119.6 . . ?
C190 C238 H238 120.4 . . ?
C190 C238 C147 119.1(9) . . ?
C147 C238 H238 120.4 . . ?
C120 C240 H240 119.6 . . ?
C144 C240 C120 120.9(8) . . ?
C144 C240 H240 119.6 . . ?
C86 C242 H242 119.8 . . ?
C89 C242 C86 120.5(9) . . ?
C89 C242 H242 119.8 . . ?
C116 C244 H244 119.3 . . ?
C260 C244 C116 121.3(9) . . ?
C260 C244 H244 119.3 . . ?
C254 C246 H246 119.9 . . ?
C225 C246 H246 119.9 . . ?
C225 C246 C254 120.2(10) . . ?
C262 C248 H248 119.9 . . ?
C262 C248 C23 120.1(9) . . ?
C23 C248 H248 119.9 . . ?
C114 C250 H250 120.3 . . ?
C114 C250 C264 119.4(9) . . ?
C264 C250 H250 120.3 . . ?
C52 C252 C230 119.2(9) . . ?
C52 C252 H252 120.4 . . ?
C230 C252 H252 120.4 . . ?
C246 C254 C138 119.6(9) . . ?
C258 C254 C138 121.2(9) . . ?
C258 C254 C246 119.1(9) . . ?
C132 C256 C84 122.1(8) . . ?
C132 C256 C148 117.6(9) . . ?
C148 C256 C84 120.3(9) . . ?
C254 C258 H258 120.1 . . ?
C254 C258 C49 119.8(10) . . ?
C49 C258 H258 120.1 . . ?
C244 C260 H260 120.3 . . ?
C165 C260 C244 119.4(10) . . ?
C165 C260 H260 120.3 . . ?
C224 C262 H262 120.0 . . ?
C248 C262 C224 120.1(9) . . ?
C248 C262 H262 120.0 . . ?
C104 C264 C250 119.9(9) . . ?
C104 C264 H264 120.1 . . ?
C250 C264 H264 120.1 . . ?
C100 C266 H266 120.3 . . ?
C73 C266 C100 119.3(9) . . ?
C73 C266 H266 120.3 . . ?
C54 C268 C159 118.4(9) . . ?
C145 C268 C54 120.8(9) . . ?
C145 C268 C159 120.8(9) . . ?
C141 C270 H270 119.4 . . ?
C141 C270 C143 121.3(11) . . ?
C143 C270 H270 119.3 . . ?
C132 C272 C205 119.9(10) . . ?
C139 C272 C132 120.6(10) . . ?
C139 C272 C205 119.6(9) . . ?
F8 C273 C154 114.2(8) . . ?
F62 C273 F8 100.6(10) . . ?
F62 C273 C154 113.1(10) . . ?
F67 C273 F8 110.3(12) . . ?
F67 C273 F62 104.8(11) . . ?
F67 C273 C154 112.8(10) . . ?
C152 C137 P4 118.7(7) . . ?
C152 C137 C161 119.2(8) . . ?
C161 C137 P4 121.0(7) . . ?
C163 C69 H69 120.8 . . ?
C227 C69 H69 120.8 . . ?
C227 C69 C163 118.4(9) . . ?
C272 C139 H139 120.7 . . ?
C272 C139 C217 118.6(9) . . ?
C217 C139 H139 120.7 . . ?
C226 C35 C203 119.1(10) . . ?
C167 C35 C226 121.0(9) . . ?
C167 C35 C203 119.9(9) . . ?
C270 C141 C96 120.2(10) . . ?
C270 C141 C91 119.1(9) . . ?
C91 C141 C96 120.6(9) . . ?
C161 C71 H71 119.4 . . ?
C43 C71 H71 119.4 . . ?
C43 C71 C161 121.2(10) . . ?
C270 C143 C201 122.1(13) . . ?
C270 C143 C276 117.9(13) . . ?
C181 C143 C270 120.3(11) . . ?
C181 C143 C201 117.4(11) . . ?
C181 C143 C276 121.7(12) . . ?
C19 C9 H9 120.1 . . ?
C19 C9 C165 119.7(9) . . ?
C165 C9 H9 120.1 . . ?
C268 C145 H145 120.8 . . ?
C229 C145 C268 118.5(8) . . ?
C229 C145 H145 120.8 . . ?
C140 C73 C175 118.0(9) . . ?
C266 C73 C140 121.9(9) . . ?
C266 C73 C175 120.1(9) . . ?
C238 C147 C183 120.7(9) . . ?
C103 C147 C238 119.9(9) . . ?
C103 C147 C183 119.4(9) . . ?
C50 C37 H37 119.6 . . ?
C144 C37 C50 120.8(8) . . ?
C144 C37 H37 119.6 . . ?
C21 C149 C136 121.4(9) . . ?
C101 C149 C136 120.0(10) . . ?
C101 C149 C21 118.6(10) . . ?
C130 C75 C174 121.7(9) . . ?
C130 C75 C199 118.4(8) . . ?
C174 C75 C199 119.9(9) . . ?
C220 C151 H151 119.5 . . ?
C173 C151 C220 121.1(9) . . ?
C173 C151 H151 119.5 . . ?
C116 C19 H19 119.7 . . ?
C9 C19 C116 120.7(9) . . ?
C9 C19 H19 119.7 . . ?
C194 C153 H153 120.0 . . ?
C23 C153 C194 120.1(9) . . ?
C23 C153 H153 120.0 . . ?
F70 C77 C68 111.3(9) . . ?
F84 C77 C68 114.2(8) . . ?
F84 C77 F70 103.0(11) . . ?
F96 C77 C68 113.2(9) . . ?
F96 C77 F70 103.7(10) . . ?
F96 C77 F84 110.5(12) . . ?
C162 C155 C45 120.9(9) . . ?
C162 C155 C95 119.2(9) . . ?
C45 C155 C95 119.9(9) . . ?
C202 C39 H39 120.0 . . ?
C212 C39 C202 120.0(8) . . ?
C212 C39 H39 120.0 . . ?
F1 C157 F20 107.0(8) . . ?
F1 C157 C206 112.8(7) . . ?
F10 C157 F1 108.8(9) . . ?
F10 C157 F20 104.5(9) . . ?
F10 C157 C206 112.3(8) . . ?
F20 C157 C206 111.1(9) . . ?
C176 C79 H79 120.6 . . ?
C176 C79 C219 118.7(9) . . ?
C219 C79 H79 120.6 . . ?
F78 C159 C268 110.6(10) . . ?
F88 C159 F78 107.1(11) . . ?
F88 C159 C268 112.3(9) . . ?
F51 C159 F78 104.5(11) . . ?
F51 C159 F88 107.5(11) . . ?
F51 C159 C268 114.4(9) . . ?
C172 C5 C105 118.1(12) . . ?
C97 C5 C172 121.4(12) . . ?
C97 C5 C105 120.4(12) . . ?
C137 C161 H161 120.0 . . ?
C71 C161 C137 119.9(9) . . ?
C71 C161 H161 120.0 . . ?
C187 C81 C193 116.9(9) . . ?
C103 C81 C187 122.0(9) . . ?
C103 C81 C193 121.0(9) . . ?
C128 C163 C69 119.7(10) . . ?
C128 C163 C93 118.7(9) . . ?
C69 C163 C93 121.5(9) . . ?
C156 C41 C83 120.3(10) . . ?
C156 C41 C211 117.8(10) . . ?
C83 C41 C211 121.9(10) . . ?
C260 C165 C9 120.6(9) . . ?
C260 C165 H165 119.7 . . ?
C9 C165 H165 119.7 . . ?
C41 C83 H83 120.8 . . ?
C215 C83 C41 118.5(9) . . ?
C215 C83 H83 120.8 . . ?
C154 C167 H167 120.0 . . ?
C35 C167 C154 119.9(9) . . ?
C35 C167 H167 120.0 . . ?
C149 C21 H21 119.0 . . ?
C149 C21 C207 122.1(11) . . ?
C207 C21 H21 119.0 . . ?
F34 C169 C100 113.9(11) . . ?
F34 C169 F63 100.7(10) . . ?
F63 C169 C100 108.9(10) . . ?
F65 C169 F34 116.4(12) . . ?
F65 C169 C100 116.3(11) . . ?
F65 C169 F63 97.4(10) . . ?
F34A C169 C100 109.7(12) . . ?
F34A C169 F63A 101.2(15) . . ?
F63A C169 C100 111.9(13) . . ?
F65A C169 C100 118.4(14) . . ?
F65A C169 F34A 104.6(15) . . ?
F65A C169 F63A 109.4(16) . . ?
F44 C85 C207 109.9(10) . . ?
F54 C85 F44 106.3(10) . . ?
F54 C85 F58 108.7(12) . . ?
F54 C85 C207 110.7(13) . . ?
F58 C85 F44 108.1(12) . . ?
F58 C85 C207 112.9(10) . . ?
C152 C171 H171 120.3 . . ?
C43 C171 C152 119.3(10) . . ?
C43 C171 H171 120.3 . . ?
C71 C43 C171 120.7(10) . . ?
C71 C43 H43 119.7 . . ?
C171 C43 H43 119.7 . . ?
C151 C173 H173 119.7 . . ?
C151 C173 C47 120.6(10) . . ?
C47 C173 H173 119.7 . . ?
C210 C87 H87 120.4 . . ?
C236 C87 C210 119.2(9) . . ?
C236 C87 H87 120.4 . . ?
F30 C175 F48 104.2(10) . . ?
F30 C175 C73 112.6(8) . . ?
F48 C175 C73 112.4(10) . . ?
F60 C175 F30 107.5(10) . . ?
F60 C175 F48 106.7(10) . . ?
F60 C175 C73 112.9(9) . . ?
C177 C11 H11 119.5 . . ?
C189 C11 H11 119.5 . . ?
C189 C11 C177 121.1(10) . . ?
C216 C177 C11 119.2(10) . . ?
C216 C177 H177 120.4 . . ?
C11 C177 H177 120.4 . . ?
C188 C89 C242 120.6(9) . . ?
C188 C89 H89 119.7 . . ?
C242 C89 H89 119.7 . . ?
F94 C179 C42 114.0(12) . . ?
F94 C179 F13 102.6(11) . . ?
F97 C179 C42 114.9(12) . . ?
F97 C179 F94 110.2(13) . . ?
F97 C179 F13 101.0(12) . . ?
F13 C179 C42 112.7(12) . . ?
C155 C45 H45 120.9 . . ?
C191 C45 C155 118.2(9) . . ?
C191 C45 H45 120.9 . . ?
C143 C181 H181 120.1 . . ?
C143 C181 C3 119.7(10) . . ?
C3 C181 H181 120.1 . . ?
C141 C91 H91 120.4 . . ?
C3 C91 C141 119.3(10) . . ?
C3 C91 H91 120.4 . . ?
F12 C183 F24 107.6(9) . . ?
F12 C183 F36 106.8(10) . . ?
F12 C183 C147 113.9(8) . . ?
F24 C183 F36 105.2(9) . . ?
F24 C183 C147 111.4(10) . . ?
F36 C183 C147 111.6(9) . . ?
C248 C23 H23 119.8 . . ?
C153 C23 C248 120.4(9) . . ?
C153 C23 H23 119.8 . . ?
C219 C185 H185 120.9 . . ?
C221 C185 H185 120.9 . . ?
C221 C185 C219 118.1(9) . . ?
F64 C93 C163 111.2(10) . . ?
F74 C93 F64 104.4(10) . . ?
F74 C93 F15 110.1(11) . . ?
F74 C93 C163 113.9(9) . . ?
F15 C93 F64 103.3(11) . . ?
F15 C93 C163 113.1(10) . . ?
C190 C187 C81 119.9(9) . . ?
C190 C187 H187 120.0 . . ?
C81 C187 H187 120.0 . . ?
C200 C47 C173 119.5(9) . . ?
C200 C47 H47 120.3 . . ?
C173 C47 H47 120.3 . . ?
C11 C189 H189 119.7 . . ?
C11 C189 C25 120.7(10) . . ?
C25 C189 H189 119.7 . . ?
F22 C95 C155 110.6(8) . . ?
F32 C95 F22 104.2(9) . . ?
F32 C95 C155 112.7(9) . . ?
F50 C95 F22 105.7(10) . . ?
F50 C95 F32 110.4(9) . . ?
F50 C95 C155 112.7(9) . . ?
C228 C191 C45 120.6(9) . . ?
C228 C191 C51 118.5(9) . . ?
C45 C191 C51 120.9(9) . . ?
C181 C3 C91 120.2(11) . . ?
C181 C3 C53 119.5(10) . . ?
C91 C3 C53 120.3(11) . . ?
F16 C193 F68 106.8(10) . . ?
F16 C193 F86 104.9(11) . . ?
F16 C193 C81 112.6(11) . . ?
F68 C193 C81 112.6(10) . . ?
F86 C193 F68 106.6(12) . . ?
F86 C193 C81 112.9(10) . . ?
C5 C97 H97 120.2 . . ?
C5 C97 C197 119.7(11) . . ?
C197 C97 H97 120.2 . . ?
F14 C195 F40 106.5(9) . . ?
F14 C195 F52 107.9(9) . . ?
F14 C195 C160 113.5(8) . . ?
F40 C195 C160 111.0(9) . . ?
F52 C195 F40 103.6(9) . . ?
F52 C195 C160 113.6(9) . . ?
C258 C49 C213 119.2(10) . . ?
C99 C49 C258 120.6(10) . . ?
C99 C49 C213 120.1(10) . . ?
C97 C197 C13 120.4(11) . . ?
C97 C197 C209 120.6(10) . . ?
C13 C197 C209 118.9(11) . . ?
C49 C99 H99 120.5 . . ?
C49 C99 C225 119.0(10) . . ?
C225 C99 H99 120.5 . . ?
F4 C199 F28 105.3(9) . . ?
F4 C199 C75 114.0(8) . . ?
F28 C199 C75 111.5(9) . . ?
F38 C199 F4 106.3(9) . . ?
F38 C199 F28 106.3(9) . . ?
F38 C199 C75 112.8(10) . . ?
C198 C25 H25 120.2 . . ?
C189 C25 C198 119.7(10) . . ?
C189 C25 H25 120.2 . . ?
F25 C201 C143 111.7(14) . . ?
F69 C201 F25 110.0(19) . . ?
F69 C201 C143 109.7(14) . . ?
F69 C201 F9 102.8(15) . . ?
F9 C201 F25 108.0(17) . . ?
F9 C201 C143 114.2(16) . . ?
C149 C101 H101 120.7 . . ?
C149 C101 C223 118.5(11) . . ?
C223 C101 H101 120.7 . . ?
F90 C203 C35 113.9(11) . . ?
F29 C203 F90 103.9(11) . . ?
F29 C203 C35 112.6(10) . . ?
F31 C203 F90 106.2(12) . . ?
F31 C203 C35 114.0(9) . . ?
F31 C203 F29 105.4(13) . . ?
F46 C51 C191 110.1(9) . . ?
F56 C51 F46 107.6(10) . . ?
F56 C51 C191 112.2(9) . . ?
F82 C51 F46 106.7(10) . . ?
F82 C51 F56 108.6(11) . . ?
F82 C51 C191 111.5(10) . . ?
F80 C205 C272 113.9(9) . . ?
F55 C205 F80 105.6(12) . . ?
F55 C205 C272 112.4(11) . . ?
F7 C205 F80 104.7(12) . . ?
F7 C205 C272 114.1(10) . . ?
F7 C205 F55 105.3(11) . . ?
C147 C103 H103 120.3 . . ?
C81 C103 C147 119.4(9) . . ?
C81 C103 H103 120.3 . . ?
C21 C207 C85 118.9(11) . . ?
C107 C207 C21 118.6(12) . . ?
C107 C207 C85 122.5(11) . . ?
C208 C13 H13 120.4 . . ?
C197 C13 C208 119.1(10) . . ?
C197 C13 H13 120.4 . . ?
F49 C209 F59 107.6(13) . . ?
F49 C209 F71 106.5(13) . . ?
F49 C209 C197 113.4(10) . . ?
F59 C209 C197 109.6(11) . . ?
F71 C209 F59 107.0(12) . . ?
F71 C209 C197 112.3(13) . . ?
F27 C105 F57 102.7(13) . . ?
F27 C105 C5 114.6(14) . . ?
F57 C105 C5 112.7(13) . . ?
F35 C105 F27 107.1(13) . . ?
F35 C105 F57 106.3(14) . . ?
F35 C105 C5 112.6(14) . . ?
F42 C211 F76 104.6(10) . . ?
F42 C211 C41 113.6(11) . . ?
F76 C211 C41 110.3(10) . . ?
F53 C211 F42 108.9(12) . . ?
F53 C211 F76 105.2(13) . . ?
F53 C211 C41 113.6(11) . . ?
F26 C53 F92 104.8(12) . . ?
F26 C53 F61 106.5(13) . . ?
F26 C53 C3 114.8(10) . . ?
F92 C53 C3 112.8(12) . . ?
F61 C53 F92 106.1(12) . . ?
F61 C53 C3 111.1(12) . . ?
F2 C213 C49 111.7(10) . . ?
F33 C213 F2 106.8(14) . . ?
F33 C213 F17 108.8(13) . . ?
F33 C213 C49 114.1(12) . . ?
F17 C213 F2 101.4(14) . . ?
F17 C213 C49 113.1(12) . . ?
C207 C107 H107 120.3 . . ?
C223 C107 C207 119.4(12) . . ?
C223 C107 H107 120.3 . . ?
C110 C215 C27 118.1(10) . . ?
C83 C215 C110 122.4(9) . . ?
C83 C215 C27 119.4(10) . . ?
F73 C27 C215 115.3(9) . . ?
F73 C27 F37 106.3(10) . . ?
F73 C27 F75 104.2(9) . . ?
F37 C27 C215 114.2(9) . . ?
F75 C27 C215 114.8(9) . . ?
F75 C27 F37 100.5(9) . . ?
C148 C217 C139 121.4(10) . . ?
C148 C217 C109 117.0(10) . . ?
C148 C217 C275 121.8(11) . . ?
C139 C217 C109 121.6(10) . . ?
C139 C217 C275 116.8(10) . . ?
F19 C109 C217 114.3(12) . . ?
F19 C109 F77 100.3(12) . . ?
F77 C109 C217 112.0(11) . . ?
F39 C109 C217 112.4(11) . . ?
F39 C109 F19 105.8(12) . . ?
F39 C109 F77 111.4(13) . . ?
C79 C219 C185 122.0(9) . . ?
C79 C219 C55 117.3(9) . . ?
C79 C219 C55A 120.8(10) . . ?
C185 C219 C55 120.5(9) . . ?
C185 C219 C55A 116.8(10) . . ?
F79 C55 C219 113.4(11) . . ?
F79 C55 F5 105.9(14) . . ?
F79 C55 F81 109.2(14) . . ?
F5 C55 C219 110.0(11) . . ?
F81 C55 C219 110.7(11) . . ?
F81 C55 F5 107.4(14) . . ?
C204 C221 C185 120.6(9) . . ?
C204 C221 C111 117.9(8) . . ?
C185 C221 C111 121.2(8) . . ?
F41 C111 C221 111.2(8) . . ?
F83 C111 C221 113.5(7) . . ?
F83 C111 F41 102.7(8) . . ?
F21 C111 C221 114.1(8) . . ?
F21 C111 F41 103.6(10) . . ?
F21 C111 F83 110.6(9) . . ?
C101 C223 C7 115.2(12) . . ?
C101 C223 C7A 118.9(11) . . ?
C107 C223 C101 122.8(11) . . ?
C107 C223 C7 119.5(12) . . ?
C107 C223 C7A 117.5(11) . . ?
F85 C7 C223 119.2(14) . . ?
F43 C7 C223 117.5(14) . . ?
F43 C7 F85 101.8(15) . . ?
F43 C7 F87 102.5(15) . . ?
F87 C7 C223 110.8(13) . . ?
F87 C7 F85 102.9(15) . . ?
C246 C225 C99 121.3(11) . . ?
C246 C225 C113 116.3(10) . . ?
C246 C225 C274 122.8(11) . . ?
C99 C225 C113 122.2(10) . . ?
C99 C225 C274 115.7(11) . . ?
F11 C113 C225 111.8(11) . . ?
F89 C113 C225 111.5(11) . . ?
F89 C113 F11 102.5(12) . . ?
F89 C113 F45 108.5(13) . . ?
F45 C113 C225 113.9(11) . . ?
F45 C113 F11 108.0(12) . . ?
C106 C227 C57 118.2(10) . . ?
C69 C227 C106 122.5(9) . . ?
C69 C227 C57 119.3(9) . . ?
F91 C57 C227 114.9(9) . . ?
F23 C57 C227 113.4(9) . . ?
F23 C57 F91 100.6(9) . . ?
F23 C57 F93 110.0(9) . . ?
F93 C57 C227 115.7(9) . . ?
F93 C57 F91 100.6(9) . . ?
C182 C229 C115 118.8(8) . . ?
C145 C229 C182 122.4(8) . . ?
C145 C229 C115 118.8(8) . . ?
F47 C115 C229 113.8(8) . . ?
F95 C115 C229 113.6(8) . . ?
F95 C115 F47 99.3(10) . . ?
F3 C115 C229 113.8(8) . . ?
F3 C115 F47 105.0(10) . . ?
F3 C115 F95 110.0(10) . . ?
H23A C231 H23B 109.5 . . ?
H23A C231 H23C 109.5 . . ?
H23B C231 H23C 109.5 . . ?
C29 C231 H23A 109.5 . . ?
C29 C231 H23B 109.5 . . ?
C29 C231 H23C 109.5 . . ?
C233 C29 C231 118.7(11) . . ?
C233 C29 C237 121.2(11) . . ?
C237 C29 C231 120.1(11) . . ?
C29 C233 H233 118.6 . . ?
C29 C233 C117 122.9(11) . . ?
C117 C233 H233 118.6 . . ?
C233 C117 H117 121.7 . . ?
C235 C117 C233 116.6(11) . . ?
C235 C117 H117 121.7 . . ?
C117 C235 H235 120.1 . . ?
C59 C235 C117 119.8(11) . . ?
C59 C235 H235 120.1 . . ?
C235 C59 H59 117.8 . . ?
C235 C59 C237 124.5(12) . . ?
C237 C59 H59 117.8 . . ?
C29 C237 H237 122.5 . . ?
C59 C237 C29 114.9(11) . . ?
C59 C237 H237 122.5 . . ?
H11A C119 H11B 109.5 . . ?
H11A C119 H11C 109.5 . . ?
H11B C119 H11C 109.5 . . ?
C239 C119 H11A 109.5 . . ?
C239 C119 H11B 109.5 . . ?
C239 C119 H11C 109.5 . . ?
C15 C239 C119 119.6(11) . . ?
C15 C239 C61 118.7(10) . . ?
C61 C239 C119 121.7(11) . . ?
C239 C15 H15 119.4 . . ?
C241 C15 C239 121.2(10) . . ?
C241 C15 H15 119.4 . . ?
C15 C241 H241 120.0 . . ?
C15 C241 C121 120.0(11) . . ?
C121 C241 H241 120.0 . . ?
C241 C121 H121 120.5 . . ?
C243 C121 C241 118.9(11) . . ?
C243 C121 H121 120.5 . . ?
C121 C243 H243 119.2 . . ?
C121 C243 C61 121.6(11) . . ?
C61 C243 H243 119.2 . . ?
C239 C61 H61 120.3 . . ?
C243 C61 C239 119.5(10) . . ?
C243 C61 H61 120.3 . . ?
H24A C245 H24B 109.5 . . ?
H24A C245 H24C 109.5 . . ?
H24B C245 H24C 109.5 . . ?
C123 C245 H24A 109.5 . . ?
C123 C245 H24B 109.5 . . ?
C123 C245 H24C 109.5 . . ?
C247 C123 C245 119.4(10) . . ?
C251 C123 C245 122.2(10) . . ?
C251 C123 C247 118.4(10) . . ?
C123 C247 H247 120.1 . . ?
C31 C247 C123 119.8(11) . . ?
C31 C247 H247 120.1 . . ?
C247 C31 H31 119.2 . . ?
C247 C31 C249 121.7(11) . . ?
C249 C31 H31 119.2 . . ?
C31 C249 H249 121.0 . . ?
C125 C249 C31 118.1(10) . . ?
C125 C249 H249 121.0 . . ?
C249 C125 H125 119.6 . . ?
C251 C125 C249 120.8(10) . . ?
C251 C125 H125 119.6 . . ?
C123 C251 H251 119.4 . . ?
C125 C251 C123 121.2(10) . . ?
C125 C251 H251 119.4 . . ?
H63A C63 H63B 109.5 . . ?
H63A C63 H63C 109.5 . . ?
H63B C63 H63C 109.5 . . ?
C253 C63 H63A 109.5 . . ?
C253 C63 H63B 109.5 . . ?
C253 C63 H63C 109.5 . . ?
C127 C253 C63 120.4(11) . . ?
C129 C253 C63 119.0(11) . . ?
C129 C253 C127 120.6(11) . . ?
C253 C127 H127 122.5 . . ?
C255 C127 C253 115.0(11) . . ?
C255 C127 H127 122.5 . . ?
C127 C255 H255 117.2 . . ?
C127 C255 C2 125.6(11) . . ?
C2 C255 H255 117.2 . . ?
C255 C2 H2 120.6 . . ?
C255 C2 C257 118.8(11) . . ?
C257 C2 H2 120.6 . . ?
C2 C257 H257 121.4 . . ?
C2 C257 C129 117.1(11) . . ?
C129 C257 H257 121.4 . . ?
C253 C129 C257 122.8(11) . . ?
C253 C129 H129 118.6 . . ?
C257 C129 H129 118.6 . . ?
H25A C259 H25B 109.5 . . ?
H25A C259 H25C 109.5 . . ?
H25B C259 H25C 109.5 . . ?
C65 C259 H25A 109.5 . . ?
C65 C259 H25B 109.5 . . ?
C65 C259 H25C 109.5 . . ?
C261 C65 C259 119.8(12) . . ?
C261 C65 C265 120.4(12) . . ?
C265 C65 C259 119.8(12) . . ?
C65 C261 H261 120.5 . . ?
C131 C261 C65 119.1(12) . . ?
C131 C261 H261 120.5 . . ?
C261 C131 H131 119.5 . . ?
C261 C131 C263 121.0(12) . . ?
C263 C131 H131 119.5 . . ?
C131 C263 H263 120.0 . . ?
C131 C263 C33 120.0(12) . . ?
C33 C263 H263 120.0 . . ?
C263 C33 H33 120.3 . . ?
C263 C33 C265 119.4(12) . . ?
C265 C33 H33 120.3 . . ?
C65 C265 H265 120.0 . . ?
C33 C265 C65 120.0(12) . . ?
C33 C265 H265 120.0 . . ?
Ag7 Rh9A Ag10 55.240(16) . . ?
Ag5 Rh9A Ag10 82.989(19) . . ?
Ag5 Rh9A Ag7 56.004(16) . . ?
Ag11 Rh9A Ag10 56.035(17) . . ?
Ag11 Rh9A Ag7 82.653(19) . . ?
Ag11 Rh9A Ag5 55.810(17) . . ?
P3 Rh9A Ag10 140.06(5) . . ?
P3 Rh9A Ag7 139.17(5) . . ?
P3 Rh9A Ag5 136.95(5) . . ?
P3 Rh9A Ag11 138.15(5) . . ?
C10 Rh9A Ag10 45.1(2) . . ?
C10 Rh9A Ag7 86.5(2) . . ?
C10 Rh9A Ag5 128.1(2) . . ?
C10 Rh9A Ag11 88.1(2) . . ?
C10 Rh9A P3 95.0(2) . . ?
C10 Rh9A C22 90.3(3) . . ?
C10 Rh9A C30 173.3(3) . . ?
C20 Rh9A Ag10 86.7(2) . . ?
C20 Rh9A Ag7 46.1(2) . . ?
C20 Rh9A Ag5 89.0(2) . . ?
C20 Rh9A Ag11 128.7(2) . . ?
C20 Rh9A P3 93.1(2) . . ?
C20 Rh9A C10 87.4(3) . . ?
C20 Rh9A C22 175.0(3) . . ?
C20 Rh9A C30 89.9(3) . . ?
C22 Rh9A Ag10 88.5(2) . . ?
C22 Rh9A Ag7 129.3(2) . . ?
C22 Rh9A Ag5 89.0(2) . . ?
C22 Rh9A Ag11 46.7(2) . . ?
C22 Rh9A P3 91.5(2) . . ?
C22 Rh9A C30 92.0(3) . . ?
C30 Rh9A Ag10 128.7(2) . . ?
C30 Rh9A Ag7 87.3(2) . . ?
C30 Rh9A Ag5 45.7(2) . . ?
C30 Rh9A Ag11 88.9(2) . . ?
C30 Rh9A P3 91.3(2) . . ?
Ag10 Rh1A Ag7 55.785(17) . . ?
Ag10 Rh1A Ag5 83.451(19) . . ?
Ag10 Rh1A Ag11 56.377(16) . . ?
Ag7 Rh1A Ag5 55.897(17) . . ?
Ag11 Rh1A Ag7 82.571(19) . . ?
Ag11 Rh1A Ag5 55.490(17) . . ?
P1 Rh1A Ag10 137.13(5) . . ?
P1 Rh1A Ag7 140.17(5) . . ?
P1 Rh1A Ag5 139.38(5) . . ?
P1 Rh1A Ag11 137.25(5) . . ?
C8 Rh1A Ag10 46.2(2) . . ?
C8 Rh1A Ag7 88.8(2) . . ?
C8 Rh1A Ag5 129.7(2) . . ?
C8 Rh1A Ag11 88.58(19) . . ?
C8 Rh1A P1 90.9(2) . . ?
C28 Rh1A Ag10 88.9(2) . . ?
C28 Rh1A Ag7 46.88(19) . . ?
C28 Rh1A Ag5 88.22(19) . . ?
C28 Rh1A Ag11 129.43(19) . . ?
C28 Rh1A P1 93.32(19) . . ?
C28 Rh1A C8 91.1(3) . . ?
C28 Rh1A C32 90.7(3) . . ?
C32 Rh1A Ag10 129.2(2) . . ?
C32 Rh1A Ag7 89.0(2) . . ?
C32 Rh1A Ag5 45.7(2) . . ?
C32 Rh1A Ag11 86.7(2) . . ?
C32 Rh1A P1 93.7(2) . . ?
C32 Rh1A C8 175.0(3) . . ?
C36 Rh1A Ag10 90.4(2) . . ?
C36 Rh1A Ag7 128.9(2) . . ?
C36 Rh1A Ag5 86.2(2) . . ?
C36 Rh1A Ag11 46.4(2) . . ?
C36 Rh1A P1 90.9(2) . . ?
C36 Rh1A C8 92.3(3) . . ?
C36 Rh1A C28 174.5(3) . . ?
C36 Rh1A C32 85.5(3) . . ?
Ag8 Rh4A Ag12 81.585(18) . . ?
Ag8 Rh4A Ag3 55.687(17) . . ?
Ag8 Rh4A Ag2 55.779(16) . . ?
Ag12 Rh4A Ag2 55.089(16) . . ?
Ag3 Rh4A Ag12 55.771(16) . . ?
Ag3 Rh4A Ag2 83.406(18) . . ?
P2 Rh4A Ag8 138.44(5) . . ?
P2 Rh4A Ag12 139.96(5) . . ?
P2 Rh4A Ag3 137.42(5) . . ?
P2 Rh4A Ag2 139.17(5) . . ?
C1 Rh4A Ag8 88.1(2) . . ?
C1 Rh4A Ag12 87.6(2) . . ?
C1 Rh4A Ag3 45.2(2) . . ?
C1 Rh4A Ag2 128.6(2) . . ?
C1 Rh4A P2 92.2(2) . . ?
C1 Rh4A F18 90.5(3) . . ?
C1 Rh4A C40 173.5(3) . . ?
C1 Rh4A C70 89.8(3) . . ?
F18 Rh4A Ag8 47.4(2) . . ?
F18 Rh4A Ag12 129.0(2) . . ?
F18 Rh4A Ag3 88.73(18) . . ?
F18 Rh4A Ag2 88.9(2) . . ?
F18 Rh4A P2 91.1(2) . . ?
C40 Rh4A Ag8 88.5(2) . . ?
C40 Rh4A Ag12 86.4(2) . . ?
C40 Rh4A Ag3 128.6(2) . . ?
C40 Rh4A Ag2 45.2(2) . . ?
C40 Rh4A P2 94.0(2) . . ?
C40 Rh4A F18 91.3(3) . . ?
C40 Rh4A C70 87.9(3) . . ?
C70 Rh4A Ag8 127.3(2) . . ?
C70 Rh4A Ag12 45.7(2) . . ?
C70 Rh4A Ag3 87.7(2) . . ?
C70 Rh4A Ag2 86.8(2) . . ?
C70 Rh4A P2 94.3(2) . . ?
C70 Rh4A F18 174.7(3) . . ?
Ag8 Rh6A Ag3 54.825(16) . . ?
Ag12 Rh6A Ag8 81.962(18) . . ?
Ag12 Rh6A Ag3 55.740(16) . . ?
Ag12 Rh6A Ag2 56.162(17) . . ?
Ag2 Rh6A Ag8 55.996(16) . . ?
Ag2 Rh6A Ag3 83.360(18) . . ?
P4 Rh6A Ag8 140.92(5) . . ?
P4 Rh6A Ag12 137.12(5) . . ?
P4 Rh6A Ag3 138.59(5) . . ?
P4 Rh6A Ag2 138.01(5) . . ?
C4 Rh6A Ag8 88.0(2) . . ?
C4 Rh6A Ag12 89.9(2) . . ?
C4 Rh6A Ag3 129.6(2) . . ?
C4 Rh6A Ag2 46.3(2) . . ?
C4 Rh6A P4 91.8(2) . . ?
C14 Rh6A Ag8 129.0(2) . . ?
C14 Rh6A Ag12 47.0(2) . . ?
C14 Rh6A Ag3 88.4(2) . . ?
C14 Rh6A Ag2 89.3(2) . . ?
C14 Rh6A P4 90.1(2) . . ?
C14 Rh6A C4 92.4(3) . . ?
C14 Rh6A C62 90.6(3) . . ?
C24 Rh6A Ag8 46.5(2) . . ?
C24 Rh6A Ag12 128.4(2) . . ?
C24 Rh6A Ag3 86.2(2) . . ?
C24 Rh6A Ag2 89.3(2) . . ?
C24 Rh6A P4 94.5(2) . . ?
C24 Rh6A C4 90.4(3) . . ?
C24 Rh6A C14 174.6(3) . . ?
C24 Rh6A C62 86.2(3) . . ?
C62 Rh6A Ag8 85.5(2) . . ?
C62 Rh6A Ag12 87.8(2) . . ?
C62 Rh6A Ag3 44.5(2) . . ?
C62 Rh6A Ag2 127.9(2) . . ?
C62 Rh6A P4 94.1(2) . . ?
C62 Rh6A C4 173.4(3) . . ?
F11A C274 C225 115.3(14) . . ?
F11A C274 F89A 104.1(15) . . ?
F89A C274 C225 108.9(14) . . ?
F45A C274 C225 111.5(13) . . ?
F45A C274 F11A 111.9(16) . . ?
F45A C274 F89A 104.3(15) . . ?
F79A C55A C219 110.5(12) . . ?
F5A C55A C219 115.2(12) . . ?
F5A C55A F79A 104.8(14) . . ?
F5A C55A F81A 108.5(15) . . ?
F81A C55A C219 111.7(12) . . ?
F81A C55A F79A 105.4(15) . . ?
F19A C275 C217 111.9(13) . . ?
F19A C275 F39A 107.5(14) . . ?
F19A C275 F77A 105.3(14) . . ?
F39A C275 C217 112.9(13) . . ?
F77A C275 C217 111.6(12) . . ?
F77A C275 F39A 107.2(14) . . ?
F43A C7A C223 115.3(13) . . ?
F43A C7A F87A 109.1(13) . . ?
F43A C7A F85A 102.7(13) . . ?
F87A C7A C223 113.4(12) . . ?
F87A C7A F85A 109.4(13) . . ?
F85A C7A C223 106.2(12) . . ?
F25A C276 C143 111.5(15) . . ?
F69A C276 C143 115.1(16) . . ?
F69A C276 F25A 112.9(19) . . ?
F69A C276 F9A 105.1(17) . . ?
F9A C276 C143 109.8(17) . . ?
F9A C276 F25A 101.2(18) . . ?

loop_
_geom_bond_atom_site_label_1
_geom_bond_atom_site_label_2
_geom_bond_distance
_geom_bond_site_symmetry_2
_geom_bond_publ_flag
Ag8 Ag3 2.8490(7) . ?
Ag8 Ag2 2.8541(7) . ?
Ag8 F18 2.222(7) . ?
Ag8 C24 2.213(7) . ?
Ag8 C64 2.451(7) . ?
Ag8 C72 2.433(8) . ?
Ag8 Rh4A 3.0182(7) . ?
Ag8 Rh6A 3.0507(7) . ?
Ag10 Ag7 2.8558(8) . ?
Ag10 Ag11 2.8831(7) . ?
Ag10 C8 2.202(7) . ?
Ag10 C10 2.198(8) . ?
Ag10 C84 2.372(8) . ?
Ag10 C90 2.413(8) . ?
Ag10 Rh9A 3.0944(7) . ?
Ag10 Rh1A 3.0476(7) . ?
Ag12 Ag3 2.8818(7) . ?
Ag12 Ag2 2.8502(7) . ?
Ag12 C14 2.214(7) . ?
Ag12 C44 2.470(8) . ?
Ag12 C70 2.209(8) . ?
Ag12 C76 2.397(9) . ?
Ag12 Rh4A 3.0811(7) . ?
Ag12 Rh6A 3.0259(7) . ?
Ag3 C1 2.192(7) . ?
Ag3 C62 2.209(8) . ?
Ag3 C80 2.398(8) . ?
Ag3 C192 2.396(8) . ?
Ag3 Rh4A 3.0805(7) . ?
Ag3 Rh6A 3.1353(7) . ?
Ag7 Ag5 2.8750(7) . ?
Ag7 C20 2.210(8) . ?
Ag7 C28 2.232(7) . ?
Ag7 C60 2.434(9) . ?
Ag7 C124 2.431(8) . ?
Ag7 Rh9A 3.0652(7) . ?
Ag7 Rh1A 3.0569(7) . ?
Ag2 C4 2.190(8) . ?
Ag2 C40 2.191(8) . ?
Ag2 C134 2.408(9) . ?
Ag2 C138 2.383(8) . ?
Ag2 Rh4A 3.0822(7) . ?
Ag2 Rh6A 3.0290(7) . ?
Ag5 Ag11 2.8553(8) . ?
Ag5 C30 2.192(8) . ?
Ag5 C32 2.206(8) . ?
Ag5 C136 2.395(9) . ?
Ag5 C142 2.423(8) . ?
Ag5 Rh9A 3.0584(7) . ?
Ag5 Rh1A 3.0774(7) . ?
Ag11 C22 2.215(8) . ?
Ag11 C36 2.215(8) . ?
Ag11 C46 2.438(8) . ?
Ag11 C96 2.426(9) . ?
Ag11 Rh9A 3.0425(8) . ?
Ag11 Rh1A 3.0558(7) . ?
P1 C48 1.834(8) . ?
P1 C200 1.842(8) . ?
P1 C214 1.801(8) . ?
P1 Rh1A 2.2719(18) . ?
P4 C6 1.828(8) . ?
P4 C194 1.824(8) . ?
P4 C137 1.803(9) . ?
P4 Rh6A 2.2694(18) . ?
P2 C34 1.823(8) . ?
P2 C116 1.824(9) . ?
P2 C178 1.795(9) . ?
P2 Rh4A 2.2661(18) . ?
P3 C52 1.834(8) . ?
P3 C170 1.802(9) . ?
P3 C198 1.824(9) . ?
P3 Rh9A 2.2645(19) . ?
F1 C157 1.329(11) . ?
F4 C199 1.326(12) . ?
F6 C218 1.323(12) . ?
F8 C273 1.335(14) . ?
F10 C157 1.314(13) . ?
C1 C192 1.206(11) . ?
C1 Rh4A 2.020(7) . ?
F12 C183 1.328(13) . ?
C4 C134 1.211(11) . ?
C4 Rh6A 2.039(8) . ?
F14 C195 1.316(12) . ?
F16 C193 1.319(15) . ?
F18 C64 1.221(10) . ?
F18 Rh4A 2.036(7) . ?
F20 C157 1.348(12) . ?
C6 C50 1.410(11) . ?
C6 C120 1.384(12) . ?
F22 C95 1.356(14) . ?
F24 C183 1.338(13) . ?
C8 C90 1.202(11) . ?
C8 Rh1A 2.036(7) . ?
F26 C53 1.308(16) . ?
F28 C199 1.341(13) . ?
F30 C175 1.314(13) . ?
C10 C84 1.219(11) . ?
C10 Rh9A 2.028(8) . ?
C12 C76 1.463(11) . ?
C12 C106 1.394(12) . ?
C12 C128 1.379(13) . ?
F32 C95 1.330(12) . ?
C14 C44 1.226(11) . ?
C14 Rh6A 2.031(7) . ?
C16 C60 1.458(12) . ?
C16 C110 1.396(12) . ?
C16 C156 1.389(14) . ?
F34 C169 1.336(16) . ?
C18 C54 1.391(12) . ?
C18 C72 1.439(10) . ?
C18 C182 1.393(12) . ?
F36 C183 1.353(14) . ?
C20 C60 1.216(11) . ?
C20 Rh9A 2.023(8) . ?
C22 C96 1.223(12) . ?
C22 Rh9A 2.035(8) . ?
F38 C199 1.317(13) . ?
C24 C72 1.226(10) . ?
C24 Rh6A 2.014(7) . ?
F40 C195 1.329(13) . ?
C26 C46 1.448(11) . ?
C26 C162 1.385(12) . ?
C26 C228 1.396(13) . ?
C28 C124 1.216(11) . ?
C28 Rh1A 2.032(7) . ?
C30 C136 1.197(12) . ?
C30 Rh9A 2.047(8) . ?
C32 C142 1.207(11) . ?
C32 Rh1A 2.035(7) . ?
F42 C211 1.325(13) . ?
F44 C85 1.348(13) . ?
C34 C122 1.393(12) . ?
C34 C232 1.401(11) . ?
C36 C46 1.210(11) . ?
C36 Rh1A 2.025(7) . ?
F46 C51 1.327(14) . ?
C38 H38 0.9300 . ?
C38 C68 1.394(11) . ?
C38 C78 1.401(11) . ?
F48 C175 1.325(13) . ?
F50 C95 1.296(13) . ?
F52 C195 1.320(12) . ?
C40 C138 1.217(11) . ?
C40 Rh4A 2.021(8) . ?
C42 C88 1.386(14) . ?
C42 C130 1.381(15) . ?
C42 C179 1.491(17) . ?
C44 C66 1.450(10) . ?
C48 C112 1.378(11) . ?
C48 C212 1.412(11) . ?
C50 H50 0.9300 . ?
C50 C37 1.385(11) . ?
C52 C236 1.409(12) . ?
C52 C252 1.377(13) . ?
F54 C85 1.302(16) . ?
C54 H54 0.9300 . ?
C54 C268 1.384(12) . ?
F56 C51 1.326(14) . ?
C56 H56 0.9300 . ?
C56 C146 1.388(12) . ?
C56 C170 1.393(12) . ?
C58 C94 1.375(12) . ?
C58 C98 1.378(11) . ?
C58 C218 1.512(12) . ?
C62 C80 1.211(11) . ?
C62 Rh6A 2.033(8) . ?
C64 C92 1.462(10) . ?
C66 C98 1.399(11) . ?
C66 C118 1.384(12) . ?
C68 C166 1.377(12) . ?
C68 C77 1.499(12) . ?
F58 C85 1.316(16) . ?
C70 C76 1.212(11) . ?
C70 Rh4A 2.026(7) . ?
F60 C175 1.299(13) . ?
C74 C108 1.392(13) . ?
C74 C140 1.402(13) . ?
C74 C142 1.461(12) . ?
F62 C273 1.330(14) . ?
C78 C124 1.444(11) . ?
C78 C168 1.389(12) . ?
C80 C82 1.458(11) . ?
F64 C93 1.313(14) . ?
F66 C218 1.309(13) . ?
C82 C186 1.412(13) . ?
C82 C226 1.396(13) . ?
C84 C256 1.451(12) . ?
C86 H86 0.9300 . ?
C86 C178 1.393(12) . ?
C86 C242 1.394(13) . ?
C88 H88 0.9300 . ?
C88 C92 1.386(12) . ?
C90 C176 1.461(11) . ?
C92 C174 1.373(13) . ?
C94 H94 0.9300 . ?
C94 C160 1.377(12) . ?
F68 C193 1.329(12) . ?
C96 C141 1.450(12) . ?
C98 H98 0.9300 . ?
C100 C108 1.374(14) . ?
C100 C266 1.383(15) . ?
C100 C169 1.486(16) . ?
C102 H102 0.9300 . ?
C102 C122 1.399(11) . ?
C102 C222 1.368(12) . ?
C104 H104 0.9300 . ?
C104 C214 1.376(12) . ?
C104 C264 1.389(13) . ?
C106 H106 0.9300 . ?
C106 C227 1.389(14) . ?
C108 H108 0.9300 . ?
C110 H110 0.9300 . ?
C110 C215 1.376(14) . ?
C112 H112 0.9300 . ?
C112 C180 1.400(10) . ?
C114 H114 0.9300 . ?
C114 C184 1.366(12) . ?
C114 C250 1.368(13) . ?
C116 C244 1.393(12) . ?
C116 C19 1.404(12) . ?
C118 H118 0.9300 . ?
C118 C160 1.386(11) . ?
F70 C77 1.323(12) . ?
C120 H120 0.9300 . ?
C120 C240 1.403(11) . ?
C122 H122 0.9300 . ?
C126 H126 0.9300 . ?
C126 C178 1.412(11) . ?
C126 C188 1.379(12) . ?
F72 C218 1.302(12) . ?
F74 C93 1.302(12) . ?
C128 H128 0.9300 . ?
C128 C163 1.388(13) . ?
C130 H130 0.9300 . ?
C130 C75 1.371(13) . ?
C132 H132 0.9300 . ?
C132 C256 1.398(13) . ?
C132 C272 1.378(13) . ?
C134 C208 1.456(12) . ?
C136 C149 1.450(13) . ?
C138 C254 1.467(12) . ?
F76 C211 1.376(15) . ?
C140 H140 0.9300 . ?
C140 C73 1.383(13) . ?
F78 C159 1.329(14) . ?
C144 H144 0.9300 . ?
C144 C240 1.373(12) . ?
C144 C37 1.377(13) . ?
C146 H146 0.9300 . ?
C146 C196 1.377(14) . ?
C148 H148 0.9300 . ?
C148 C256 1.400(13) . ?
C148 C217 1.374(14) . ?
C150 H150 0.9300 . ?
C150 C200 1.402(12) . ?
C150 C220 1.395(12) . ?
C152 H152 0.9300 . ?
C152 C137 1.397(12) . ?
C152 C171 1.405(13) . ?
C154 C186 1.385(12) . ?
C154 C273 1.502(15) . ?
C154 C167 1.370(14) . ?
C156 H156 0.9300 . ?
C156 C41 1.384(14) . ?
C158 H158 0.9300 . ?
C158 C164 1.400(12) . ?
C158 C196 1.369(14) . ?
C160 C195 1.498(13) . ?
C162 H162 0.9300 . ?
C162 C155 1.385(12) . ?
C164 H164 0.9300 . ?
C164 C170 1.394(12) . ?
F80 C205 1.312(15) . ?
C166 H166 0.9300 . ?
C166 C206 1.384(12) . ?
C168 H168 0.9300 . ?
C168 C206 1.393(11) . ?
C172 H172 0.9300 . ?
C172 C208 1.374(14) . ?
C172 C5 1.403(15) . ?
C174 H174 0.9300 . ?
C174 C75 1.399(11) . ?
C176 C204 1.385(12) . ?
C176 C79 1.390(12) . ?
F82 C51 1.324(13) . ?
C180 H180 0.9300 . ?
C180 C202 1.367(12) . ?
C182 H182 0.9300 . ?
C182 C229 1.386(12) . ?
C184 H184 0.9300 . ?
C184 C214 1.409(11) . ?
C186 H186 0.9300 . ?
C188 H188 0.9300 . ?
C188 C89 1.354(14) . ?
F84 C77 1.272(13) . ?
F86 C193 1.324(17) . ?
C190 C192 1.462(11) . ?
C190 C238 1.402(13) . ?
C190 C187 1.378(13) . ?
C194 C224 1.399(12) . ?
C194 C153 1.406(12) . ?
C196 H196 0.9300 . ?
C198 C216 1.413(13) . ?
C198 C25 1.405(13) . ?
C200 C47 1.392(12) . ?
C202 H202 0.9300 . ?
C202 C39 1.395(13) . ?
C204 H204 0.9300 . ?
C204 C221 1.386(12) . ?
C206 C157 1.499(13) . ?
C208 C13 1.404(14) . ?
C210 H210 0.9300 . ?
C210 C230 1.370(13) . ?
C210 C87 1.387(14) . ?
F88 C159 1.323(13) . ?
C212 H212 0.9300 . ?
C212 C39 1.388(12) . ?
C216 H216 0.9300 . ?
C216 C177 1.381(13) . ?
C220 H220 0.9300 . ?
C220 C151 1.386(14) . ?
C222 H222 0.9300 . ?
C222 C234 1.375(13) . ?
C224 H224 0.9300 . ?
C224 C262 1.390(13) . ?
F90 C203 1.298(14) . ?
C226 H226 0.9300 . ?
C226 C35 1.385(12) . ?
C228 H228 0.9300 . ?
C228 C191 1.378(13) . ?
F92 C53 1.342(16) . ?
C230 H230 0.9300 . ?
C230 C252 1.405(12) . ?
C232 H232 0.9300 . ?
C232 C234 1.380(12) . ?
C234 H234 0.9300 . ?
C236 H236 0.9300 . ?
C236 C87 1.383(12) . ?
F94 C179 1.291(17) . ?
F96 C77 1.272(14) . ?
F97 C179 1.281(16) . ?
F49 C209 1.311(17) . ?
C238 H238 0.9300 . ?
C238 C147 1.413(12) . ?
C240 H240 0.9300 . ?
F25 C201 1.34(2) . ?
C242 H242 0.9300 . ?
C242 C89 1.374(14) . ?
C244 H244 0.9300 . ?
C244 C260 1.388(12) . ?
C246 H246 0.9300 . ?
C246 C254 1.397(14) . ?
C246 C225 1.370(14) . ?
F51 C159 1.307(14) . ?
C248 H248 0.9300 . ?
C248 C262 1.378(13) . ?
C248 C23 1.391(14) . ?
C250 H250 0.9300 . ?
C250 C264 1.411(14) . ?
C252 H252 0.9300 . ?
C254 C258 1.393(13) . ?
C258 H258 0.9300 . ?
C258 C49 1.404(13) . ?
C260 H260 0.9300 . ?
C260 C165 1.381(14) . ?
F13 C179 1.335(16) . ?
C262 H262 0.9300 . ?
C264 H264 0.9300 . ?
C266 H266 0.9300 . ?
C266 C73 1.372(14) . ?
C268 C145 1.367(14) . ?
C268 C159 1.500(14) . ?
C270 H270 0.9300 . ?
C270 C141 1.374(14) . ?
C270 C143 1.391(13) . ?
C272 C139 1.378(16) . ?
C272 C205 1.499(15) . ?
C273 F67 1.267(13) . ?
F53 C211 1.263(16) . ?
F27 C105 1.308(17) . ?
C137 C161 1.401(12) . ?
C69 H69 0.9300 . ?
C69 C163 1.399(14) . ?
C69 C227 1.374(15) . ?
F55 C205 1.308(14) . ?
C139 H139 0.9300 . ?
C139 C217 1.393(16) . ?
F7 C205 1.300(14) . ?
F57 C105 1.360(18) . ?
C35 C167 1.356(15) . ?
C35 C203 1.501(14) . ?
C141 C91 1.415(16) . ?
C71 H71 0.9300 . ?
C71 C161 1.388(13) . ?
C71 C43 1.338(15) . ?
F29 C203 1.295(15) . ?
C143 C181 1.374(17) . ?
C143 C201 1.513(18) . ?
C143 C276 1.524(19) . ?
C9 H9 0.9300 . ?
C9 C19 1.383(13) . ?
C9 C165 1.392(15) . ?
C145 H145 0.9300 . ?
C145 C229 1.365(13) . ?
C73 C175 1.516(14) . ?
C147 C183 1.484(14) . ?
C147 C103 1.390(14) . ?
C37 H37 0.9300 . ?
C149 C21 1.396(16) . ?
C149 C101 1.367(14) . ?
C75 C199 1.498(14) . ?
C151 H151 0.9300 . ?
C151 C173 1.363(14) . ?
C19 H19 0.9300 . ?
C153 H153 0.9300 . ?
C153 C23 1.387(13) . ?
F59 C209 1.329(15) . ?
C155 C45 1.406(14) . ?
C155 C95 1.499(13) . ?
C39 H39 0.9300 . ?
C79 H79 0.9300 . ?
C79 C219 1.391(13) . ?
F15 C93 1.303(15) . ?
F61 C53 1.325(16) . ?
C5 C97 1.365(17) . ?
C5 C105 1.48(2) . ?
C161 H161 0.9300 . ?
C81 C187 1.383(13) . ?
C81 C193 1.500(14) . ?
C81 C103 1.351(14) . ?
C163 C93 1.499(15) . ?
F31 C203 1.287(15) . ?
C41 C83 1.390(15) . ?
C41 C211 1.491(17) . ?
C165 H165 0.9300 . ?
F63 C169 1.440(15) . ?
C83 H83 0.9300 . ?
C83 C215 1.372(16) . ?
C167 H167 0.9300 . ?
C21 H21 0.9300 . ?
C21 C207 1.397(15) . ?
C169 F65 1.269(14) . ?
C169 F34A 1.373(18) . ?
C169 F63A 1.421(19) . ?
C169 F65A 1.233(17) . ?
C85 C207 1.522(17) . ?
C171 H171 0.9300 . ?
C171 C43 1.404(16) . ?
C43 H43 0.9300 . ?
C173 H173 0.9300 . ?
C173 C47 1.400(13) . ?
C87 H87 0.9300 . ?
F2 C213 1.308(17) . ?
C11 H11 0.9300 . ?
C11 C177 1.387(15) . ?
C11 C189 1.368(15) . ?
F33 C213 1.265(17) . ?
C177 H177 0.9300 . ?
C89 H89 0.9300 . ?
C45 H45 0.9300 . ?
C45 C191 1.400(14) . ?
C181 H181 0.9300 . ?
C181 C3 1.398(16) . ?
C91 H91 0.9300 . ?
C91 C3 1.404(13) . ?
C23 H23 0.9300 . ?
C185 H185 0.9300 . ?
C185 C219 1.393(14) . ?
C185 C221 1.387(13) . ?
C187 H187 0.9300 . ?
C47 H47 0.9300 . ?
C189 H189 0.9300 . ?
C189 C25 1.388(14) . ?
F17 C213 1.291(16) . ?
C191 C51 1.528(15) . ?
C3 C53 1.493(18) . ?
C97 H97 0.9300 . ?
C97 C197 1.377(17) . ?
F69 C201 1.293(19) . ?
F35 C105 1.231(18) . ?
F71 C209 1.322(18) . ?
C49 C99 1.378(17) . ?
C49 C213 1.494(16) . ?
C197 C13 1.401(14) . ?
C197 C209 1.511(17) . ?
F9 C201 1.318(19) . ?
C99 H99 0.9300 . ?
C99 C225 1.389(16) . ?
C25 H25 0.9300 . ?
C101 H101 0.9300 . ?
C101 C223 1.420(16) . ?
C103 H103 0.9300 . ?
C207 C107 1.385(16) . ?
C13 H13 0.9300 . ?
C107 H107 0.9300 . ?
C107 C223 1.342(18) . ?
C215 C27 1.489(12) . ?
C27 F73 1.304(10) . ?
C27 F37 1.318(10) . ?
C27 F75 1.315(10) . ?
C217 C109 1.521(14) . ?
C217 C275 1.510(18) . ?
C109 F19 1.337(11) . ?
C109 F77 1.338(11) . ?
C109 F39 1.329(11) . ?
C219 C55 1.523(13) . ?
C219 C55A 1.518(16) . ?
C55 F79 1.337(11) . ?
C55 F5 1.345(11) . ?
C55 F81 1.340(11) . ?
C221 C111 1.500(11) . ?
C111 F41 1.343(10) . ?
C111 F83 1.313(9) . ?
C111 F21 1.280(9) . ?
C223 C7 1.524(14) . ?
C223 C7A 1.522(17) . ?
C7 F85 1.352(12) . ?
C7 F43 1.340(12) . ?
C7 F87 1.351(12) . ?
C225 C113 1.531(14) . ?
C225 C274 1.511(19) . ?
C113 F11 1.351(11) . ?
C113 F89 1.345(11) . ?
C113 F45 1.347(11) . ?
C227 C57 1.487(12) . ?
C57 F91 1.316(10) . ?
C57 F23 1.301(10) . ?
C57 F93 1.302(10) . ?
C229 C115 1.502(11) . ?
C115 F47 1.320(10) . ?
C115 F95 1.313(9) . ?
C115 F3 1.275(9) . ?
C231 H23A 0.9600 . ?
C231 H23B 0.9600 . ?
C231 H23C 0.9600 . ?
C231 C29 1.445(14) . ?
C29 C233 1.366(10) . ?
C29 C237 1.393(11) . ?
C233 H233 0.9300 . ?
C233 C117 1.389(10) . ?
C117 H117 0.9300 . ?
C117 C235 1.378(10) . ?
C235 H235 0.9300 . ?
C235 C59 1.375(10) . ?
C59 H59 0.9300 . ?
C59 C237 1.380(11) . ?
C237 H237 0.9300 . ?
C119 H11A 0.9600 . ?
C119 H11B 0.9600 . ?
C119 H11C 0.9600 . ?
C119 C239 1.481(14) . ?
C239 C15 1.380(10) . ?
C239 C61 1.386(10) . ?
C15 H15 0.9300 . ?
C15 C241 1.368(10) . ?
C241 H241 0.9300 . ?
C241 C121 1.377(10) . ?
C121 H121 0.9300 . ?
C121 C243 1.370(10) . ?
C243 H243 0.9300 . ?
C243 C61 1.372(10) . ?
C61 H61 0.9300 . ?
C245 H24A 0.9600 . ?
C245 H24B 0.9600 . ?
C245 H24C 0.9600 . ?
C245 C123 1.474(14) . ?
C123 C247 1.392(10) . ?
C123 C251 1.377(10) . ?
C247 H247 0.9300 . ?
C247 C31 1.371(10) . ?
C31 H31 0.9300 . ?
C31 C249 1.380(10) . ?
C249 H249 0.9300 . ?
C249 C125 1.375(10) . ?
C125 H125 0.9300 . ?
C125 C251 1.370(10) . ?
C251 H251 0.9300 . ?
C63 H63A 0.9600 . ?
C63 H63B 0.9600 . ?
C63 H63C 0.9600 . ?
C63 C253 1.433(14) . ?
C253 C127 1.407(10) . ?
C253 C129 1.364(10) . ?
C127 H127 0.9300 . ?
C127 C255 1.370(11) . ?
C255 H255 0.9300 . ?
C255 C2 1.376(10) . ?
C2 H2 0.9300 . ?
C2 C257 1.380(10) . ?
C257 H257 0.9300 . ?
C257 C129 1.400(10) . ?
C129 H129 0.9300 . ?
C259 H25A 0.9600 . ?
C259 H25B 0.9600 . ?
C259 H25C 0.9600 . ?
C259 C65 1.496(16) . ?
C65 C261 1.379(11) . ?
C65 C265 1.386(11) . ?
C261 H261 0.9300 . ?
C261 C131 1.374(11) . ?
C131 H131 0.9300 . ?
C131 C263 1.378(11) . ?
C263 H263 0.9300 . ?
C263 C33 1.378(11) . ?
C33 H33 0.9300 . ?
C33 C265 1.384(11) . ?
C265 H265 0.9300 . ?
C274 F11A 1.341(14) . ?
C274 F89A 1.351(14) . ?
C274 F45A 1.331(14) . ?
C55A F79A 1.345(14) . ?
C55A F5A 1.327(14) . ?
C55A F81A 1.333(13) . ?
C275 F19A 1.319(14) . ?
C275 F39A 1.323(13) . ?
C275 F77A 1.321(14) . ?
C7A F43A 1.319(13) . ?
C7A F87A 1.341(13) . ?
C7A F85A 1.351(13) . ?
F25A C276 1.34(2) . ?
F69A C276 1.284(19) . ?
F9A C276 1.33(2) . ?

loop_
_smtbx_masks_void_nr
_smtbx_masks_void_average_x
_smtbx_masks_void_average_y
_smtbx_masks_void_average_z
_smtbx_masks_void_volume
_smtbx_masks_void_count_electrons
_smtbx_masks_void_content
1 -0.004 0.127 0.385 12.6 0.0 ?
2 0.004 0.873 0.615 12.6 0.0 ?
3 0.306 0.085 0.473 236.9 49.1 ?
4 0.099 0.040 0.869 17.1 0.0 ?
5 0.194 0.585 0.027 236.9 46.5 ?
6 0.111 0.640 0.594 7.2 0.0 ?
7 0.122 0.977 0.483 12.9 0.0 ?
8 0.378 0.477 0.017 12.9 0.0 ?
9 0.401 0.540 0.631 17.1 0.0 ?
10 0.389 0.140 0.906 7.2 0.4 ?
11 0.496 0.373 0.885 12.6 0.0 ?
12 0.504 0.627 0.115 12.6 0.0 ?
13 0.806 0.415 0.973 236.9 46.5 ?
14 0.599 0.460 0.369 17.1 0.1 ?
15 0.694 0.915 0.527 236.9 43.8 ?
16 0.611 0.860 0.094 7.2 0.0 ?
17 0.622 0.523 0.983 12.9 0.0 ?
18 0.878 0.023 0.517 12.9 0.0 ?
19 0.901 0.960 0.131 17.1 0.0 ?
20 0.889 0.360 0.406 7.2 0.4 ?
